data_1520766
loop_
_publ_author_name
'Ibrahim, Masooma'
'Bassil, Bassem'
'Kortz, Ulrich'

_publ_section_title
;
 Synthesis and Characterization of 8-Yttrium(III)-Containing
 81-Tungsto-8-Arsenate(III),
 [Y8(CH3COO)(H2O)18(As2W19O68)4(W2O6)2(WO4)]43&#x2212;
;
_journal_issue 2
_journal_name_full Inorganics
_journal_page_first 267
_journal_paper_doi 10.3390/inorganics3020267
_journal_volume 3
_journal_year 2015
_chemical_formula_sum 'C2 H499 As8 Cs8.5 Na34.5 O538 W81 Y8'
_chemical_formula_weight 27260.36
_chemical_name_systematic
; 
 ? 
;
_space_group_crystal_system triclinic
_space_group_IT_number 2
_space_group_name_Hall '-P 1'
_space_group_name_H-M_alt 'P -1'
_symmetry_space_group_name_Hall '-P 1'
_symmetry_space_group_name_H-M 'P -1'
_audit_creation_method SHELXL-2014
_cell_angle_alpha 94.1720(10)
_cell_angle_beta 107.5370(10)
_cell_angle_gamma 90.5610(10)
_cell_formula_units_Z 2
_cell_length_a 21.7759(5)
_cell_length_b 32.0368(7)
_cell_length_c 33.0799(8)
_cell_measurement_reflns_used 9965
_cell_measurement_temperature 173(2)
_cell_measurement_theta_max 27.26
_cell_measurement_theta_min 2.35
_cell_volume 21934.4(9)
_computing_cell_refinement 'Bruker SAINT'
_computing_data_collection 'Bruker APEX2'
_computing_data_reduction 'Bruker SAINT'
_computing_molecular_graphics 'Bruker SHELXTL'
_computing_publication_material 'Bruker SHELXTL'
_computing_structure_refinement 'SHELXL-2014 (Sheldrick, 2014)'
_computing_structure_solution 'SHELXS-97 (Sheldrick, 2008)'
_diffrn_ambient_temperature 173(2)
_diffrn_measured_fraction_theta_full 0.791
_diffrn_measured_fraction_theta_max 0.996
_diffrn_measurement_device_type 'Bruker APEX-II CCD'
_diffrn_measurement_method '\f and \w scans'
_diffrn_radiation_type MoK\a
_diffrn_radiation_wavelength 0.71073
_diffrn_reflns_av_R_equivalents 0.0715
_diffrn_reflns_av_unetI/netI 0.0411
_diffrn_reflns_Laue_measured_fraction_full 0.791
_diffrn_reflns_Laue_measured_fraction_max 0.996
_diffrn_reflns_limit_h_max 24
_diffrn_reflns_limit_h_min -24
_diffrn_reflns_limit_k_max 33
_diffrn_reflns_limit_k_min -35
_diffrn_reflns_limit_l_max 36
_diffrn_reflns_limit_l_min -36
_diffrn_reflns_number 651748
_diffrn_reflns_point_group_measured_fraction_full 0.791
_diffrn_reflns_point_group_measured_fraction_max 0.996
_diffrn_reflns_theta_full 25.242
_diffrn_reflns_theta_max 23.257
_diffrn_reflns_theta_min 3.406
_exptl_absorpt_coefficient_mu 23.661
_exptl_absorpt_correction_T_max 0.4309
_exptl_absorpt_correction_T_min 0.1664
_exptl_absorpt_correction_type multi-scan
_exptl_absorpt_process_details SADABS
_exptl_crystal_colour colourless
_exptl_crystal_density_diffrn 4.127
_exptl_crystal_description block
_exptl_crystal_F_000 24464
_exptl_crystal_size_max 0.281
_exptl_crystal_size_mid 0.16
_exptl_crystal_size_min 0.126
_exptl_transmission_factor_max 0.4309
_exptl_transmission_factor_min 0.1664
_refine_diff_density_max 5.239
_refine_diff_density_min -5.002
_refine_diff_density_rms 0.497
_refine_ls_extinction_method none
_refine_ls_goodness_of_fit_ref 1.005
_refine_ls_hydrogen_treatment undef
_refine_ls_matrix_type full
_refine_ls_number_parameters 2552
_refine_ls_number_reflns 62815
_refine_ls_number_restraints 0
_refine_ls_restrained_S_all 1.005
_refine_ls_R_factor_all 0.0914
_refine_ls_R_factor_gt 0.0643
_refine_ls_shift/su_max 0.001
_refine_ls_shift/su_mean 0.000
_refine_ls_structure_factor_coef Fsqd
_refine_ls_weighting_details 'w=1/[\s^2^(Fo^2^)+(0.0500P)^2^+4300.0000P] where P=(Fo^2^+2Fc^2^)/3'
_refine_ls_weighting_scheme calc
_refine_ls_wR_factor_gt 0.1478
_refine_ls_wR_factor_ref 0.1719
_reflns_Friedel_coverage 0.000
_reflns_number_gt 49552
_reflns_number_total 62815
_reflns_threshold_expression 'I > 2\s(I)'
_cod_data_source_file s1.cif
_cod_data_source_block try
_cod_original_formula_sum 'C2 H499 As8 Cs8.50 Na34.50 O538 W81 Y8'
_cod_database_code 1520766
_shelx_space_group_comment
; 
The symmetry employed for this shelxl refinement is uniquely defined 
by the following loop, which should always be used as a source of 
symmetry information in preference to the above space-group names. 
They are only intended as comments. 
;
_shelx_estimated_absorpt_t_min 0.1664
_shelx_estimated_absorpt_t_max 0.4309
_shelxl_version_number 2014-3

loop_
_space_group_symop_operation_xyz
'x, y, z'
'-x, -y, -z'

loop_
_atom_site_label
_atom_site_type_symbol
_atom_site_fract_x
_atom_site_fract_y
_atom_site_fract_z
_atom_site_U_iso_or_equiv
_atom_site_adp_type
_atom_site_occupancy
_atom_site_site_symmetry_order
_atom_site_calc_flag
_atom_site_refinement_flags_posn
_atom_site_refinement_flags_occupancy
W1 W 0.35007(8) 1.09923(5) 0.04618(5) 0.0478(4) Uani 1 1 d . .
W2 W 0.45925(7) 1.16822(4) 0.13319(5) 0.0459(4) Uani 1 1 d . .
W3 W 0.52078(10) 1.06980(5) 0.09845(8) 0.0461(4) Uani 0.91 1 d . P
W3A W 0.5009(10) 1.0639(7) 0.0734(8) 0.055(6) Uiso 0.09 1 d . P
W4 W 0.46618(10) 0.98037(5) 0.12591(7) 0.0463(4) Uani 0.91 1 d . P
W4A W 0.4425(6) 0.9747(4) 0.1014(5) 0.019(3) Uiso 0.09 1 d . P
W5 W 0.29986(9) 1.00702(5) 0.07248(5) 0.0512(4) Uani 1 1 d . .
W6 W 0.23620(7) 1.09760(5) 0.09818(5) 0.0437(4) Uani 1 1 d . .
W7 W 0.34758(7) 1.16462(4) 0.18447(5) 0.0391(3) Uani 1 1 d . .
W8 W 0.50073(8) 1.14234(6) 0.23537(6) 0.0608(5) Uani 1 1 d . .
W9 W 0.56658(8) 1.04565(6) 0.20188(7) 0.0510(4) Uani 0.91 1 d . P
W9A W 0.5549(8) 1.0315(6) 0.1775(6) 0.038(4) Uiso 0.09 1 d . P
W10 W 0.26699(6) 1.07388(4) 0.21331(4) 0.0337(3) Uani 1 1 d . .
W11 W 0.04653(8) 1.04725(5) 0.35324(6) 0.0551(4) Uani 1 1 d . .
W12 W 0.04326(8) 1.13988(5) 0.28954(7) 0.0601(5) Uani 1 1 d . .
W13 W -0.01293(7) 1.03570(5) 0.23558(6) 0.0503(4) Uani 1 1 d . .
W14 W 0.15093(6) 0.96960(4) 0.35267(4) 0.0361(3) Uani 1 1 d . .
W15 W 0.20687(8) 1.06511(5) 0.39864(5) 0.0536(4) Uani 1 1 d . .
W16 W 0.20368(8) 1.15507(5) 0.33634(6) 0.0563(4) Uani 1 1 d . .
W17 W 0.14334(7) 1.15085(4) 0.22807(6) 0.0467(4) Uani 1 1 d . .
W18 W 0.09280(7) 1.04444(4) 0.18023(5) 0.0404(3) Uani 1 1 d . .
W19 W 0.09265(6) 0.95946(4) 0.23551(4) 0.0341(3) Uani 1 1 d . .
W20 W 0.27199(6) 0.95480(4) 0.28936(4) 0.0299(3) Uani 1 1 d . .
W21 W 0.30663(5) 0.87102(4) 0.34291(4) 0.0230(3) Uani 1 1 d . .
W22 W 0.59478(6) 0.81835(4) 0.45415(4) 0.0299(3) Uani 1 1 d . .
W23 W 0.58117(5) 0.78719(4) 0.34134(4) 0.0254(3) Uani 1 1 d . .
W24 W 0.57162(5) 0.70648(4) 0.41605(4) 0.0247(3) Uani 1 1 d . .
W25 W 0.42537(5) 0.67662(3) 0.34646(3) 0.0186(2) Uani 1 1 d . .
W26 W 0.44144(6) 0.69607(4) 0.45344(4) 0.0242(3) Uani 1 1 d . .
W27 W 0.46599(6) 0.80712(4) 0.48896(4) 0.0283(3) Uani 1 1 d . .
W28 W 0.47086(6) 0.88322(4) 0.42502(4) 0.0280(3) Uani 1 1 d . .
W29 W 0.46384(5) 0.85801(3) 0.31410(4) 0.0240(3) Uani 1 1 d . .
W30 W 0.43234(5) 0.75753(3) 0.27611(3) 0.0189(2) Uani 1 1 d . .
W31 W 0.29921(6) 0.76723(4) 0.43160(4) 0.0236(3) Uani 1 1 d . .
W32 W -0.00877(7) 0.76529(5) 0.49233(5) 0.0488(4) Uani 1 1 d . .
W33 W 0.15304(7) 0.75139(5) 0.57051(4) 0.0418(3) Uani 1 1 d . .
W34 W 0.08214(7) 0.66882(5) 0.48494(4) 0.0366(3) Uani 1 1 d . .
W35 W 0.04790(7) 0.85490(5) 0.46556(5) 0.0478(4) Uani 1 1 d . .
W36 W -0.01881(7) 0.77939(5) 0.38894(5) 0.0444(4) Uani 1 1 d . .
W37 W 0.07499(6) 0.68708(4) 0.38266(4) 0.0323(3) Uani 1 1 d . .
W38 W 0.21705(6) 0.67458(4) 0.45613(4) 0.0289(3) Uani 1 1 d . .
W39 W 0.29135(6) 0.75484(4) 0.54242(4) 0.0333(3) Uani 1 1 d . .
W40 W 0.20502(7) 0.84213(5) 0.54274(4) 0.0413(3) Uani 1 1 d . .
W41 W 0.90597(5) 0.54790(4) 0.30315(4) 0.0300(3) Uani 1 1 d . .
W42 W 0.87004(5) 0.51220(4) 0.39857(4) 0.0271(3) Uani 1 1 d . .
W43 W 0.86067(6) 0.43611(4) 0.30623(4) 0.0270(3) Uani 1 1 d . .
W44 W 0.77935(5) 0.55372(4) 0.21304(4) 0.0255(3) Uani 1 1 d . .
W45 W 0.79254(5) 0.62198(4) 0.29674(4) 0.0275(3) Uani 1 1 d . .
W46 W 0.74903(5) 0.58273(4) 0.38612(4) 0.0265(3) Uani 1 1 d . .
W47 W 0.72056(5) 0.48014(4) 0.39115(4) 0.0225(3) Uani 1 1 d . .
W48 W 0.70957(5) 0.40280(4) 0.30088(4) 0.0233(3) Uani 1 1 d . .
W49 W 0.73607(5) 0.44347(4) 0.21603(4) 0.0233(3) Uani 1 1 d . .
W50 W 0.57068(5) 0.47246(3) 0.29827(3) 0.0177(2) Uani 1 1 d . .
W51 W 0.32168(5) 0.34687(3) 0.22177(4) 0.0213(2) Uani 1 1 d . .
W52 W 0.35537(5) 0.35627(4) 0.33863(4) 0.0224(3) Uani 1 1 d . .
W53 W 0.21664(5) 0.41154(4) 0.26879(4) 0.0220(2) Uani 1 1 d . .
W54 W 0.35285(5) 0.42940(3) 0.17287(3) 0.0175(2) Uani 1 1 d . .
W55 W 0.47556(5) 0.37968(3) 0.23732(3) 0.0186(2) Uani 1 1 d . .
W56 W 0.51175(5) 0.38725(4) 0.35333(3) 0.0209(2) Uani 1 1 d . .
W57 W 0.41358(5) 0.45072(4) 0.38979(3) 0.0197(2) Uani 1 1 d . .
W58 W 0.28123(5) 0.50468(4) 0.32112(3) 0.0198(2) Uani 1 1 d . .
W59 W 0.24427(5) 0.49338(3) 0.21531(3) 0.0182(2) Uani 1 1 d . .
W60 W 0.40586(5) 0.54052(3) 0.21152(3) 0.0152(2) Uani 1 1 d . .
W61 W 0.33361(5) 0.61072(3) 0.14707(3) 0.0144(2) Uani 1 1 d . .
W62 W 0.41558(6) 0.70991(4) -0.03962(4) 0.0236(3) Uani 1 1 d . .
W63 W 0.53264(5) 0.64644(4) 0.03667(4) 0.0217(2) Uani 1 1 d . .
W64 W 0.38336(5) 0.59690(3) -0.03837(3) 0.0207(2) Uani 1 1 d . .
W65 W 0.26763(6) 0.73302(4) -0.02962(4) 0.0231(3) Uani 1 1 d . .
W66 W 0.40425(6) 0.77235(3) 0.04488(4) 0.0230(3) Uani 1 1 d . .
W67 W 0.51664(5) 0.71052(3) 0.11929(4) 0.0208(2) Uani 1 1 d . .
W68 W 0.49243(5) 0.60685(3) 0.11792(3) 0.0169(2) Uani 1 1 d . .
W69 W 0.34064(5) 0.56261(3) 0.04309(3) 0.0167(2) Uani 1 1 d . .
W70 W 0.23893(5) 0.62048(3) -0.02615(3) 0.0195(2) Uani 1 1 d . .
W71 W 0.19744(5) 0.69410(3) 0.05324(3) 0.0167(2) Uani 1 1 d . .
W72 W -0.03503(5) 0.81413(4) 0.05983(4) 0.0240(3) Uani 1 1 d . .
W73 W -0.10880(5) 0.71385(4) 0.00291(4) 0.0262(3) Uani 1 1 d . .
W74 W -0.10740(5) 0.74090(4) 0.11541(4) 0.0273(3) Uani 1 1 d . .
W75 W 0.09923(5) 0.78872(3) 0.03490(4) 0.0208(2) Uani 1 1 d . .
W76 W 0.02747(5) 0.69014(4) -0.02410(4) 0.0240(3) Uani 1 1 d . .
W77 W -0.03015(5) 0.62533(4) 0.03481(4) 0.0268(3) Uani 1 1 d . .
W78 W -0.02674(5) 0.65282(4) 0.14367(4) 0.0269(3) Uani 1 1 d . .
W79 W 0.03395(5) 0.74513(4) 0.19559(4) 0.0233(3) Uani 1 1 d . .
W80 W 0.10666(5) 0.81440(3) 0.13732(4) 0.0215(2) Uani 1 1 d . .
W81 W 0.20654(5) 0.72830(3) 0.19375(3) 0.0180(2) Uani 1 1 d . .
W82 W 0.4658(4) 1.0325(3) 0.2690(3) 0.0372(19) Uiso 0.1667 1 d . P
As1 As 0.39813(17) 1.06667(10) 0.16003(12) 0.0400(8) Uani 1 1 d . .
As2 As 0.16605(15) 1.05492(10) 0.28934(11) 0.0337(7) Uani 1 1 d . .
As3 As 0.43131(13) 0.78130(8) 0.37924(9) 0.0203(6) Uani 1 1 d . .
As4 As 0.14232(15) 0.77048(10) 0.45588(9) 0.0301(7) Uani 1 1 d . .
As5 As 0.73187(12) 0.51719(9) 0.29570(9) 0.0198(6) Uani 1 1 d . .
As6 As 0.39012(12) 0.45032(8) 0.28241(8) 0.0152(5) Uani 1 1 d . .
As7 As 0.36912(12) 0.66956(8) 0.05403(8) 0.0163(6) Uani 1 1 d . .
As8 As 0.05039(12) 0.71433(8) 0.09189(8) 0.0179(6) Uani 1 1 d . .
Y1 Y 0.34235(16) 1.07246(11) 0.33908(12) 0.0439(8) Uani 1 1 d . .
Y2 Y 0.33405(16) 0.96287(9) 0.18724(11) 0.0367(7) Uani 1 1 d . .
Y3 Y 0.20393(15) 0.87475(10) 0.42645(9) 0.0312(7) Uani 1 1 d . .
Y4 Y 0.46099(12) 0.55335(8) 0.33952(8) 0.0185(6) Uani 1 1 d . .
Y5 Y 0.59200(12) 0.52430(8) 0.19650(8) 0.0187(6) Uani 1 1 d . .
Y6 Y 0.14110(12) 0.61741(8) 0.12603(8) 0.0192(6) Uani 1 1 d . .
Y7 Y 0.35373(12) 0.73809(8) 0.14755(8) 0.0178(5) Uani 1 1 d . .
Y8 Y 0.26676(12) 0.74611(8) 0.30620(8) 0.0185(6) Uani 1 1 d . .
C1 C 0.443(2) 1.0178(14) 0.3557(15) 0.066(12) Uiso 1 1 d . .
C2 C 0.494(2) 0.9843(14) 0.3611(14) 0.066(12) Uiso 1 1 d . .
O1B O 0.4289(12) 1.0391(8) 0.3204(9) 0.056(7) Uiso 1 1 d . .
O1A O 0.4199(12) 0.9909(8) 0.2461(8) 0.054(7) Uiso 1 1 d . .
O2T O 0.3468(14) 1.1190(9) -0.0010(9) 0.068(8) Uiso 1 1 d . .
O3T O 0.4841(12) 1.2107(8) 0.1132(8) 0.057(7) Uiso 1 1 d . .
O4T O 0.5654(14) 1.0809(10) 0.0652(10) 0.071(8) Uiso 1 1 d . .
O5A O 0.4206(11) 0.9705(7) 0.1598(8) 0.045(6) Uiso 1 1 d . .
O5T O 0.4816(14) 0.9313(9) 0.1079(9) 0.065(8) Uiso 1 1 d . .
O6A O 0.2994(11) 0.9897(7) 0.1221(7) 0.044(6) Uiso 1 1 d . .
O6T O 0.2595(15) 0.9673(10) 0.0359(10) 0.075(9) Uiso 1 1 d . .
O7T O 0.1628(13) 1.1180(8) 0.0761(9) 0.058(7) Uiso 1 1 d . .
O8T O 0.3030(11) 1.2021(7) 0.2014(8) 0.046(6) Uiso 1 1 d . .
O9T O 0.5552(15) 1.1707(10) 0.2775(10) 0.080(9) Uiso 1 1 d . .
O10T O 0.6467(16) 1.0387(11) 0.2314(11) 0.086(10) Uiso 1 1 d . .
O11A O 0.2958(10) 1.0775(7) 0.2676(7) 0.035(5) Uiso 1 1 d . .
O11B O 0.3030(10) 1.0281(7) 0.2021(7) 0.039(5) Uiso 1 1 d . .
O1A1 O 0.4666(11) 1.0502(7) 0.1459(7) 0.044(6) Uiso 1 1 d . .
O1Y2 O 0.2192(11) 0.9533(8) 0.1698(8) 0.048(6) Uiso 1 1 d . .
O1A2 O 0.0972(10) 1.0327(7) 0.2496(7) 0.035(5) Uiso 1 1 d . .
O12T O -0.0206(16) 1.0485(11) 0.3720(11) 0.083(9) Uiso 1 1 d . .
O1A3 O 0.4848(9) 0.8118(6) 0.4234(6) 0.027(5) Uiso 1 1 d . .
O1Y3 O 0.1419(10) 0.8349(7) 0.3641(7) 0.038(5) Uiso 1 1 d . .
O13T O -0.0213(15) 1.1676(10) 0.2914(10) 0.078(9) Uiso 1 1 d . .
O1Y4 O 0.5672(9) 0.5435(6) 0.3944(6) 0.032(5) Uiso 1 1 d . .
O1A4 O 0.0620(10) 0.7850(7) 0.4555(7) 0.035(5) Uiso 1 1 d . .
O14T O -0.0956(14) 1.0289(9) 0.2158(9) 0.069(8) Uiso 1 1 d . .
O1Y5 O 0.6078(9) 0.5044(6) 0.1288(6) 0.030(5) Uiso 1 1 d . .
O1A5 O 0.7589(8) 0.4656(6) 0.2860(6) 0.021(4) Uiso 1 1 d . .
O15T O 0.1471(11) 0.9245(7) 0.3774(7) 0.042(6) Uiso 1 1 d . .
O1Y6 O 0.0900(9) 0.5506(6) 0.1224(6) 0.030(5) Uiso 1 1 d . .
O1A6 O 0.3054(8) 0.4573(5) 0.2742(5) 0.017(4) Uiso 1 1 d . .
O16A O 0.2740(13) 1.0561(8) 0.3775(9) 0.058(7) Uiso 1 1 d . .
O16T O 0.2446(15) 1.0793(10) 0.4520(10) 0.074(9) Uiso 1 1 d . .
O1Y7 O 0.4104(9) 0.8025(6) 0.1737(6) 0.029(5) Uiso 1 1 d . .
O1A7 O 0.3464(9) 0.6256(6) 0.0148(6) 0.023(4) Uiso 1 1 d . .
O17A O 0.2737(11) 1.1276(7) 0.3330(8) 0.046(6) Uiso 1 1 d . .
O17T O 0.2337(14) 1.1999(10) 0.3684(10) 0.072(8) Uiso 1 1 d . .
O1Y8 O 0.1626(9) 0.7648(6) 0.3111(6) 0.025(4) Uiso 1 1 d . .
O1A8 O -0.0033(9) 0.6942(6) 0.0412(6) 0.024(4) Uiso 1 1 d . .
O18T O 0.1338(14) 1.1885(9) 0.1942(10) 0.069(8) Uiso 1 1 d . .
O19 O 0.4685(13) 1.0999(9) 0.2585(9) 0.061(7) Uiso 1 1 d . .
O19T O 0.0806(12) 1.0438(8) 0.1279(8) 0.053(6) Uiso 1 1 d . .
O20T O 0.0758(10) 0.9075(7) 0.2165(7) 0.034(5) Uiso 1 1 d . .
O21A O 0.3017(9) 1.0058(6) 0.3070(6) 0.032(5) Uiso 1 1 d . .
O21B O 0.3079(9) 0.9443(6) 0.2479(6) 0.031(5) Uiso 1 1 d . .
O2A1 O 0.4227(11) 1.1198(7) 0.1703(7) 0.041(6) Uiso 1 1 d . .
O22A O 0.2822(8) 0.8178(6) 0.3269(6) 0.021(4) Uiso 1 1 d . .
O2Y2 O 0.2999(10) 0.9019(7) 0.1398(7) 0.040(5) Uiso 1 1 d . .
O22B O 0.2603(10) 0.8839(6) 0.3774(7) 0.033(5) Uiso 1 1 d . .
O2A2 O 0.1406(11) 1.1091(7) 0.2869(8) 0.045(6) Uiso 1 1 d . .
O4Y2 O 0.3954(15) 1.1124(10) 0.4045(10) 0.077(9) Uiso 1 1 d . .
O2A3 O 0.4622(8) 0.7307(6) 0.3925(6) 0.022(4) Uiso 1 1 d . .
O2Y3 O 0.3180(10) 0.8917(6) 0.4607(7) 0.033(5) Uiso 1 1 d . .
O23T O 0.6739(10) 0.8302(7) 0.4853(7) 0.040(5) Uiso 1 1 d . .
O23 O 0.3909(11) 1.1452(8) 0.0848(8) 0.048(6) Uiso 1 1 d . .
O24T O 0.6571(9) 0.7871(6) 0.3358(6) 0.029(5) Uiso 1 1 d . .
O2Y4 O 0.4563(10) 0.5832(7) 0.4035(7) 0.035(5) Uiso 1 1 d . .
O2A4 O 0.1272(10) 0.7152(6) 0.4510(7) 0.033(5) Uiso 1 1 d . .
O24 O 0.4353(12) 1.0776(8) 0.0609(8) 0.055(7) Uiso 1 1 d . .
O2Y5 O 0.5199(9) 0.4666(6) 0.1667(6) 0.031(5) Uiso 1 1 d . .
O2A5 O 0.7674(8) 0.5214(6) 0.3519(6) 0.020(4) Uiso 1 1 d . .
O25T O 0.6433(10) 0.6824(6) 0.4317(7) 0.033(5) Uiso 1 1 d . .
O2Y6 O 0.1710(9) 0.5740(6) 0.0689(6) 0.026(4) Uiso 1 1 d . .
O2A6 O 0.3801(8) 0.4093(5) 0.2419(5) 0.018(4) Uiso 1 1 d . .
O26T O 0.4177(8) 0.6238(5) 0.3255(6) 0.018(4) Uiso 1 1 d . .
O26A O 0.3472(8) 0.6971(6) 0.3306(6) 0.020(4) Uiso 1 1 d . .
O26 O 0.3157(13) 1.0444(9) 0.0290(9) 0.059(7) Uiso 1 1 d . .
O2Y7 O 0.2792(8) 0.7950(6) 0.1255(6) 0.022(4) Uiso 1 1 d . .
O27T O 0.4432(10) 0.6633(7) 0.4931(7) 0.035(5) Uiso 1 1 d . .
O2A7 O 0.3691(9) 0.7078(6) 0.0164(6) 0.026(4) Uiso 1 1 d . .
O27 O 0.2708(11) 1.1157(8) 0.0536(8) 0.048(6) Uiso 1 1 d . .
O2A8 O -0.0047(8) 0.7166(5) 0.1244(6) 0.019(4) Uiso 1 1 d . .
O2Y8 O 0.2128(9) 0.6864(6) 0.3262(6) 0.027(5) Uiso 1 1 d . .
O28T O 0.4564(11) 0.8133(7) 0.5384(7) 0.042(6) Uiso 1 1 d . .
O29T O 0.4711(10) 0.9366(7) 0.4349(7) 0.039(5) Uiso 1 1 d . .
O30T O 0.4747(10) 0.9025(6) 0.2893(7) 0.033(5) Uiso 1 1 d . .
O31A O 0.3564(9) 0.7620(6) 0.2833(6) 0.028(5) Uiso 1 1 d . .
O3A1 O 0.3413(11) 1.0697(7) 0.1078(7) 0.044(6) Uiso 1 1 d . .
O3Y1 O 0.4074(14) 1.1248(9) 0.3204(10) 0.070(8) Uiso 1 1 d . .
O3Y2 O 0.4017(11) 0.9067(7) 0.2111(7) 0.041(6) Uiso 1 1 d . .
O32B O 0.2941(9) 0.7555(6) 0.3778(6) 0.031(5) Uiso 1 1 d . .
O32A O 0.2511(9) 0.8112(6) 0.4271(6) 0.029(5) Uiso 1 1 d . .
O3A2 O 0.1410(11) 1.0390(7) 0.3337(7) 0.043(6) Uiso 1 1 d . .
O3A3 O 0.4736(8) 0.7909(6) 0.3413(6) 0.022(4) Uiso 1 1 d . .
O3Y3 O 0.2100(13) 0.9405(8) 0.4643(9) 0.057(7) Uiso 1 1 d . .
O33T O -0.0661(13) 0.7543(9) 0.5168(9) 0.061(7) Uiso 1 1 d . .
O3Y4 O 0.5425(9) 0.5983(6) 0.3278(6) 0.028(5) Uiso 1 1 d . .
O3A4 O 0.1812(9) 0.7761(6) 0.5123(6) 0.027(4) Uiso 1 1 d . .
O34T O 0.1428(12) 0.7363(8) 0.6179(8) 0.053(6) Uiso 1 1 d . .
O34 O 0.5115(12) 1.1271(8) 0.1218(8) 0.053(6) Uiso 1 1 d . .
O3Y5 O 0.5989(9) 0.5831(6) 0.2443(6) 0.025(4) Uiso 1 1 d . .
O3A5 O 0.7913(8) 0.5487(5) 0.2833(5) 0.016(4) Uiso 1 1 d . .
O35T O 0.0537(11) 0.6273(8) 0.5038(8) 0.047(6) Uiso 1 1 d . .
O3Y6 O 0.1654(9) 0.6021(6) 0.1989(6) 0.026(4) Uiso 1 1 d . .
O3A6 O 0.4059(8) 0.4173(5) 0.3262(5) 0.014(4) Uiso 1 1 d . .
O36A O 0.1034(11) 0.8661(7) 0.4362(7) 0.041(6) Uiso 1 1 d . .
O36T O 0.0189(13) 0.9033(9) 0.4733(9) 0.062(7) Uiso 1 1 d . .
O3Y7 O 0.4168(8) 0.7368(6) 0.2225(6) 0.023(4) Uiso 1 1 d . .
O3A7 O 0.4550(8) 0.6591(6) 0.0732(6) 0.021(4) Uiso 1 1 d . .
O37T O 0.0348(10) 0.7957(7) 0.3629(7) 0.038(5) Uiso 1 1 d . .
O37A O -0.0926(12) 0.7769(8) 0.3486(8) 0.053(7) Uiso 1 1 d . .
O3A8 O 0.0447(8) 0.7686(6) 0.0815(6) 0.020(4) Uiso 1 1 d . .
O38T O 0.1127(10) 0.7252(6) 0.3619(7) 0.033(5) Uiso 1 1 d . .
O38A O 0.0365(10) 0.6533(7) 0.3385(7) 0.040(5) Uiso 1 1 d . .
O38 O 0.3932(10) 1.1962(7) 0.1545(7) 0.037(5) Uiso 1 1 d . .
O39T O 0.2742(10) 0.6398(7) 0.4535(7) 0.038(5) Uiso 1 1 d . .
O39 O 0.5130(12) 1.1766(8) 0.1934(8) 0.057(7) Uiso 1 1 d . .
O40T O 0.3657(10) 0.7412(7) 0.5750(7) 0.034(5) Uiso 1 1 d . .
O41A O 0.2207(11) 0.8565(7) 0.4968(7) 0.041(6) Uiso 1 1 d . .
O41T O 0.2272(12) 0.8870(8) 0.5781(8) 0.054(7) Uiso 1 1 d . .
O4Y1 O 0.4133(13) 1.0260(8) 0.3840(9) 0.058(7) Uiso 1 1 d . .
O42T O 0.9877(10) 0.5512(7) 0.3115(7) 0.037(5) Uiso 1 1 d . .
O43T O 0.9391(10) 0.5038(7) 0.4391(7) 0.035(5) Uiso 1 1 d . .
O44T O 0.9304(10) 0.4077(7) 0.3175(7) 0.035(5) Uiso 1 1 d . .
O45A O 0.6948(9) 0.5534(6) 0.2057(6) 0.027(5) Uiso 1 1 d . .
O45T O 0.7878(10) 0.5628(7) 0.1637(7) 0.035(5) Uiso 1 1 d . .
O45 O 0.5093(13) 1.0126(9) 0.0886(9) 0.063(7) Uiso 1 1 d . .
O46A O 0.7081(10) 0.6215(6) 0.2804(7) 0.033(5) Uiso 1 1 d . .
O46T O 0.8159(10) 0.6749(7) 0.3056(7) 0.039(5) Uiso 1 1 d . .
O47T O 0.6725(9) 0.5885(6) 0.3491(6) 0.026(4) Uiso 1 1 d . .
O47A O 0.7552(10) 0.6218(7) 0.4252(7) 0.040(5) Uiso 1 1 d . .
O48T O 0.6895(9) 0.4557(6) 0.4248(6) 0.026(4) Uiso 1 1 d . .
O49T O 0.6907(10) 0.3535(7) 0.3108(7) 0.033(5) Uiso 1 1 d . .
O50A O 0.6623(9) 0.4696(6) 0.2071(6) 0.028(5) Uiso 1 1 d . .
O50T O 0.7272(10) 0.4157(6) 0.1681(7) 0.033(5) Uiso 1 1 d . .
O51A O 0.5844(8) 0.5008(6) 0.2584(6) 0.022(4) Uiso 1 1 d . .
O51B O 0.5204(8) 0.5063(6) 0.3151(6) 0.022(4) Uiso 1 1 d . .
O52T O 0.2872(9) 0.2986(6) 0.1976(6) 0.028(5) Uiso 1 1 d . .
O53T O 0.3252(10) 0.3122(6) 0.3530(7) 0.032(5) Uiso 1 1 d . .
O54T O 0.1464(10) 0.3838(7) 0.2632(7) 0.036(5) Uiso 1 1 d . .
O55T O 0.3373(9) 0.4375(6) 0.1203(6) 0.024(4) Uiso 1 1 d . .
O56T O 0.5386(9) 0.3568(6) 0.2246(6) 0.024(4) Uiso 1 1 d . .
O56 O 0.3880(13) 0.9928(9) 0.0808(9) 0.061(7) Uiso 1 1 d . .
O57T O 0.5744(9) 0.3578(6) 0.3799(6) 0.027(4) Uiso 1 1 d . .
O58A O 0.4479(8) 0.4940(5) 0.3734(5) 0.017(4) Uiso 1 1 d . .
O58T O 0.4176(9) 0.4642(6) 0.4419(6) 0.026(4) Uiso 1 1 d . .
O59T O 0.2434(9) 0.5353(6) 0.3516(6) 0.031(5) Uiso 1 1 d . .
O59A O 0.3513(9) 0.5353(6) 0.3231(6) 0.026(4) Uiso 1 1 d . .
O60T O 0.1816(9) 0.5101(6) 0.1756(6) 0.028(5) Uiso 1 1 d . .
O61A O 0.4804(9) 0.5435(6) 0.2040(6) 0.025(4) Uiso 1 1 d . .
O61B O 0.4276(8) 0.5489(5) 0.2670(6) 0.018(4) Uiso 1 1 d . .
O62A O 0.2527(8) 0.6040(5) 0.1463(5) 0.016(4) Uiso 1 1 d . .
O62B O 0.3431(8) 0.6656(5) 0.1544(6) 0.019(4) Uiso 1 1 d . .
O63T O 0.4464(9) 0.7174(6) -0.0811(6) 0.028(5) Uiso 1 1 d . .
O64T O 0.5956(9) 0.6366(6) 0.0169(6) 0.028(5) Uiso 1 1 d . .
O65T O 0.3959(9) 0.5681(6) -0.0814(6) 0.027(4) Uiso 1 1 d . .
O66T O 0.2099(9) 0.7560(6) -0.0686(6) 0.030(5) Uiso 1 1 d . .
O67A O 0.3703(8) 0.7647(6) 0.0855(6) 0.020(4) Uiso 1 1 d . .
O67T O 0.4303(9) 0.8248(6) 0.0535(6) 0.025(4) Uiso 1 1 d . .
O67 O 0.2259(12) 1.0438(8) 0.0692(8) 0.054(7) Uiso 1 1 d . .
O68A O 0.4515(9) 0.7162(6) 0.1414(6) 0.023(4) Uiso 1 1 d . .
O68T O 0.5778(9) 0.7417(6) 0.1533(6) 0.032(5) Uiso 1 1 d . .
O69T O 0.5425(8) 0.5707(6) 0.1483(6) 0.022(4) Uiso 1 1 d . .
O70T O 0.3299(9) 0.5130(6) 0.0554(6) 0.023(4) Uiso 1 1 d . .
O71T O 0.1612(8) 0.6061(6) -0.0566(6) 0.022(4) Uiso 1 1 d . .
O72B O 0.1650(8) 0.6610(6) 0.0821(6) 0.021(4) Uiso 1 1 d . .
O72A O 0.2682(9) 0.7116(6) 0.0915(6) 0.023(4) Uiso 1 1 d . .
O73T O -0.0823(9) 0.8560(6) 0.0438(6) 0.029(5) Uiso 1 1 d . .
O74T O -0.1853(10) 0.7222(7) -0.0301(7) 0.038(5) Uiso 1 1 d . .
O75T O -0.1807(11) 0.7581(7) 0.1155(7) 0.043(6) Uiso 1 1 d . .
O76T O 0.1427(9) 0.8135(6) 0.0067(6) 0.028(5) Uiso 1 1 d . .
O77T O 0.0276(9) 0.6845(6) -0.0761(6) 0.030(5) Uiso 1 1 d . .
O78A O 0.0496(8) 0.6162(5) 0.0666(5) 0.017(4) Uiso 1 1 d . .
O78T O -0.0642(10) 0.5751(7) 0.0165(7) 0.038(5) Uiso 1 1 d . .
O78 O 0.2868(10) 1.1454(7) 0.1320(7) 0.040(5) Uiso 1 1 d . .
O79A O 0.0519(8) 0.6389(6) 0.1465(6) 0.020(4) Uiso 1 1 d . .
O79T O -0.0586(10) 0.6112(7) 0.1626(7) 0.035(5) Uiso 1 1 d . .
O80T O 0.0416(9) 0.7658(6) 0.2470(6) 0.030(5) Uiso 1 1 d . .
O81T O 0.1493(9) 0.8556(6) 0.1710(6) 0.023(4) Uiso 1 1 d . .
O82A O 0.2174(9) 0.7750(6) 0.2419(6) 0.023(4) Uiso 1 1 d . .
O82B O 0.2801(9) 0.7414(6) 0.1859(6) 0.024(4) Uiso 1 1 d . .
O82C O 0.2398(8) 0.6998(5) 0.2464(5) 0.017(4) Uiso 1 1 d . .
O82D O 0.1840(9) 0.6810(6) 0.1631(6) 0.028(5) Uiso 1 1 d . .
O89 O 0.4254(13) 1.1717(9) 0.2331(9) 0.060(7) Uiso 1 1 d . .
O110 O 0.5203(13) 1.0283(9) 0.2359(9) 0.063(7) Uiso 1 1 d . .
O118 O 0.2122(10) 1.1259(7) 0.2196(7) 0.039(5) Uiso 1 1 d . .
O119 O 0.1824(11) 1.0471(7) 0.2034(7) 0.041(5) Uiso 1 1 d . .
O123 O 0.0420(13) 1.0999(9) 0.3290(9) 0.060(7) Uiso 1 1 d . .
O124 O 0.0026(11) 1.0277(8) 0.2933(8) 0.049(6) Uiso 1 1 d . .
O125 O 0.0680(12) 0.9918(8) 0.3615(8) 0.052(6) Uiso 1 1 d . .
O126 O 0.1107(12) 1.0671(8) 0.3994(8) 0.053(7) Uiso 1 1 d . .
O134 O 0.0022(13) 1.0920(9) 0.2464(9) 0.062(7) Uiso 1 1 d . .
O137 O 0.1078(14) 1.1705(9) 0.3288(10) 0.070(8) Uiso 1 1 d . .
O138 O 0.0626(13) 1.1619(8) 0.2450(9) 0.057(7) Uiso 1 1 d . .
O140 O 0.0058(11) 0.9771(7) 0.2257(7) 0.041(6) Uiso 1 1 d . .
O149 O 0.0063(12) 1.0404(8) 0.1822(8) 0.050(6) Uiso 1 1 d . .
O150 O 0.0997(10) 0.9561(7) 0.2949(7) 0.039(5) Uiso 1 1 d . .
O151 O 0.2211(10) 0.9625(7) 0.3377(7) 0.034(5) Uiso 1 1 d . .
O156 O 0.1937(12) 1.0044(8) 0.4020(8) 0.052(6) Uiso 1 1 d . .
O167 O 0.1927(12) 1.1194(8) 0.3781(8) 0.051(6) Uiso 1 1 d . .
O178 O 0.1881(12) 1.1802(8) 0.2809(8) 0.053(7) Uiso 1 1 d . .
O189 O 0.0934(11) 1.1029(7) 0.1949(8) 0.045(6) Uiso 1 1 d . .
O190 O 0.0968(9) 0.9832(6) 0.1850(6) 0.030(5) Uiso 1 1 d . .
O201 O 0.1863(10) 0.9633(6) 0.2528(7) 0.033(5) Uiso 1 1 d . .
O212 O 0.2544(9) 0.8924(6) 0.2929(6) 0.032(5) Uiso 1 1 d . .
O213 O 0.3397(10) 0.9350(7) 0.3407(7) 0.034(5) Uiso 1 1 d . .
O220 O 0.3803(9) 0.8595(6) 0.3137(6) 0.031(5) Uiso 1 1 d . .
O229 O 0.3847(9) 0.8696(6) 0.3924(6) 0.031(5) Uiso 1 1 d . .
O234 O 0.6016(10) 0.8174(7) 0.3997(7) 0.035(5) Uiso 1 1 d . .
O235 O 0.5924(9) 0.7598(6) 0.4509(6) 0.028(5) Uiso 1 1 d . .
O238 O 0.5558(10) 0.8164(7) 0.5008(7) 0.036(5) Uiso 1 1 d . .
O239 O 0.5617(9) 0.8746(6) 0.4523(6) 0.024(4) Uiso 1 1 d . .
O240 O 0.5546(9) 0.8407(6) 0.3218(6) 0.026(4) Uiso 1 1 d . .
O241 O 0.5316(8) 0.7602(5) 0.2895(6) 0.018(4) Uiso 1 1 d . .
O245 O 0.5832(9) 0.7403(6) 0.3721(6) 0.024(4) Uiso 1 1 d . .
O256 O 0.5231(9) 0.6679(6) 0.3732(6) 0.026(4) Uiso 1 1 d . .
O257 O 0.5339(8) 0.6885(6) 0.4546(6) 0.020(4) Uiso 1 1 d . .
O261 O 0.4505(9) 0.7066(6) 0.3063(6) 0.024(4) Uiso 1 1 d . .
O267 O 0.4188(9) 0.6603(6) 0.4022(6) 0.026(4) Uiso 1 1 d . .
O272 O 0.3644(10) 0.7176(6) 0.4426(6) 0.032(5) Uiso 1 1 d . .
O278 O 0.4766(9) 0.7488(6) 0.4843(6) 0.029(5) Uiso 1 1 d . .
O282 O 0.3814(10) 0.7973(6) 0.4504(6) 0.032(5) Uiso 1 1 d . .
O289 O 0.4550(9) 0.8663(6) 0.4745(6) 0.031(5) Uiso 1 1 d . .
O290 O 0.4922(9) 0.8785(6) 0.3725(6) 0.027(4) Uiso 1 1 d . .
O301 O 0.4402(9) 0.8156(6) 0.2660(6) 0.027(4) Uiso 1 1 d . .
O320 O 0.3117(10) 0.7708(6) 0.4972(7) 0.033(5) Uiso 1 1 d . .
O329 O 0.2405(9) 0.7229(6) 0.4336(6) 0.031(5) Uiso 1 1 d . .
O334 O 0.0673(11) 0.7654(7) 0.5395(7) 0.043(6) Uiso 1 1 d . .
O335 O 0.0181(11) 0.7067(7) 0.4816(7) 0.042(6) Uiso 1 1 d . .
O336 O -0.0061(12) 0.8226(8) 0.4966(8) 0.054(7) Uiso 1 1 d . .
O337 O -0.0558(12) 0.7605(8) 0.4348(8) 0.057(7) Uiso 1 1 d . .
O340 O 0.2416(10) 0.7393(7) 0.5802(7) 0.039(5) Uiso 1 1 d . .
O341 O 0.1753(12) 0.8084(8) 0.5838(8) 0.053(7) Uiso 1 1 d . .
O345 O 0.1338(11) 0.7001(7) 0.5354(8) 0.046(6) Uiso 1 1 d . .
O358 O 0.0499(10) 0.6528(7) 0.4267(7) 0.037(5) Uiso 1 1 d . .
O359 O 0.1647(10) 0.6451(7) 0.4818(7) 0.038(5) Uiso 1 1 d . .
O361 O 0.1142(12) 0.8508(8) 0.5176(8) 0.050(6) Uiso 1 1 d . .
O367 O -0.0207(12) 0.8339(8) 0.4160(8) 0.051(6) Uiso 1 1 d . .
O378 O 0.0037(10) 0.7225(7) 0.3857(7) 0.040(5) Uiso 1 1 d . .
O389 O 0.1567(9) 0.6568(6) 0.4020(6) 0.029(5) Uiso 1 1 d . .
O390 O 0.2576(10) 0.7032(7) 0.5110(7) 0.038(5) Uiso 1 1 d . .
O401 O 0.2848(10) 0.8111(7) 0.5641(7) 0.038(5) Uiso 1 1 d . .
O410 O 0.5840(14) 1.0647(9) 0.1490(9) 0.067(8) Uiso 1 1 d . .
O423 O 0.9044(10) 0.5386(7) 0.3611(7) 0.034(5) Uiso 1 1 d . .
O424 O 0.8926(9) 0.4874(6) 0.2956(6) 0.025(4) Uiso 1 1 d . .
O425 O 0.8762(10) 0.5477(6) 0.2449(7) 0.033(5) Uiso 1 1 d . .
O426 O 0.8868(10) 0.6032(7) 0.3122(7) 0.037(5) Uiso 1 1 d . .
O434 O 0.8672(9) 0.4621(6) 0.3619(6) 0.031(5) Uiso 1 1 d . .
O437 O 0.8414(10) 0.5613(7) 0.4183(7) 0.035(5) Uiso 1 1 d . .
O438 O 0.8119(9) 0.4802(6) 0.4207(6) 0.026(4) Uiso 1 1 d . .
O440 O 0.8257(9) 0.4229(6) 0.2463(6) 0.030(5) Uiso 1 1 d . .
O449 O 0.8048(9) 0.3953(6) 0.3149(6) 0.028(5) Uiso 1 1 d . .
O450 O 0.7805(8) 0.4935(6) 0.2098(6) 0.022(4) Uiso 1 1 d . .
O456 O 0.7961(10) 0.6108(7) 0.2384(7) 0.037(5) Uiso 1 1 d . .
O467 O 0.7950(9) 0.6077(6) 0.3531(6) 0.028(5) Uiso 1 1 d . .
O478 O 0.7187(9) 0.5375(6) 0.4130(6) 0.029(5) Uiso 1 1 d . .
O481 O 0.6451(8) 0.4909(5) 0.3456(5) 0.017(4) Uiso 1 1 d . .
O489 O 0.7324(9) 0.4316(6) 0.3577(6) 0.028(5) Uiso 1 1 d . .
O490 O 0.6323(8) 0.4285(6) 0.2885(6) 0.022(4) Uiso 1 1 d . .
O491 O 0.7085(9) 0.3969(6) 0.2426(6) 0.026(4) Uiso 1 1 d . .
O510 O 0.5474(14) 0.9912(9) 0.1679(9) 0.067(8) Uiso 1 1 d . .
O516 O 0.5054(8) 0.4348(5) 0.2588(5) 0.018(4) Uiso 1 1 d . .
O517 O 0.5521(8) 0.4302(5) 0.3405(5) 0.017(4) Uiso 1 1 d . .
O523 O 0.3503(8) 0.3370(5) 0.2793(5) 0.015(4) Uiso 1 1 d . .
O524 O 0.2549(9) 0.3761(6) 0.2304(6) 0.026(4) Uiso 1 1 d . .
O525 O 0.3158(8) 0.3754(6) 0.1694(6) 0.021(4) Uiso 1 1 d . .
O526 O 0.4111(8) 0.3364(6) 0.2187(6) 0.022(4) Uiso 1 1 d . .
O534 O 0.2768(9) 0.3834(6) 0.3110(6) 0.023(4) Uiso 1 1 d . .
O537 O 0.4440(9) 0.3447(6) 0.3534(6) 0.027(4) Uiso 1 1 d . .
O538 O 0.3673(9) 0.3925(6) 0.3869(6) 0.023(4) Uiso 1 1 d . .
O540 O 0.1892(9) 0.4449(6) 0.2231(6) 0.024(4) Uiso 1 1 d . .
O549 O 0.2136(9) 0.4550(6) 0.3077(6) 0.024(4) Uiso 1 1 d . .
O550 O 0.2783(8) 0.4516(5) 0.1841(5) 0.017(4) Uiso 1 1 d . .
O551 O 0.3956(8) 0.4811(5) 0.2008(5) 0.016(4) Uiso 1 1 d . .
O556 O 0.4359(8) 0.4043(6) 0.1833(6) 0.022(4) Uiso 1 1 d . .
O567 O 0.4919(9) 0.3655(6) 0.2939(6) 0.026(4) Uiso 1 1 d . .
O578 O 0.4900(8) 0.4161(6) 0.3996(6) 0.020(4) Uiso 1 1 d . .
O589 O 0.3275(8) 0.4693(6) 0.3615(6) 0.020(4) Uiso 1 1 d . .
O590 O 0.2290(9) 0.5197(6) 0.2652(6) 0.026(4) Uiso 1 1 d . .
O601 O 0.3096(9) 0.5289(6) 0.2167(6) 0.023(4) Uiso 1 1 d . .
O612 O 0.3772(8) 0.5989(5) 0.2031(5) 0.014(4) Uiso 1 1 d . .
O613 O 0.3515(8) 0.5445(5) 0.1474(5) 0.018(4) Uiso 1 1 d . .
O620 O 0.3193(8) 0.5967(5) 0.0874(6) 0.018(4) Uiso 1 1 d . .
O629 O 0.4334(8) 0.6145(5) 0.1444(5) 0.017(4) Uiso 1 1 d . .
O634 O 0.4863(9) 0.6844(6) -0.0021(6) 0.023(4) Uiso 1 1 d . .
O635 O 0.3833(8) 0.6516(6) -0.0554(6) 0.022(4) Uiso 1 1 d . .
O636 O 0.3288(9) 0.7256(6) -0.0640(6) 0.027(4) Uiso 1 1 d . .
O637 O 0.4366(9) 0.7602(6) -0.0076(6) 0.029(5) Uiso 1 1 d . .
O645 O 0.4656(9) 0.6048(6) -0.0011(6) 0.027(4) Uiso 1 1 d . .
O648 O 0.5678(8) 0.6881(6) 0.0794(6) 0.021(4) Uiso 1 1 d . .
O649 O 0.5417(8) 0.6048(5) 0.0759(5) 0.015(4) Uiso 1 1 d . .
O650 O 0.3670(8) 0.5504(5) -0.0063(5) 0.016(4) Uiso 1 1 d . .
O651 O 0.2867(8) 0.5961(5) -0.0605(5) 0.017(4) Uiso 1 1 d . .
O661 O 0.2504(9) 0.6726(6) -0.0460(6) 0.024(4) Uiso 1 1 d . .
O662 O 0.2284(8) 0.7268(6) 0.0101(6) 0.022(4) Uiso 1 1 d . .
O667 O 0.3217(9) 0.7795(6) 0.0001(6) 0.026(4) Uiso 1 1 d . .
O678 O 0.4823(9) 0.7469(6) 0.0749(6) 0.023(4) Uiso 1 1 d . .
O689 O 0.5410(8) 0.6573(5) 0.1441(5) 0.016(4) Uiso 1 1 d . .
O690 O 0.4284(7) 0.5732(5) 0.0731(5) 0.011(4) Uiso 1 1 d . .
O701 O 0.2546(7) 0.5713(5) 0.0068(5) 0.012(4) Uiso 1 1 d . .
O711 O 0.2319(11) 1.0794(7) 0.1469(7) 0.041(6) Uiso 1 1 d . .
O712 O 0.2273(8) 0.6490(6) 0.0237(6) 0.021(4) Uiso 1 1 d . .
O726 O 0.1521(9) 0.7434(6) 0.0587(6) 0.024(4) Uiso 1 1 d . .
O727 O 0.1105(9) 0.6804(6) 0.0038(6) 0.026(4) Uiso 1 1 d . .
O731 O 0.0301(9) 0.8438(6) 0.1076(6) 0.024(4) Uiso 1 1 d . .
O734 O -0.0746(9) 0.7725(6) 0.0175(6) 0.027(5) Uiso 1 1 d . .
O735 O -0.0729(9) 0.7914(6) 0.0967(6) 0.027(4) Uiso 1 1 d . .
O736 O 0.0281(8) 0.8246(6) 0.0279(6) 0.020(4) Uiso 1 1 d . .
O745 O -0.1241(9) 0.7213(6) 0.0570(6) 0.028(5) Uiso 1 1 d . .
O747 O -0.0648(9) 0.7099(6) -0.0372(6) 0.027(4) Uiso 1 1 d . .
O748 O -0.1118(9) 0.6559(6) 0.0042(6) 0.031(5) Uiso 1 1 d . .
O750 O -0.0575(9) 0.7621(6) 0.1706(6) 0.025(4) Uiso 1 1 d . .
O759 O -0.1099(10) 0.6871(7) 0.1313(7) 0.034(5) Uiso 1 1 d . .
O761 O 0.1407(8) 0.8206(6) 0.0908(6) 0.022(4) Uiso 1 1 d . .
O767 O 0.0481(8) 0.7493(6) -0.0070(6) 0.022(4) Uiso 1 1 d . .
O778 O -0.0053(9) 0.6369(6) -0.0166(6) 0.027(4) Uiso 1 1 d . .
O789 O -0.0569(9) 0.6365(6) 0.0842(6) 0.026(4) Uiso 1 1 d . .
O790 O -0.0019(9) 0.6907(6) 0.1961(6) 0.028(5) Uiso 1 1 d . .
O801 O 0.0564(9) 0.7930(6) 0.1694(6) 0.024(4) Uiso 1 1 d . .
O802 O 0.1120(8) 0.7250(6) 0.2008(6) 0.020(4) Uiso 1 1 d . .
O811 O 0.3263(10) 1.1155(7) 0.2052(7) 0.038(5) Uiso 1 1 d . .
O812 O 0.1606(9) 0.7685(6) 0.1534(6) 0.023(4) Uiso 1 1 d . .
O910 O 0.5522(13) 1.1018(8) 0.2162(9) 0.058(7) Uiso 1 1 d . .
Na1 Na 0.5000 0.5000 0.5000 0.031(4) Uani 1 2 d S P
Na2 Na 1.0569(6) 0.6008(4) 0.2895(4) 0.036(3) Uani 1 1 d . .
Na3 Na 0.6780(6) 0.4582(4) 0.4926(4) 0.038(3) Uani 1 1 d . .
Na4 Na 0.2565(6) 0.4531(4) 0.0527(4) 0.038(3) Uani 1 1 d . .
Na5 Na 1.0767(5) 0.5258(4) 0.3661(4) 0.041(3) Uani 1 1 d . .
Na6 Na 0.6359(7) 0.6535(5) -0.0411(4) 0.049(3) Uani 1 1 d . .
Na7 Na -0.0676(9) 0.5033(6) 0.0196(6) 0.055(5) Uiso 0.8 1 d . P
Na8 Na 0.4330(9) 1.0070(6) 0.4528(6) 0.044(5) Uiso 0.7 1 d . P
Na9 Na -0.2578(9) 0.7239(6) -0.1032(6) 0.048(5) Uiso 0.7 1 d . P
Na10 Na 0.2117(10) 0.2452(7) 0.1939(7) 0.051(5) Uiso 0.7 1 d . P
Na11 Na 0.7588(12) 0.6857(8) 0.4658(8) 0.037(6) Uiso 0.5 1 d . P
Na12 Na 0.9044(15) 0.4756(10) 0.2174(10) 0.061(8) Uiso 0.5 1 d . P
Na13 Na 0.4408(13) 0.2626(9) 0.2817(9) 0.047(7) Uiso 0.5 1 d . P
Na14 Na 1.1321(15) 0.4416(10) 0.4002(10) 0.060(8) Uiso 0.5 1 d . P
Na15 Na 0.4687(12) 0.7713(8) 0.6037(8) 0.040(6) Uiso 0.5 1 d . P
Na16 Na 0.7408(12) 0.5710(8) 0.4851(8) 0.024(6) Uiso 0.4 1 d . P
Na17 Na 0.6790(14) 1.2542(10) 0.2081(10) 0.037(7) Uiso 0.4 1 d . P
Cs1 Cs 0.73406(12) 0.35848(7) 0.41735(7) 0.0475(6) Uani 1 1 d . .
Cs2 Cs 0.90004(14) 0.66735(12) 0.40622(9) 0.0809(10) Uani 1 1 d . .
Cs3 Cs 0.93684(15) 0.70951(13) 0.27792(9) 0.0816(10) Uani 1 1 d . .
Cs4 Cs 0.58861(13) 0.37053(8) 0.14904(8) 0.0565(6) Uani 1 1 d . .
Cs5 Cs 0.50190(9) 0.65771(6) 0.23564(6) 0.0336(4) Uani 1 1 d . .
Cs6 Cs 0.29579(9) 0.84284(6) 0.21766(6) 0.0281(4) Uani 1 1 d . .
Cs7 Cs 1.02104(16) 0.85776(11) 0.28498(12) 0.0843(9) Uani 1 1 d . .
Cs8 Cs 0.5033(4) 0.7212(2) 0.5839(2) 0.0330(17) Uiso 0.25 1 d . P
Cs9 Cs 0.3361(5) 0.9800(4) 0.4282(4) 0.063(3) Uiso 0.25 1 d . P
Cs10 Cs 0.2901(5) 0.6157(3) 0.2582(3) 0.056(2) Uiso 0.25 1 d . P
O1W O 0.1465(9) 0.8402(6) 0.2576(6) 0.032(5) Uiso 1 1 d . .
O2W O 0.3268(8) 1.2269(5) 0.2896(6) 0.019(4) Uiso 1 1 d . .
O3W O 1.1104(10) 0.6469(7) 0.2546(7) 0.035(5) Uiso 1 1 d . .
O4W O 1.1368(10) 0.5835(7) 0.3518(7) 0.040(5) Uiso 1 1 d . .
O5W O 0.6337(11) 0.6005(7) 0.4582(7) 0.042(6) Uiso 1 1 d . .
O6W O 0.7006(11) 0.6612(7) -0.0856(8) 0.046(6) Uiso 1 1 d . .
O7W O 0.0867(10) 0.5709(7) -0.0107(7) 0.039(5) Uiso 1 1 d . .
O8W O 0.4797(11) 0.5703(7) 0.4844(7) 0.041(5) Uiso 1 1 d . .
O9W O 0.2108(12) 0.5285(8) -0.1156(8) 0.053(6) Uiso 1 1 d . .
O10W O 1.0343(10) 0.5655(7) 0.4153(7) 0.040(5) Uiso 1 1 d . .
O11W O 0.4932(10) 1.1055(7) -0.0211(7) 0.036(5) Uiso 1 1 d . .
O12W O 0.5706(10) 0.4830(7) 0.4562(7) 0.040(5) Uiso 1 1 d . .
O13W O 0.7911(11) 0.4404(8) 0.5113(8) 0.047(6) Uiso 1 1 d . .
O14W O 0.4029(12) 0.8659(8) 0.1221(8) 0.051(6) Uiso 1 1 d . .
O15W O 0.6298(13) 0.3890(9) 0.4704(9) 0.064(8) Uiso 1 1 d . .
O16W O 0.1971(12) 1.2227(8) 0.1211(8) 0.052(6) Uiso 1 1 d . .
O17W O 0.2000(12) 0.3929(8) 0.0602(8) 0.053(6) Uiso 1 1 d . .
O18W O 0.4530(12) 0.4676(8) 0.0833(8) 0.055(7) Uiso 1 1 d . .
O19W O 0.2247(13) 0.4986(9) 0.0987(9) 0.060(7) Uiso 1 1 d . .
O20W O 0.0497(13) 0.4996(8) 0.0479(9) 0.057(7) Uiso 1 1 d . .
O21W O 0.1845(12) 0.4916(8) -0.0060(8) 0.053(6) Uiso 1 1 d . .
O22W O 0.3012(13) 0.4096(9) 0.0106(9) 0.061(7) Uiso 1 1 d . .
O23W O 1.0236(12) 0.4668(8) 0.3886(8) 0.049(6) Uiso 1 1 d . .
O24W O 0.2872(12) 0.6219(8) 0.3563(8) 0.056(7) Uiso 1 1 d . .
O25W O 0.7161(15) 0.6990(10) 0.0107(10) 0.073(8) Uiso 1 1 d . .
O26W O 0.9096(13) 0.4790(9) 0.5141(9) 0.061(7) Uiso 1 1 d . .
O27W O 0.9566(14) 0.6234(9) 0.2485(9) 0.066(8) Uiso 1 1 d . .
O28W O 0.6725(14) 0.6562(9) 0.1893(10) 0.069(8) Uiso 1 1 d . .
O29W O 1.0960(14) 0.5436(10) 0.2541(10) 0.071(8) Uiso 1 1 d . .
O30W O -0.0613(14) 0.7989(10) -0.0750(10) 0.071(8) Uiso 1 1 d . .
O31W O 0.1629(12) 0.3948(8) 0.1343(8) 0.054(7) Uiso 1 1 d . .
O32W O 0.3825(16) 1.2801(11) 0.1448(11) 0.085(10) Uiso 1 1 d . .
O33W O 0.8204(12) 0.6737(8) 0.1906(8) 0.055(7) Uiso 1 1 d . .
O34W O 0.6682(15) 0.4364(10) 0.5564(10) 0.073(8) Uiso 1 1 d . .
O35W O 1.1759(15) 0.5075(10) 0.4136(10) 0.077(9) Uiso 1 1 d . .
O36W O -0.0532(15) 0.5769(10) -0.0861(10) 0.076(9) Uiso 1 1 d . .
O37W O -0.0449(13) 0.8580(9) 0.1771(9) 0.061(7) Uiso 1 1 d . .
O38W O 0.5905(17) 0.7182(11) -0.0569(11) 0.090(10) Uiso 1 1 d . .
O39W O 0.5146(13) 0.5178(9) 0.0403(9) 0.062(7) Uiso 1 1 d . .
O40W O 1.0954(15) 0.4783(10) 0.3155(10) 0.078(9) Uiso 1 1 d . .
O41W O 0.5515(16) 0.6187(10) -0.0945(11) 0.080(9) Uiso 1 1 d . .
O42W O 0.3816(17) 1.0739(12) 0.4736(12) 0.094(11) Uiso 1 1 d . .
O43W O 0.3623(18) 0.8780(12) 0.5459(12) 0.095(11) Uiso 1 1 d . .
O44W O 0.7478(18) 0.3402(12) 0.1332(12) 0.095(11) Uiso 1 1 d . .
O45W O 0.0578(18) 0.4404(12) 0.1878(12) 0.098(11) Uiso 1 1 d . .
O46W O 0.2366(15) 0.4245(10) 0.3967(10) 0.048(8) Uiso 0.75 1 d . P
O47W O 0.2767(15) 0.8385(10) 0.0525(10) 0.044(8) Uiso 0.75 1 d . P
O48W O -0.3059(17) 0.7754(11) -0.0678(11) 0.058(9) Uiso 0.75 1 d . P
O49W O -0.1620(15) 0.6912(10) -0.1160(10) 0.047(8) Uiso 0.75 1 d . P
O50W O 0.4108(15) 0.3723(10) 0.4721(10) 0.046(8) Uiso 0.75 1 d . P
O51W O 0.6090(15) 0.7243(10) 0.5406(10) 0.046(8) Uiso 0.75 1 d . P
O52W O 0.6415(19) 0.6786(13) 0.3230(13) 0.072(11) Uiso 0.75 1 d . P
O53W O 0.1300(16) 0.6129(11) 0.5886(11) 0.054(9) Uiso 0.75 1 d . P
O54W O 0.0292(15) 0.9313(10) 0.1071(11) 0.050(8) Uiso 0.75 1 d . P
O55W O 0.5922(18) 0.7619(12) 0.0332(12) 0.067(10) Uiso 0.75 1 d . P
O56W O 0.6657(19) 0.5806(13) 0.1048(13) 0.070(11) Uiso 0.75 1 d . P
O57W O 0.6918(17) 0.5292(12) 0.5211(12) 0.060(10) Uiso 0.75 1 d . P
O58W O 0.9213(18) 0.6047(12) 0.4911(12) 0.062(10) Uiso 0.75 1 d . P
O59W O 0.452(2) 0.7286(14) 0.6619(14) 0.041(11) Uiso 0.5 1 d . P

loop_
_atom_site_aniso_label
_atom_site_aniso_U_11
_atom_site_aniso_U_22
_atom_site_aniso_U_33
_atom_site_aniso_U_23
_atom_site_aniso_U_13
_atom_site_aniso_U_12
W1 0.0670(10) 0.0302(8) 0.0527(10) 0.0080(7) 0.0268(8) -0.0014(7)
W2 0.0481(9) 0.0265(7) 0.0694(11) 0.0085(7) 0.0264(8) -0.0020(6)
W3 0.0593(11) 0.0286(9) 0.0660(14) 0.0142(9) 0.0399(11) 0.0079(8)
W4 0.0686(12) 0.0227(8) 0.0620(13) 0.0088(8) 0.0401(11) 0.0055(8)
W5 0.0814(12) 0.0284(8) 0.0502(9) -0.0017(7) 0.0312(9) -0.0108(7)
W6 0.0474(8) 0.0373(8) 0.0449(9) 0.0049(7) 0.0115(7) -0.0038(7)
W7 0.0415(8) 0.0213(7) 0.0572(9) 0.0023(6) 0.0190(7) -0.0017(6)
W8 0.0436(9) 0.0649(11) 0.0697(12) 0.0046(9) 0.0112(8) -0.0016(8)
W9 0.0414(10) 0.0503(11) 0.0670(14) 0.0159(11) 0.0220(9) 0.0094(8)
W10 0.0380(7) 0.0201(6) 0.0433(8) 0.0014(6) 0.0129(6) -0.0004(5)
W11 0.0559(10) 0.0441(9) 0.0786(12) 0.0064(8) 0.0396(9) 0.0141(7)
W12 0.0541(10) 0.0384(9) 0.0997(14) 0.0096(9) 0.0398(10) 0.0166(7)
W13 0.0288(7) 0.0448(9) 0.0766(12) 0.0156(8) 0.0123(7) 0.0069(6)
W14 0.0363(7) 0.0355(8) 0.0382(8) 0.0050(6) 0.0134(6) 0.0085(6)
W15 0.0634(10) 0.0514(10) 0.0456(9) -0.0123(8) 0.0197(8) -0.0016(8)
W16 0.0619(10) 0.0340(8) 0.0745(12) -0.0143(8) 0.0272(9) -0.0011(7)
W17 0.0403(8) 0.0258(7) 0.0746(11) 0.0048(7) 0.0182(8) 0.0059(6)
W18 0.0372(7) 0.0322(8) 0.0459(9) 0.0084(6) 0.0026(6) -0.0028(6)
W19 0.0294(7) 0.0298(7) 0.0398(8) 0.0046(6) 0.0051(6) 0.0005(5)
W20 0.0302(7) 0.0231(6) 0.0368(7) 0.0036(5) 0.0101(6) 0.0040(5)
W21 0.0228(6) 0.0213(6) 0.0219(6) -0.0015(5) 0.0031(5) 0.0003(5)
W22 0.0248(6) 0.0247(6) 0.0297(7) -0.0066(5) -0.0057(5) -0.0003(5)
W23 0.0187(6) 0.0210(6) 0.0319(7) -0.0010(5) 0.0017(5) -0.0022(5)
W24 0.0211(6) 0.0218(6) 0.0242(6) -0.0026(5) -0.0026(5) 0.0014(5)
W25 0.0188(5) 0.0171(6) 0.0161(6) 0.0001(4) 0.0001(4) -0.0002(4)
W26 0.0298(6) 0.0224(6) 0.0162(6) 0.0012(5) 0.0006(5) 0.0035(5)
W27 0.0321(7) 0.0262(7) 0.0193(6) -0.0038(5) -0.0018(5) 0.0024(5)
W28 0.0282(6) 0.0202(6) 0.0278(7) -0.0059(5) -0.0014(5) -0.0006(5)
W29 0.0217(6) 0.0166(6) 0.0313(7) -0.0008(5) 0.0052(5) -0.0017(5)
W30 0.0178(5) 0.0173(6) 0.0194(6) -0.0006(5) 0.0031(4) -0.0024(4)
W31 0.0282(6) 0.0252(6) 0.0150(6) 0.0011(5) 0.0030(5) 0.0023(5)
W32 0.0435(8) 0.0667(11) 0.0425(9) 0.0024(8) 0.0231(7) 0.0007(7)
W33 0.0520(9) 0.0516(9) 0.0237(7) 0.0010(6) 0.0152(6) -0.0040(7)
W34 0.0403(7) 0.0476(8) 0.0229(7) 0.0050(6) 0.0107(6) -0.0084(6)
W35 0.0483(9) 0.0529(9) 0.0493(9) 0.0020(7) 0.0258(7) 0.0111(7)
W36 0.0324(7) 0.0609(10) 0.0407(8) 0.0083(7) 0.0110(6) 0.0069(7)
W37 0.0296(7) 0.0458(8) 0.0206(6) 0.0040(6) 0.0061(5) -0.0005(6)
W38 0.0330(7) 0.0319(7) 0.0193(6) 0.0057(5) 0.0035(5) -0.0012(5)
W39 0.0409(7) 0.0399(8) 0.0164(6) 0.0030(5) 0.0042(5) -0.0016(6)
W40 0.0551(9) 0.0440(8) 0.0272(7) -0.0055(6) 0.0178(6) -0.0009(7)
W41 0.0149(6) 0.0420(8) 0.0313(7) 0.0154(6) 0.0015(5) 0.0003(5)
W42 0.0198(6) 0.0363(7) 0.0218(6) 0.0042(5) 0.0011(5) -0.0002(5)
W43 0.0235(6) 0.0337(7) 0.0235(6) 0.0083(5) 0.0047(5) 0.0096(5)
W44 0.0184(6) 0.0318(7) 0.0253(6) 0.0102(5) 0.0034(5) 0.0004(5)
W45 0.0197(6) 0.0260(6) 0.0313(7) 0.0060(5) -0.0010(5) -0.0046(5)
W46 0.0220(6) 0.0268(6) 0.0281(7) -0.0020(5) 0.0050(5) -0.0029(5)
W47 0.0206(6) 0.0280(6) 0.0167(6) 0.0040(5) 0.0022(5) -0.0003(5)
W48 0.0256(6) 0.0214(6) 0.0224(6) 0.0060(5) 0.0053(5) 0.0049(5)
W49 0.0268(6) 0.0248(6) 0.0181(6) 0.0041(5) 0.0057(5) 0.0070(5)
W50 0.0177(5) 0.0175(6) 0.0163(6) 0.0033(4) 0.0024(4) -0.0009(4)
W51 0.0249(6) 0.0158(6) 0.0201(6) 0.0035(5) 0.0019(5) -0.0051(5)
W52 0.0241(6) 0.0206(6) 0.0209(6) 0.0093(5) 0.0026(5) -0.0039(5)
W53 0.0193(6) 0.0237(6) 0.0215(6) 0.0066(5) 0.0031(5) -0.0033(5)
W54 0.0209(5) 0.0157(5) 0.0132(5) 0.0025(4) 0.0010(4) -0.0016(4)
W55 0.0211(6) 0.0151(6) 0.0179(6) 0.0035(4) 0.0028(4) 0.0002(4)
W56 0.0221(6) 0.0214(6) 0.0171(6) 0.0079(5) 0.0013(5) -0.0009(5)
W57 0.0212(6) 0.0237(6) 0.0130(5) 0.0068(5) 0.0021(4) -0.0021(5)
W58 0.0191(5) 0.0238(6) 0.0165(6) 0.0036(5) 0.0049(4) 0.0002(5)
W59 0.0182(5) 0.0194(6) 0.0153(6) 0.0047(4) 0.0017(4) -0.0006(4)
W60 0.0174(5) 0.0141(5) 0.0125(5) 0.0039(4) 0.0014(4) -0.0009(4)
W61 0.0166(5) 0.0130(5) 0.0128(5) 0.0029(4) 0.0027(4) -0.0008(4)
W62 0.0343(7) 0.0186(6) 0.0235(6) 0.0075(5) 0.0158(5) 0.0028(5)
W63 0.0254(6) 0.0194(6) 0.0250(6) 0.0063(5) 0.0135(5) 0.0019(5)
W64 0.0315(6) 0.0175(6) 0.0156(6) 0.0037(5) 0.0103(5) 0.0033(5)
W65 0.0331(6) 0.0192(6) 0.0196(6) 0.0081(5) 0.0103(5) 0.0050(5)
W66 0.0318(6) 0.0149(6) 0.0266(6) 0.0049(5) 0.0146(5) -0.0006(5)
W67 0.0201(6) 0.0178(6) 0.0257(6) 0.0011(5) 0.0090(5) -0.0022(4)
W68 0.0189(5) 0.0160(5) 0.0162(6) 0.0040(4) 0.0051(4) 0.0006(4)
W69 0.0233(6) 0.0129(5) 0.0127(5) 0.0025(4) 0.0034(4) 0.0000(4)
W70 0.0256(6) 0.0174(6) 0.0134(6) 0.0022(4) 0.0027(5) 0.0017(5)
W71 0.0200(5) 0.0145(5) 0.0142(5) 0.0021(4) 0.0030(4) 0.0000(4)
W72 0.0239(6) 0.0195(6) 0.0260(6) 0.0036(5) 0.0029(5) 0.0023(5)
W73 0.0206(6) 0.0227(6) 0.0278(7) 0.0043(5) -0.0042(5) -0.0008(5)
W74 0.0161(6) 0.0327(7) 0.0311(7) 0.0068(5) 0.0034(5) 0.0002(5)
W75 0.0241(6) 0.0166(6) 0.0201(6) 0.0051(5) 0.0037(5) 0.0000(5)
W76 0.0265(6) 0.0212(6) 0.0178(6) 0.0016(5) -0.0032(5) 0.0013(5)
W77 0.0211(6) 0.0185(6) 0.0308(7) 0.0031(5) -0.0074(5) -0.0037(5)
W78 0.0174(6) 0.0271(7) 0.0347(7) 0.0115(5) 0.0034(5) -0.0033(5)
W79 0.0179(6) 0.0307(7) 0.0213(6) 0.0054(5) 0.0054(5) 0.0013(5)
W80 0.0227(6) 0.0186(6) 0.0210(6) 0.0005(5) 0.0037(5) -0.0007(5)
W81 0.0161(5) 0.0185(6) 0.0172(6) -0.0020(5) 0.0029(4) -0.0027(4)
As1 0.0405(19) 0.0268(18) 0.058(2) 0.0073(16) 0.0221(17) 0.0010(15)
As2 0.0350(17) 0.0257(17) 0.0383(19) -0.0026(14) 0.0089(15) 0.0021(14)
As3 0.0222(14) 0.0169(14) 0.0175(14) -0.0011(11) 0.0001(11) -0.0018(11)
As4 0.0319(17) 0.0380(18) 0.0201(16) 0.0006(14) 0.0078(13) 0.0015(14)
As5 0.0169(13) 0.0241(15) 0.0176(14) 0.0032(12) 0.0034(11) 0.0016(11)
As6 0.0178(13) 0.0155(13) 0.0112(13) 0.0035(11) 0.0020(10) -0.0009(11)
As7 0.0216(14) 0.0127(13) 0.0160(14) 0.0038(11) 0.0074(11) 0.0000(11)
As8 0.0176(13) 0.0158(14) 0.0182(14) 0.0032(11) 0.0016(11) -0.0027(11)
Y1 0.0364(18) 0.041(2) 0.046(2) -0.0061(16) 0.0031(15) -0.0048(15)
Y2 0.0467(19) 0.0194(15) 0.047(2) 0.0016(14) 0.0195(16) 0.0000(13)
Y3 0.0370(17) 0.0310(17) 0.0255(16) 0.0005(13) 0.0096(13) 0.0065(13)
Y4 0.0216(13) 0.0176(13) 0.0159(13) 0.0013(11) 0.0050(11) -0.0015(11)
Y5 0.0222(13) 0.0177(13) 0.0145(13) 0.0044(11) 0.0020(11) 0.0011(11)
Y6 0.0175(13) 0.0164(13) 0.0210(14) 0.0028(11) 0.0018(11) -0.0029(10)
Y7 0.0202(13) 0.0128(13) 0.0197(14) 0.0012(11) 0.0053(11) -0.0012(10)
Y8 0.0196(13) 0.0197(14) 0.0147(13) 0.0015(11) 0.0027(10) 0.0000(11)
Na1 0.033(9) 0.035(10) 0.019(8) 0.001(7) 0.001(7) -0.005(7)
Na2 0.032(6) 0.049(8) 0.035(7) -0.001(6) 0.022(6) -0.010(6)
Na3 0.033(7) 0.062(9) 0.016(6) 0.009(6) 0.002(5) -0.005(6)
Na4 0.038(7) 0.036(7) 0.034(7) -0.005(6) 0.004(6) 0.008(6)
Na5 0.019(6) 0.066(9) 0.038(7) 0.012(7) 0.005(5) 0.011(6)
Na6 0.047(8) 0.055(9) 0.047(8) 0.007(7) 0.018(7) 0.002(7)
Cs1 0.0630(15) 0.0448(13) 0.0360(12) 0.0161(10) 0.0137(11) 0.0083(11)
Cs2 0.0561(16) 0.118(3) 0.0571(17) -0.0050(17) 0.0032(13) -0.0310(17)
Cs3 0.0682(18) 0.136(3) 0.0424(15) 0.0163(17) 0.0164(13) 0.0127(18)
Cs4 0.0719(17) 0.0606(16) 0.0398(13) 0.0080(12) 0.0206(12) -0.0118(13)
Cs5 0.0300(10) 0.0339(11) 0.0326(11) -0.0055(9) 0.0048(8) 0.0042(8)
Cs6 0.0301(10) 0.0230(9) 0.0291(10) 0.0004(8) 0.0063(8) -0.0035(8)
Cs7 0.079(2) 0.087(2) 0.097(2) 0.0292(19) 0.0376(18) 0.0270(17)

loop_
_atom_type_symbol
_atom_type_description
_atom_type_scat_dispersion_real
_atom_type_scat_dispersion_imag
_atom_type_scat_source
O O 0.0106 0.0060 'International Tables Vol C Tables 4.2.6.8 and 6.1.1.4'
H H 0.0000 0.0000 'International Tables Vol C Tables 4.2.6.8 and 6.1.1.4'
Na Na 0.0362 0.0249 'International Tables Vol C Tables 4.2.6.8 and 6.1.1.4'
C C 0.0033 0.0016 'International Tables Vol C Tables 4.2.6.8 and 6.1.1.4'
As As 0.0499 2.0058 'International Tables Vol C Tables 4.2.6.8 and 6.1.1.4'
Y Y -2.7962 3.5667 'International Tables Vol C Tables 4.2.6.8 and 6.1.1.4'
Cs Cs -0.3680 2.1192 'International Tables Vol C Tables 4.2.6.8 and 6.1.1.4'
W W -0.8490 6.8722 'International Tables Vol C Tables 4.2.6.8 and 6.1.1.4'

loop_
_geom_angle_atom_site_label_1
_geom_angle_atom_site_label_2
_geom_angle_atom_site_label_3
_geom_angle
_geom_angle_site_symmetry_1
_geom_angle_site_symmetry_3
O2T W1 O26 102.6(13) . .
O2T W1 O27 102.1(12) . .
O26 W1 O27 89.8(11) . .
O2T W1 O23 100.3(12) . .
O26 W1 O23 156.9(11) . .
O27 W1 O23 88.4(10) . .
O2T W1 O24 99.8(13) . .
O26 W1 O24 89.4(11) . .
O27 W1 O24 157.8(11) . .
O23 W1 O24 83.7(11) . .
O2T W1 O3A1 173.2(11) . .
O26 W1 O3A1 73.3(10) . .
O27 W1 O3A1 72.7(9) . .
O23 W1 O3A1 84.2(9) . .
O24 W1 O3A1 85.8(10) . .
O3T W2 O34 102.4(12) . .
O3T W2 O23 101.3(12) . .
O34 W2 O23 88.8(11) . .
O3T W2 O38 97.5(11) . .
O34 W2 O38 160.1(10) . .
O23 W2 O38 88.2(10) . .
O3T W2 O39 100.5(12) . .
O34 W2 O39 91.8(11) . .
O23 W2 O39 157.6(11) . .
O38 W2 O39 83.7(10) . .
O3T W2 O2A1 169.0(11) . .
O34 W2 O2A1 86.7(10) . .
O23 W2 O2A1 85.0(9) . .
O38 W2 O2A1 73.4(8) . .
O39 W2 O2A1 72.7(9) . .
W3A W3 O4T 67.7(18) . .
W3A W3 O45 70.9(18) . .
O4T W3 O45 101.8(13) . .
W3A W3 O410 156.1(19) . .
O4T W3 O410 101.9(14) . .
O45 W3 O410 91.4(13) . .
W3A W3 O24 43.0(18) . .
O4T W3 O24 99.5(13) . .
O45 W3 O24 91.0(12) . .
O410 W3 O24 157.5(12) . .
W3A W3 O34 116.4(18) . .
O4T W3 O34 99.7(13) . .
O45 W3 O34 158.4(11) . .
O410 W3 O34 85.9(12) . .
O24 W3 O34 83.7(11) . .
W3A W3 O1A1 114.2(17) . .
O4T W3 O1A1 175.0(12) . .
O45 W3 O1A1 75.0(10) . .
O410 W3 O1A1 74.6(11) . .
O24 W3 O1A1 84.5(10) . .
O34 W3 O1A1 83.6(9) . .
W3A W3 W9A 139.3(16) . .
O4T W3 W9A 131.4(11) . .
O45 W3 W9A 69.9(10) . .
O410 W3 W9A 34.6(10) . .
O24 W3 W9A 127.6(9) . .
O34 W3 W9A 97.0(9) . .
O1A1 W3 W9A 44.1(7) . .
W3 W3A O24 114(2) . .
W3 W3A O4T 84(2) . .
O24 W3A O4T 133(2) . .
W3 W3A O45 83(2) . .
O24 W3A O45 114.3(19) . .
O4T W3A O45 111.0(19) . .
W3 W3A O34 46.2(14) . .
O24 W3A O34 79.4(15) . .
O4T W3A O34 85.9(15) . .
O45 W3A O34 125.3(17) . .
W4A W4 O5T 70.2(14) . .
W4A W4 O5A 106.7(12) . .
O5T W4 O5A 103.5(12) . .
W4A W4 O510 154.0(13) . .
O5T W4 O510 97.1(13) . .
O5A W4 O510 98.2(12) . .
W4A W4 O56 32.2(13) . .
O5T W4 O56 101.0(13) . .
O5A W4 O56 90.8(11) . .
O510 W4 O56 157.3(12) . .
W4A W4 O45 76.0(12) . .
O5T W4 O45 95.8(12) . .
O5A W4 O45 160.3(11) . .
O510 W4 O45 83.1(12) . .
O56 W4 O45 81.5(11) . .
W4A W4 O1A1 111.5(11) . .
O5T W4 O1A1 166.5(11) . .
O5A W4 O1A1 88.9(10) . .
O510 W4 O1A1 75.7(11) . .
O56 W4 O1A1 83.7(10) . .
O45 W4 O1A1 72.2(10) . .
W4A W4 W9A 146.9(10) . .
O5T W4 W9A 123.5(10) . .
O5A W4 W9A 99.2(9) . .
O510 W4 W9A 28.2(10) . .
O56 W4 W9A 129.8(9) . .
O45 W4 W9A 72.7(9) . .
O1A1 W4 W9A 47.9(7) . .
W4 W4A O56 128.6(19) . .
W4 W4A O5T 81.4(15) . .
O56 W4A O5T 146.0(19) . .
W4 W4A O45 80.9(12) . .
O56 W4A O45 100.5(16) . .
O5T W4A O45 100.0(14) . .
W4 W4A O5A 51.6(10) . .
O56 W4A O5A 96.5(15) . .
O5T W4A O5A 91.4(14) . .
O45 W4A O5A 128.9(13) . .
W4 W4A W5 120.5(11) . .
O56 W4A W5 16.1(12) . .
O5T W4A W5 140.9(12) . .
O45 W4A W5 114.5(10) . .
O5A W4A W5 81.4(7) . .
O6T W5 O6A 104.2(13) . .
O6T W5 O56 101.5(13) . .
O6A W5 O56 93.2(11) . .
O6T W5 O67 98.1(13) . .
O6A W5 O67 92.7(11) . .
O56 W5 O67 157.4(11) . .
O6T W5 O26 95.7(13) . .
O6A W5 O26 160.1(11) . .
O56 W5 O26 83.7(11) . .
O67 W5 O26 83.3(11) . .
O6T W5 O3A1 165.8(12) . .
O6A W5 O3A1 87.6(9) . .
O56 W5 O3A1 85.4(10) . .
O67 W5 O3A1 73.1(9) . .
O26 W5 O3A1 72.5(10) . .
O6T W5 W4A 102.2(11) . .
O6A W5 W4A 82.2(8) . .
O56 W5 W4A 11.1(9) . .
O67 W5 W4A 159.6(8) . .
O26 W5 W4A 94.7(8) . .
O3A1 W5 W4A 87.0(6) . .
O7T W6 O711 104.7(12) . .
O7T W6 O67 101.6(12) . .
O711 W6 O67 94.7(11) . .
O7T W6 O78 103.2(11) . .
O711 W6 O78 87.0(10) . .
O67 W6 O78 153.8(10) . .
O7T W6 O27 93.2(12) . .
O711 W6 O27 161.5(10) . .
O67 W6 O27 86.5(11) . .
O78 W6 O27 84.0(10) . .
O7T W6 O3A1 162.6(11) . .
O711 W6 O3A1 92.1(9) . .
O67 W6 O3A1 71.8(9) . .
O78 W6 O3A1 82.1(9) . .
O27 W6 O3A1 70.7(9) . .
O8T W7 O811 104.1(10) . .
O8T W7 O78 99.2(10) . .
O811 W7 O78 86.2(10) . .
O8T W7 O38 102.5(10) . .
O811 W7 O38 153.4(9) . .
O78 W7 O38 89.9(9) . .
O8T W7 O89 97.8(11) . .
O811 W7 O89 89.4(10) . .
O78 W7 O89 162.9(11) . .
O38 W7 O89 86.6(10) . .
O8T W7 O2A1 170.2(10) . .
O811 W7 O2A1 79.2(9) . .
O78 W7 O2A1 90.1(9) . .
O38 W7 O2A1 74.5(9) . .
O89 W7 O2A1 72.8(10) . .
O9T W8 O19 105.9(14) . .
O9T W8 O89 100.1(14) . .
O19 W8 O89 88.3(12) . .
O9T W8 O39 94.8(14) . .
O19 W8 O39 159.3(12) . .
O89 W8 O39 87.9(12) . .
O9T W8 O910 104.0(14) . .
O19 W8 O910 88.1(12) . .
O89 W8 O910 155.7(12) . .
O39 W8 O910 87.1(11) . .
O9T W8 O2A1 165.7(12) . .
O19 W8 O2A1 86.5(10) . .
O89 W8 O2A1 72.8(10) . .
O39 W8 O2A1 72.9(10) . .
O910 W8 O2A1 83.0(10) . .
W9A W9 O10T 113.6(16) . .
W9A W9 O110 110.7(14) . .
O10T W9 O110 103.9(14) . .
W9A W9 O910 129.7(14) . .
O10T W9 O910 104.0(14) . .
O110 W9 O910 90.3(12) . .
W9A W9 O510 30.1(14) . .
O10T W9 O510 99.8(14) . .
O110 W9 O510 89.9(12) . .
O910 W9 O510 155.5(12) . .
W9A W9 O410 56.1(14) . .
O10T W9 O410 97.4(14) . .
O110 W9 O410 158.5(12) . .
O910 W9 O410 87.9(12) . .
O510 W9 O410 83.0(12) . .
W9A W9 O1A1 53.0(13) . .
O10T W9 O1A1 165.0(13) . .
O110 W9 O1A1 88.6(10) . .
O910 W9 O1A1 84.0(10) . .
O510 W9 O1A1 71.5(10) . .
O410 W9 O1A1 69.9(10) . .
W9 W9A O510 131(2) . .
W9 W9A O410 99.2(17) . .
O510 W9A O410 123(2) . .
W9 W9A O1A1 107.0(16) . .
O510 W9A O1A1 100.3(18) . .
O410 W9A O1A1 86.6(14) . .
W9 W9A O10T 45.8(13) . .
O510 W9A O10T 104.2(19) . .
O410 W9A O10T 91.3(15) . .
O1A1 W9A O10T 152.0(15) . .
W9 W9A O110 48.7(12) . .
O510 W9A O110 93.2(17) . .
O410 W9A O110 143.7(16) . .
O1A1 W9A O110 88.0(12) . .
O10T W9A O110 77.2(13) . .
W9 W9A O910 35.1(11) . .
O510 W9A O910 159.4(19) . .
O410 W9A O910 77.4(13) . .
O1A1 W9A O910 78.6(11) . .
O10T W9A O910 73.7(12) . .
O110 W9A O910 66.3(11) . .
W9 W9A W4 144.9(14) . .
O510 W9A W4 43.5(14) . .
O410 W9A W4 109.9(13) . .
O1A1 W9A W4 57.2(8) . .
O10T W9A W4 147.4(12) . .
O110 W9A W4 97.0(9) . .
O910 W9A W4 133.8(9) . .
W9 W9A W3 123.0(14) . .
O510 W9A W3 106.4(17) . .
O410 W9A W3 37.5(10) . .
O1A1 W9A W3 54.0(8) . .
O10T W9A W3 128.9(11) . .
O110 W9A W3 139.3(10) . .
O910 W9A W3 89.7(8) . .
W4 W9A W3 75.8(5) . .
O11A W10 O11B 99.7(10) . .
O11A W10 O811 96.0(10) . .
O11B W10 O811 100.6(10) . .
O11A W10 O119 101.5(10) . .
O11B W10 O119 94.7(10) . .
O811 W10 O119 154.5(9) . .
O11A W10 O118 86.8(9) . .
O11B W10 O118 171.9(9) . .
O811 W10 O118 83.5(9) . .
O119 W10 O118 79.1(9) . .
O11A W10 O711 171.3(9) . .
O11B W10 O711 87.7(10) . .
O811 W10 O711 77.9(9) . .
O119 W10 O711 82.4(9) . .
O118 W10 O711 86.3(9) . .
O12T W11 O126 102.5(14) . .
O12T W11 O125 98.8(14) . .
O126 W11 O125 93.2(11) . .
O12T W11 O123 101.6(14) . .
O126 W11 O123 91.3(12) . .
O125 W11 O123 157.6(11) . .
O12T W11 O124 98.8(13) . .
O126 W11 O124 158.5(11) . .
O125 W11 O124 86.5(11) . .
O123 W11 O124 81.4(11) . .
O12T W11 O3A2 172.9(13) . .
O126 W11 O3A2 75.0(10) . .
O125 W11 O3A2 74.9(10) . .
O123 W11 O3A2 85.1(10) . .
O124 W11 O3A2 84.2(9) . .
O13T W12 O137 101.1(14) . .
O13T W12 O138 101.1(14) . .
O137 W12 O138 92.5(13) . .
O13T W12 O123 100.0(14) . .
O137 W12 O123 91.5(13) . .
O138 W12 O123 157.3(12) . .
O13T W12 O134 101.8(13) . .
O137 W12 O134 157.1(12) . .
O138 W12 O134 84.6(11) . .
O123 W12 O134 83.0(12) . .
O13T W12 O2A2 172.8(12) . .
O137 W12 O2A2 73.8(11) . .
O138 W12 O2A2 74.4(10) . .
O123 W12 O2A2 85.3(10) . .
O134 W12 O2A2 83.5(10) . .
O14T W13 O134 105.4(13) . .
O14T W13 O124 102.2(12) . .
O134 W13 O124 92.4(12) . .
O14T W13 O149 99.0(12) . .
O134 W13 O149 88.0(11) . .
O124 W13 O149 157.8(10) . .
O14T W13 O140 95.7(12) . .
O134 W13 O140 158.0(11) . .
O124 W13 O140 89.1(10) . .
O149 W13 O140 82.5(10) . .
O14T W13 O1A2 166.6(11) . .
O134 W13 O1A2 84.9(10) . .
O124 W13 O1A2 85.7(9) . .
O149 W13 O1A2 72.3(9) . .
O140 W13 O1A2 73.3(8) . .
O15T W14 O151 101.6(10) . .
O15T W14 O156 97.5(11) . .
O151 W14 O156 93.4(10) . .
O15T W14 O150 104.2(10) . .
O151 W14 O150 89.9(9) . .
O156 W14 O150 157.0(10) . .
O15T W14 O125 93.6(10) . .
O151 W14 O125 164.7(10) . .
O156 W14 O125 85.6(10) . .
O150 W14 O125 85.3(10) . .
O15T W14 O3A2 162.8(9) . .
O151 W14 O3A2 93.2(9) . .
O156 W14 O3A2 72.9(10) . .
O150 W14 O3A2 84.2(9) . .
O125 W14 O3A2 71.9(9) . .
O15T W14 Cs9 85.1(8) . .
O151 W14 Cs9 52.1(7) . .
O156 W14 Cs9 46.9(8) . .
O150 W14 Cs9 142.0(7) . .
O125 W14 Cs9 131.5(7) . .
O3A2 W14 Cs9 97.6(6) . .
O16T W15 O16A 103.1(13) . .
O16T W15 O167 99.5(13) . .
O16A W15 O167 93.2(11) . .
O16T W15 O156 99.0(13) . .
O16A W15 O156 91.8(11) . .
O167 W15 O156 159.3(10) . .
O16T W15 O126 98.5(12) . .
O16A W15 O126 158.2(11) . .
O167 W15 O126 85.0(10) . .
O156 W15 O126 82.9(10) . .
O16T W15 O3A2 167.3(12) . .
O16A W15 O3A2 87.1(10) . .
O167 W15 O3A2 87.3(10) . .
O156 W15 O3A2 72.9(9) . .
O126 W15 O3A2 71.2(9) . .
O16T W15 Cs9 78.2(11) . .
O16A W15 Cs9 52.6(9) . .
O167 W15 Cs9 142.8(8) . .
O156 W15 Cs9 51.5(7) . .
O126 W15 Cs9 132.2(7) . .
O3A2 W15 Cs9 102.9(6) . .
O17T W16 O17A 104.8(13) . .
O17T W16 O167 99.9(13) . .
O17A W16 O167 91.0(11) . .
O17T W16 O178 97.0(13) . .
O17A W16 O178 95.0(11) . .
O167 W16 O178 159.9(10) . .
O17T W16 O137 93.0(13) . .
O17A W16 O137 162.2(11) . .
O167 W16 O137 85.0(11) . .
O178 W16 O137 83.4(11) . .
O17T W16 O2A2 163.1(12) . .
O17A W16 O2A2 90.3(10) . .
O167 W16 O2A2 87.3(10) . .
O178 W16 O2A2 73.6(10) . .
O137 W16 O2A2 72.3(10) . .
O18T W17 O118 100.2(12) . .
O18T W17 O178 102.3(13) . .
O118 W17 O178 96.2(10) . .
O18T W17 O189 105.2(12) . .
O118 W17 O189 86.2(10) . .
O178 W17 O189 151.5(11) . .
O18T W17 O138 96.7(13) . .
O118 W17 O138 162.2(11) . .
O178 W17 O138 85.7(11) . .
O189 W17 O138 83.8(10) . .
O18T W17 O2A2 164.1(12) . .
O118 W17 O2A2 94.5(9) . .
O178 W17 O2A2 69.9(10) . .
O189 W17 O2A2 81.6(9) . .
O138 W17 O2A2 69.4(9) . .
O19T W18 O119 104.1(11) . .
O19T W18 O189 100.7(11) . .
O119 W18 O189 87.9(10) . .
O19T W18 O149 100.9(11) . .
O119 W18 O149 154.9(10) . .
O189 W18 O149 89.0(10) . .
O19T W18 O190 97.8(11) . .
O119 W18 O190 87.6(9) . .
O189 W18 O190 161.4(9) . .
O149 W18 O190 87.5(9) . .
O19T W18 O1A2 168.3(10) . .
O119 W18 O1A2 82.6(9) . .
O189 W18 O1A2 88.9(9) . .
O149 W18 O1A2 72.5(9) . .
O190 W18 O1A2 72.6(8) . .
O20T W19 O190 100.1(9) . .
O20T W19 O140 98.3(10) . .
O190 W19 O140 90.6(9) . .
O20T W19 O150 100.8(10) . .
O190 W19 O150 158.9(9) . .
O140 W19 O150 89.1(9) . .
O20T W19 O201 103.0(9) . .
O190 W19 O201 85.3(9) . .
O140 W19 O201 158.7(9) . .
O150 W19 O201 87.3(9) . .
O20T W19 O1A2 168.3(9) . .
O190 W19 O1A2 73.2(8) . .
O140 W19 O1A2 72.7(8) . .
O150 W19 O1A2 86.7(8) . .
O201 W19 O1A2 86.2(8) . .
O20T W19 Cs7 48.4(7) . 1_455
O190 W19 Cs7 145.2(6) . 1_455
O140 W19 Cs7 81.8(7) . 1_455
O150 W19 Cs7 55.4(7) . 1_455
O201 W19 Cs7 112.8(6) . 1_455
O1A2 W19 Cs7 134.5(5) . 1_455
O21A W20 O21B 100.1(9) . .
O21A W20 O201 102.8(9) . .
O21B W20 O201 96.5(9) . .
O21A W20 O213 88.0(9) . .
O21B W20 O213 102.1(9) . .
O201 W20 O213 156.5(9) . .
O21A W20 O212 157.9(9) . .
O21B W20 O212 92.4(9) . .
O201 W20 O212 93.7(8) . .
O213 W20 O212 71.5(8) . .
O21A W20 O151 85.2(9) . .
O21B W20 O151 174.4(8) . .
O201 W20 O151 80.6(8) . .
O213 W20 O151 79.5(8) . .
O212 W20 O151 83.0(8) . .
O21A W20 Cs6 144.7(7) . .
O21B W20 Cs6 46.6(6) . .
O201 W20 Cs6 93.9(6) . .
O213 W20 Cs6 88.7(6) . .
O212 W20 Cs6 46.0(6) . .
O151 W20 Cs6 128.5(5) . .
O21A W20 Cs9 65.7(7) . .
O21B W20 Cs9 137.6(7) . .
O201 W20 Cs9 125.0(6) . .
O213 W20 Cs9 41.3(6) . .
O212 W20 Cs9 92.8(6) . .
O151 W20 Cs9 46.3(6) . .
Cs6 W20 Cs9 127.38(15) . .
O22B W21 O22A 101.1(9) . .
O22B W21 O212 99.8(9) . .
O22A W21 O212 95.6(8) . .
O22B W21 O229 90.1(9) . .
O22A W21 O229 105.3(8) . .
O212 W21 O229 154.7(9) . .
O22B W21 O220 167.0(9) . .
O22A W21 O220 85.8(8) . .
O212 W21 O220 90.3(8) . .
O229 W21 O220 77.5(8) . .
O22B W21 O213 95.8(9) . .
O22A W21 O213 160.3(8) . .
O212 W21 O213 71.5(8) . .
O229 W21 O213 84.5(8) . .
O220 W21 O213 79.7(8) . .
O22B W21 Cs6 143.6(7) . .
O22A W21 Cs6 69.2(6) . .
O212 W21 Cs6 49.2(6) . .
O229 W21 Cs6 126.2(6) . .
O220 W21 Cs6 49.1(5) . .
O213 W21 Cs6 91.2(5) . .
O22B W21 Cs9 54.9(7) . .
O22A W21 Cs9 153.2(6) . .
O212 W21 Cs9 100.2(6) . .
O229 W21 Cs9 66.7(6) . .
O220 W21 Cs9 115.5(6) . .
O213 W21 Cs9 46.4(6) . .
Cs6 W21 Cs9 136.93(16) . .
O23T W22 O234 102.0(10) . .
O23T W22 O235 101.8(9) . .
O234 W22 O235 90.4(9) . .
O23T W22 O239 98.9(9) . .
O234 W22 O239 93.3(9) . .
O235 W22 O239 157.7(8) . .
O23T W22 O238 97.8(9) . .
O234 W22 O238 160.1(9) . .
O235 W22 O238 87.1(9) . .
O239 W22 O238 82.0(8) . .
O23T W22 O1A3 168.1(9) . .
O234 W22 O1A3 87.3(8) . .
O235 W22 O1A3 85.4(8) . .
O239 W22 O1A3 72.9(7) . .
O238 W22 O1A3 72.8(8) . .
O24T W23 O245 100.9(9) . .
O24T W23 O241 102.0(8) . .
O245 W23 O241 94.5(8) . .
O24T W23 O240 99.8(9) . .
O245 W23 O240 156.8(8) . .
O241 W23 O240 91.2(8) . .
O24T W23 O234 99.4(9) . .
O245 W23 O234 82.2(8) . .
O241 W23 O234 158.6(8) . .
O240 W23 O234 84.3(8) . .
O24T W23 O3A3 173.3(8) . .
O245 W23 O3A3 84.9(7) . .
O241 W23 O3A3 74.0(7) . .
O240 W23 O3A3 75.1(7) . .
O234 W23 O3A3 84.6(7) . .
O25T W24 O257 100.3(9) . .
O25T W24 O256 101.3(9) . .
O257 W24 O256 92.2(8) . .
O25T W24 O245 102.0(9) . .
O257 W24 O245 157.1(8) . .
O256 W24 O245 88.5(8) . .
O25T W24 O235 101.2(9) . .
O257 W24 O235 87.9(8) . .
O256 W24 O235 157.1(8) . .
O245 W24 O235 82.8(8) . .
O25T W24 O2A3 171.7(8) . .
O257 W24 O2A3 75.3(7) . .
O256 W24 O2A3 72.1(7) . .
O245 W24 O2A3 83.2(7) . .
O235 W24 O2A3 85.8(7) . .
O26T W25 O26A 106.7(8) . .
O26T W25 O261 104.7(8) . .
O26A W25 O261 91.5(8) . .
O26T W25 O267 91.8(8) . .
O26A W25 O267 94.2(8) . .
O261 W25 O267 160.2(8) . .
O26T W25 O256 88.1(8) . .
O26A W25 O256 165.2(8) . .
O261 W25 O256 85.4(8) . .
O267 W25 O256 84.3(7) . .
O26T W25 O2A3 157.5(7) . .
O26A W25 O2A3 91.6(7) . .
O261 W25 O2A3 87.4(7) . .
O267 W25 O2A3 73.6(7) . .
O256 W25 O2A3 73.8(7) . .
O26T W25 Cs10 48.2(6) . .
O26A W25 Cs10 60.6(6) . .
O261 W25 Cs10 91.9(6) . .
O267 W25 Cs10 107.4(6) . .
O256 W25 Cs10 133.9(5) . .
O2A3 W25 Cs10 152.1(5) . .
O26T W25 Cs5 67.7(6) . .
O26A W25 Cs5 110.7(6) . .
O261 W25 Cs5 38.2(6) . .
O267 W25 Cs5 151.1(5) . .
O256 W25 Cs5 75.3(5) . .
O2A3 W25 Cs5 118.4(5) . .
Cs10 W25 Cs5 74.67(16) . .
O27T W26 O272 103.3(10) . .
O27T W26 O267 104.9(9) . .
O272 W26 O267 93.8(9) . .
O27T W26 O278 103.8(9) . .
O272 W26 O278 87.8(9) . .
O267 W26 O278 150.0(8) . .
O27T W26 O257 96.1(9) . .
O272 W26 O257 159.8(8) . .
O267 W26 O257 86.3(7) . .
O278 W26 O257 82.3(8) . .
O27T W26 O2A3 164.3(8) . .
O272 W26 O2A3 91.2(8) . .
O267 W26 O2A3 67.6(7) . .
O278 W26 O2A3 82.4(7) . .
O257 W26 O2A3 70.2(7) . .
O27T W26 Cs8 50.5(7) . .
O272 W26 Cs8 98.8(7) . .
O267 W26 Cs8 154.4(6) . .
O278 W26 Cs8 53.3(6) . .
O257 W26 Cs8 89.3(5) . .
O2A3 W26 Cs8 133.8(4) . .
O28T W27 O278 100.3(10) . .
O28T W27 O238 102.3(10) . .
O278 W27 O238 90.1(9) . .
O28T W27 O282 105.6(10) . .
O278 W27 O282 87.5(9) . .
O238 W27 O282 151.9(9) . .
O28T W27 O289 98.2(10) . .
O278 W27 O289 161.4(8) . .
O238 W27 O289 87.9(9) . .
O282 W27 O289 85.5(8) . .
O28T W27 O1A3 169.4(9) . .
O278 W27 O1A3 89.5(8) . .
O238 W27 O1A3 73.4(8) . .
O282 W27 O1A3 78.6(8) . .
O289 W27 O1A3 72.2(8) . .
O28T W27 Cs8 51.5(8) . .
O278 W27 Cs8 50.4(6) . .
O238 W27 Cs8 89.1(7) . .
O282 W27 Cs8 110.4(6) . .
O289 W27 Cs8 148.0(6) . .
O1A3 W27 Cs8 136.8(5) . .
O29T W28 O289 99.8(10) . .
O29T W28 O229 103.3(10) . .
O289 W28 O229 91.1(9) . .
O29T W28 O290 101.3(9) . .
O289 W28 O290 158.6(8) . .
O229 W28 O290 87.3(8) . .
O29T W28 O239 98.6(9) . .
O289 W28 O239 87.8(8) . .
O229 W28 O239 157.9(8) . .
O290 W28 O239 85.7(8) . .
O29T W28 O1A3 169.7(9) . .
O289 W28 O1A3 74.6(8) . .
O229 W28 O1A3 85.6(8) . .
O290 W28 O1A3 84.0(8) . .
O239 W28 O1A3 72.8(7) . .
O29T W28 Cs9 41.1(7) . .
O289 W28 Cs9 85.8(6) . .
O229 W28 Cs9 65.1(6) . .
O290 W28 Cs9 112.6(6) . .
O239 W28 Cs9 136.8(6) . .
O1A3 W28 Cs9 144.4(5) . .
O30T W29 O220 104.1(9) . .
O30T W29 O290 101.4(9) . .
O220 W29 O290 90.9(8) . .
O30T W29 O301 101.4(9) . .
O220 W29 O301 90.0(8) . .
O290 W29 O301 156.3(8) . .
O30T W29 O240 92.4(9) . .
O220 W29 O240 163.5(9) . .
O290 W29 O240 86.9(8) . .
O301 W29 O240 85.6(8) . .
O30T W29 O3A3 163.9(8) . .
O220 W29 O3A3 90.7(8) . .
O290 W29 O3A3 84.5(7) . .
O301 W29 O3A3 71.8(7) . .
O240 W29 O3A3 72.8(7) . .
O30T W29 Cs6 84.0(7) . .
O220 W29 Cs6 48.2(6) . .
O290 W29 Cs6 138.2(6) . .
O301 W29 Cs6 51.5(6) . .
O240 W29 Cs6 134.7(5) . .
O3A3 W29 Cs6 101.7(4) . .
O31A W30 O3Y7 104.8(8) . .
O31A W30 O301 94.7(8) . .
O3Y7 W30 O301 96.9(8) . .
O31A W30 O261 93.2(8) . .
O3Y7 W30 O261 101.1(8) . .
O301 W30 O261 157.8(8) . .
O31A W30 O241 160.1(8) . .
O3Y7 W30 O241 95.1(7) . .
O301 W30 O241 83.1(7) . .
O261 W30 O241 82.4(7) . .
O31A W30 O3A3 87.6(8) . .
O3Y7 W30 O3A3 165.9(7) . .
O301 W30 O3A3 75.1(7) . .
O261 W30 O3A3 84.5(7) . .
O241 W30 O3A3 72.6(7) . .
O31A W30 Cs5 126.6(6) . .
O3Y7 W30 Cs5 52.7(6) . .
O301 W30 Cs5 131.4(6) . .
O261 W30 Cs5 55.5(5) . .
O241 W30 Cs5 66.1(5) . .
O3A3 W30 Cs5 124.5(5) . .
O31A W30 Cs6 55.7(6) . .
O3Y7 W30 Cs6 81.6(6) . .
O301 W30 Cs6 48.0(6) . .
O261 W30 Cs6 147.8(5) . .
O241 W30 Cs6 129.6(5) . .
O3A3 W30 Cs6 100.6(5) . .
Cs5 W30 Cs6 134.14(5) . .
O32A W31 O32B 100.0(9) . .
O32A W31 O329 102.4(9) . .
O32B W31 O329 95.3(9) . .
O32A W31 O282 96.9(9) . .
O32B W31 O282 99.1(9) . .
O329 W31 O282 153.4(9) . .
O32A W31 O320 89.6(9) . .
O32B W31 O320 170.1(9) . .
O329 W31 O320 80.1(8) . .
O282 W31 O320 82.0(8) . .
O32A W31 O272 174.0(8) . .
O32B W31 O272 84.2(9) . .
O329 W31 O272 81.2(8) . .
O282 W31 O272 78.2(8) . .
O320 W31 O272 86.4(8) . .
O33T W32 O336 101.9(12) . .
O33T W32 O337 102.9(12) . .
O336 W32 O337 94.4(12) . .
O33T W32 O334 100.2(12) . .
O336 W32 O334 90.2(11) . .
O337 W32 O334 155.0(11) . .
O33T W32 O335 99.1(11) . .
O336 W32 O335 158.6(10) . .
O337 W32 O335 85.3(11) . .
O334 W32 O335 81.7(9) . .
O33T W32 O1A4 174.4(11) . .
O336 W32 O1A4 74.3(10) . .
O337 W32 O1A4 73.5(10) . .
O334 W32 O1A4 84.1(9) . .
O335 W32 O1A4 85.1(8) . .
O33T W32 Cs2 83.9(9) . 1_455
O336 W32 Cs2 138.9(8) . 1_455
O337 W32 Cs2 45.3(8) . 1_455
O334 W32 Cs2 129.3(7) . 1_455
O335 W32 Cs2 48.2(6) . 1_455
O1A4 W32 Cs2 96.3(5) . 1_455
O34T W33 O341 102.1(12) . .
O34T W33 O340 99.7(11) . .
O341 W33 O340 90.0(10) . .
O34T W33 O345 101.6(11) . .
O341 W33 O345 156.3(11) . .
O340 W33 O345 86.7(10) . .
O34T W33 O334 101.9(11) . .
O341 W33 O334 89.8(10) . .
O340 W33 O334 157.9(10) . .
O345 W33 O334 84.7(10) . .
O34T W33 O3A4 171.8(10) . .
O341 W33 O3A4 72.8(9) . .
O340 W33 O3A4 74.2(8) . .
O345 W33 O3A4 83.7(9) . .
O334 W33 O3A4 84.6(8) . .
O34T W33 Cs1 81.8(8) . 2_666
O341 W33 Cs1 132.4(8) . 2_666
O340 W33 Cs1 43.4(7) . 2_666
O345 W33 Cs1 52.5(7) . 2_666
O334 W33 Cs1 136.4(7) . 2_666
O3A4 W33 Cs1 96.8(5) . 2_666
O35T W34 O335 102.1(11) . .
O35T W34 O358 98.8(10) . .
O335 W34 O358 91.6(10) . .
O35T W34 O345 103.5(11) . .
O335 W34 O345 89.0(10) . .
O358 W34 O345 157.1(10) . .
O35T W34 O359 98.2(10) . .
O335 W34 O359 159.7(10) . .
O358 W34 O359 86.2(9) . .
O345 W34 O359 85.4(9) . .
O35T W34 O2A4 168.6(10) . .
O335 W34 O2A4 86.8(9) . .
O358 W34 O2A4 73.5(8) . .
O345 W34 O2A4 83.7(9) . .
O359 W34 O2A4 73.2(8) . .
O35T W34 Cs2 82.8(8) . 1_455
O335 W34 Cs2 49.6(7) . 1_455
O358 W34 Cs2 50.0(7) . 1_455
O345 W34 Cs2 138.1(7) . 1_455
O359 W34 Cs2 135.4(6) . 1_455
O2A4 W34 Cs2 97.9(5) . 1_455
O35T W34 Cs1 82.8(8) . 2_666
O335 W34 Cs1 135.5(7) . 2_666
O358 W34 Cs1 131.8(7) . 2_666
O345 W34 Cs1 47.6(7) . 2_666
O359 W34 Cs1 46.4(6) . 2_666
O2A4 W34 Cs1 96.0(5) . 2_666
Cs2 W34 Cs1 165.60(7) 1_455 2_666
O36T W35 O36A 102.0(12) . .
O36T W35 O361 101.9(12) . .
O36A W35 O361 94.0(10) . .
O36T W35 O367 98.7(12) . .
O36A W35 O367 94.7(10) . .
O361 W35 O367 155.4(11) . .
O36T W35 O336 96.4(12) . .
O36A W35 O336 161.6(10) . .
O361 W35 O336 82.4(10) . .
O367 W35 O336 82.1(10) . .
O36T W35 O1A4 165.8(11) . .
O36A W35 O1A4 90.3(9) . .
O361 W35 O1A4 83.9(9) . .
O367 W35 O1A4 73.0(9) . .
O336 W35 O1A4 71.4(9) . .
O37T W36 O37A 102.5(11) . .
O37T W36 O378 93.7(10) . .
O37A W36 O378 99.8(11) . .
O37T W36 O367 93.1(10) . .
O37A W36 O367 101.1(11) . .
O378 W36 O367 156.0(10) . .
O37T W36 O337 162.2(10) . .
O37A W36 O337 95.3(11) . .
O378 W36 O337 82.9(10) . .
O367 W36 O337 83.6(11) . .
O37T W36 O1A4 92.1(9) . .
O37A W36 O1A4 164.1(10) . .
O378 W36 O1A4 85.4(9) . .
O367 W36 O1A4 71.4(9) . .
O337 W36 O1A4 70.2(9) . .
O37T W36 Cs3 73.9(7) . 1_455
O37A W36 Cs3 53.3(8) . 1_455
O378 W36 Cs3 58.3(7) . 1_455
O367 W36 Cs3 145.6(8) . 1_455
O337 W36 Cs3 117.9(7) . 1_455
O1A4 W36 Cs3 139.1(5) . 1_455
O37T W36 Cs2 137.1(7) . 1_455
O37A W36 Cs2 77.9(8) . 1_455
O378 W36 Cs2 45.4(7) . 1_455
O367 W36 Cs2 129.3(8) . 1_455
O337 W36 Cs2 46.8(7) . 1_455
O1A4 W36 Cs2 95.8(5) . 1_455
Cs3 W36 Cs2 72.76(7) 1_455 1_455
O38A W37 O38T 103.7(10) . .
O38A W37 O378 100.4(10) . .
O38T W37 O378 94.1(9) . .
O38A W37 O389 97.9(9) . .
O38T W37 O389 91.2(9) . .
O378 W37 O389 159.1(9) . .
O38A W37 O358 95.9(10) . .
O38T W37 O358 160.0(9) . .
O378 W37 O358 85.4(9) . .
O389 W37 O358 82.8(8) . .
O38A W37 O2A4 164.1(9) . .
O38T W37 O2A4 90.2(8) . .
O378 W37 O2A4 86.0(8) . .
O389 W37 O2A4 73.8(8) . .
O358 W37 O2A4 69.8(8) . .
O38A W37 Cs3 50.4(8) . 1_455
O38T W37 Cs3 78.4(7) . 1_455
O378 W37 Cs3 59.5(7) . 1_455
O389 W37 Cs3 141.3(6) . 1_455
O358 W37 Cs3 117.7(6) . 1_455
O2A4 W37 Cs3 142.2(5) . 1_455
O38A W37 Cs2 80.4(7) . 1_455
O38T W37 Cs2 138.4(7) . 1_455
O378 W37 Cs2 45.2(7) . 1_455
O389 W37 Cs2 129.7(6) . 1_455
O358 W37 Cs2 48.0(6) . 1_455
O2A4 W37 Cs2 94.3(5) . 1_455
Cs3 W37 Cs2 72.92(7) 1_455 1_455
O39T W38 O359 103.0(10) . .
O39T W38 O329 104.4(10) . .
O359 W38 O329 152.6(9) . .
O39T W38 O389 96.5(9) . .
O359 W38 O389 87.9(9) . .
O329 W38 O389 90.7(8) . .
O39T W38 O390 100.4(10) . .
O359 W38 O390 87.6(9) . .
O329 W38 O390 85.8(9) . .
O389 W38 O390 163.1(9) . .
O39T W38 O2A4 170.7(9) . .
O359 W38 O2A4 74.2(8) . .
O329 W38 O2A4 79.0(8) . .
O389 W38 O2A4 74.7(8) . .
O390 W38 O2A4 88.4(8) . .
O39T W38 Cs1 82.2(7) . 2_666
O359 W38 Cs1 52.5(7) . 2_666
O329 W38 Cs1 130.2(6) . 2_666
O389 W38 Cs1 138.3(6) . 2_666
O390 W38 Cs1 45.0(7) . 2_666
O2A4 W38 Cs1 102.3(5) . 2_666
O40T W39 O320 101.7(10) . .
O40T W39 O390 102.7(10) . .
O320 W39 O390 89.0(9) . .
O40T W39 O401 102.1(9) . .
O320 W39 O401 93.5(9) . .
O390 W39 O401 154.0(9) . .
O40T W39 O340 96.1(9) . .
O320 W39 O340 162.0(9) . .
O390 W39 O340 84.7(9) . .
O401 W39 O340 85.1(9) . .
O40T W39 O3A4 166.5(8) . .
O320 W39 O3A4 90.7(8) . .
O390 W39 O3A4 82.5(8) . .
O401 W39 O3A4 71.5(8) . .
O340 W39 O3A4 71.8(8) . .
O40T W39 Cs1 73.1(7) . 2_666
O320 W39 Cs1 133.1(7) . 2_666
O390 W39 Cs1 49.5(7) . 2_666
O401 W39 Cs1 133.4(7) . 2_666
O340 W39 Cs1 50.7(6) . 2_666
O3A4 W39 Cs1 102.2(5) . 2_666
O41T W40 O41A 103.9(11) . .
O41T W40 O361 100.6(11) . .
O41A W40 O361 90.6(10) . .
O41T W40 O401 98.1(11) . .
O41A W40 O401 95.9(10) . .
O361 W40 O401 158.1(10) . .
O41T W40 O341 94.5(11) . .
O41A W40 O341 161.5(10) . .
O361 W40 O341 84.4(10) . .
O401 W40 O341 82.9(10) . .
O41T W40 O3A4 165.6(10) . .
O41A W40 O3A4 89.3(9) . .
O361 W40 O3A4 84.8(9) . .
O401 W40 O3A4 74.4(8) . .
O341 W40 O3A4 72.6(9) . .
O42T W41 O425 100.7(10) . .
O42T W41 O426 102.1(10) . .
O425 W41 O426 94.1(9) . .
O42T W41 O424 99.6(9) . .
O425 W41 O424 87.1(9) . .
O426 W41 O424 157.6(8) . .
O42T W41 O423 100.0(9) . .
O425 W41 O423 157.9(9) . .
O426 W41 O423 89.0(9) . .
O424 W41 O423 82.0(8) . .
O42T W41 O3A5 172.2(8) . .
O425 W41 O3A5 72.6(7) . .
O426 W41 O3A5 74.7(8) . .
O424 W41 O3A5 84.3(7) . .
O423 W41 O3A5 87.2(7) . .
O42T W41 Na12 84.8(9) . .
O425 W41 Na12 44.9(8) . .
O426 W41 Na12 138.7(9) . .
O424 W41 Na12 48.8(8) . .
O423 W41 Na12 130.4(8) . .
O3A5 W41 Na12 92.9(7) . .
O43T W42 O437 102.6(10) . .
O43T W42 O423 101.1(9) . .
O437 W42 O423 93.8(9) . .
O43T W42 O434 99.6(9) . .
O437 W42 O434 157.5(9) . .
O423 W42 O434 85.4(9) . .
O43T W42 O438 95.8(9) . .
O437 W42 O438 89.7(9) . .
O423 W42 O438 161.6(8) . .
O434 W42 O438 84.6(8) . .
O43T W42 O2A5 170.4(8) . .
O437 W42 O2A5 73.9(8) . .
O423 W42 O2A5 88.2(8) . .
O434 W42 O2A5 83.6(7) . .
O438 W42 O2A5 75.4(7) . .
O44T W43 O424 100.2(9) . .
O44T W43 O449 98.5(9) . .
O424 W43 O449 161.2(8) . .
O44T W43 O440 101.1(9) . .
O424 W43 O440 89.2(8) . .
O449 W43 O440 89.1(8) . .
O44T W43 O434 100.8(9) . .
O424 W43 O434 86.2(8) . .
O449 W43 O434 88.4(8) . .
O440 W43 O434 158.1(8) . .
O44T W43 O1A5 171.8(8) . .
O424 W43 O1A5 86.3(7) . .
O449 W43 O1A5 75.3(7) . .
O440 W43 O1A5 73.7(7) . .
O434 W43 O1A5 84.6(7) . .
O44T W43 Na12 88.2(9) . .
O424 W43 Na12 44.9(8) . .
O449 W43 Na12 138.2(8) . .
O440 W43 Na12 49.2(8) . .
O434 W43 Na12 131.0(8) . .
O1A5 W43 Na12 92.9(7) . .
O45T W44 O45A 105.5(9) . .
O45T W44 O450 100.1(9) . .
O45A W44 O450 92.1(8) . .
O45T W44 O456 97.6(9) . .
O45A W44 O456 95.6(9) . .
O450 W44 O456 158.1(8) . .
O45T W44 O425 97.4(9) . .
O45A W44 O425 157.1(9) . .
O450 W44 O425 82.0(8) . .
O456 W44 O425 83.0(8) . .
O45T W44 O3A5 166.9(8) . .
O45A W44 O3A5 86.2(7) . .
O450 W44 O3A5 84.9(7) . .
O456 W44 O3A5 75.2(8) . .
O425 W44 O3A5 71.2(7) . .
O45T W44 Na12 85.0(9) . .
O45A W44 Na12 137.2(8) . .
O450 W44 Na12 45.1(7) . .
O456 W44 Na12 124.6(8) . .
O425 W44 Na12 42.2(8) . .
O3A5 W44 Na12 90.3(7) . .
O46T W45 O46A 104.7(10) . .
O46T W45 O467 102.2(9) . .
O46A W45 O467 91.4(9) . .
O46T W45 O456 100.1(10) . .
O46A W45 O456 92.9(9) . .
O467 W45 O456 155.5(9) . .
O46T W45 O426 92.6(9) . .
O46A W45 O426 162.6(9) . .
O467 W45 O426 85.9(8) . .
O456 W45 O426 82.8(9) . .
O46T W45 O3A5 163.4(8) . .
O46A W45 O3A5 90.8(8) . .
O467 W45 O3A5 82.8(7) . .
O456 W45 O3A5 73.0(8) . .
O426 W45 O3A5 71.8(7) . .
O46T W45 Cs2 59.2(7) . .
O46A W45 Cs2 124.4(7) . .
O467 W45 Cs2 50.1(6) . .
O456 W45 Cs2 139.7(6) . .
O426 W45 Cs2 65.6(6) . .
O3A5 W45 Cs2 116.4(4) . .
O46T W45 Cs3 39.3(7) . .
O46A W45 Cs3 131.9(7) . .
O467 W45 Cs3 121.2(6) . .
O456 W45 Cs3 72.0(6) . .
O426 W45 Cs3 62.7(6) . .
O3A5 W45 Cs3 124.8(4) . .
Cs2 W45 Cs3 71.37(6) . .
O47A W46 O47T 104.7(10) . .
O47A W46 O467 100.9(9) . .
O47T W46 O467 94.5(8) . .
O47A W46 O478 98.0(9) . .
O47T W46 O478 93.6(8) . .
O467 W46 O478 156.8(8) . .
O47A W46 O437 91.5(9) . .
O47T W46 O437 163.8(8) . .
O467 W46 O437 82.6(8) . .
O478 W46 O437 83.6(8) . .
O47A W46 O2A5 160.5(9) . .
O47T W46 O2A5 93.6(8) . .
O467 W46 O2A5 83.9(7) . .
O478 W46 O2A5 73.9(7) . .
O437 W46 O2A5 70.2(7) . .
O47A W46 Na16 53.7(9) . .
O47T W46 Na16 112.5(8) . .
O467 W46 Na16 146.0(7) . .
O478 W46 Na16 45.6(7) . .
O437 W46 Na16 76.7(7) . .
O2A5 W46 Na16 113.2(6) . .
O47A W46 Cs2 64.4(7) . .
O47T W46 Cs2 123.3(6) . .
O467 W46 Cs2 42.6(6) . .
O478 W46 Cs2 141.4(6) . .
O437 W46 Cs2 64.1(6) . .
O2A5 W46 Cs2 110.8(4) . .
Na16 W46 Cs2 103.6(4) . .
O48T W47 O489 97.9(9) . .
O48T W47 O481 102.6(8) . .
O489 W47 O481 88.3(8) . .
O48T W47 O478 99.5(9) . .
O489 W47 O478 162.5(8) . .
O481 W47 O478 87.5(8) . .
O48T W47 O438 101.5(9) . .
O489 W47 O438 87.6(8) . .
O481 W47 O438 155.8(8) . .
O478 W47 O438 89.3(8) . .
O48T W47 O2A5 172.2(8) . .
O489 W47 O2A5 89.2(7) . .
O481 W47 O2A5 80.5(7) . .
O478 W47 O2A5 73.4(7) . .
O438 W47 O2A5 75.7(7) . .
O48T W47 Cs1 51.9(6) . .
O489 W47 Cs1 49.6(6) . .
O481 W47 Cs1 113.3(5) . .
O478 W47 Cs1 146.5(6) . .
O438 W47 Cs1 81.4(6) . .
O2A5 W47 Cs1 133.6(4) . .
O49T W48 O490 103.3(9) . .
O49T W48 O491 103.8(9) . .
O490 W48 O491 93.3(8) . .
O49T W48 O489 101.4(9) . .
O490 W48 O489 88.5(8) . .
O491 W48 O489 153.7(8) . .
O49T W48 O449 96.3(9) . .
O490 W48 O449 160.0(8) . .
O491 W48 O449 85.8(8) . .
O489 W48 O449 83.8(8) . .
O49T W48 O1A5 167.0(8) . .
O490 W48 O1A5 89.4(7) . .
O491 W48 O1A5 71.9(7) . .
O489 W48 O1A5 81.8(7) . .
O449 W48 O1A5 71.3(7) . .
O49T W48 Cs1 53.1(7) . .
O490 W48 Cs1 105.0(6) . .
O491 W48 Cs1 153.0(6) . .
O489 W48 Cs1 48.8(6) . .
O449 W48 Cs1 83.7(6) . .
O1A5 W48 Cs1 127.0(4) . .
O50T W49 O50A 103.0(9) . .
O50T W49 O450 101.5(9) . .
O50A W49 O450 91.6(8) . .
O50T W49 O491 95.3(9) . .
O50A W49 O491 94.6(8) . .
O450 W49 O491 160.4(8) . .
O50T W49 O440 96.3(9) . .
O50A W49 O440 160.6(8) . .
O450 W49 O440 85.6(8) . .
O491 W49 O440 82.4(8) . .
O50T W49 O1A5 165.9(8) . .
O50A W49 O1A5 87.8(8) . .
O450 W49 O1A5 87.1(7) . .
O491 W49 O1A5 74.6(7) . .
O440 W49 O1A5 73.0(7) . .
O50T W49 Cs4 52.6(7) . .
O50A W49 Cs4 68.4(6) . .
O450 W49 Cs4 138.4(5) . .
O491 W49 Cs4 60.8(5) . .
O440 W49 Cs4 124.7(6) . .
O1A5 W49 Cs4 126.1(4) . .
O51B W50 O51A 99.3(8) . .
O51B W50 O481 92.9(8) . .
O51A W50 O481 100.4(8) . .
O51B W50 O516 98.9(8) . .
O51A W50 O516 94.4(8) . .
O481 W50 O516 159.4(7) . .
O51B W50 O490 169.9(8) . .
O51A W50 O490 90.2(8) . .
O481 W50 O490 82.0(7) . .
O516 W50 O490 83.6(7) . .
O51B W50 O517 86.6(8) . .
O51A W50 O517 171.8(7) . .
O481 W50 O517 84.9(7) . .
O516 W50 O517 79.0(7) . .
O490 W50 O517 84.3(7) . .
O52T W51 O524 104.6(9) . .
O52T W51 O523 102.7(8) . .
O524 W51 O523 90.2(8) . .
O52T W51 O525 98.2(8) . .
O524 W51 O525 91.4(8) . .
O523 W51 O525 157.9(7) . .
O52T W51 O526 96.8(8) . .
O524 W51 O526 158.2(8) . .
O523 W51 O526 88.7(7) . .
O525 W51 O526 81.7(7) . .
O52T W51 O2A6 166.4(8) . .
O524 W51 O2A6 85.6(7) . .
O523 W51 O2A6 85.9(7) . .
O525 W51 O2A6 72.2(7) . .
O526 W51 O2A6 72.6(7) . .
O53T W52 O538 101.6(9) . .
O53T W52 O537 100.8(9) . .
O538 W52 O537 92.2(8) . .
O53T W52 O534 100.7(9) . .
O538 W52 O534 90.1(8) . .
O537 W52 O534 157.4(8) . .
O53T W52 O523 99.3(8) . .
O538 W52 O523 158.9(8) . .
O537 W52 O523 87.0(7) . .
O534 W52 O523 82.9(7) . .
O53T W52 O3A6 173.6(8) . .
O538 W52 O3A6 74.1(7) . .
O537 W52 O3A6 74.9(7) . .
O534 W52 O3A6 84.2(7) . .
O523 W52 O3A6 85.3(6) . .
O53T W52 Cs8 64.7(7) . 2_666
O538 W52 Cs8 87.3(6) . 2_666
O537 W52 Cs8 38.3(6) . 2_666
O534 W52 Cs8 164.3(6) . 2_666
O523 W52 Cs8 104.6(5) . 2_666
O3A6 W52 Cs8 110.0(4) . 2_666
O54T W53 O549 102.1(9) . .
O54T W53 O540 100.1(9) . .
O549 W53 O540 92.6(8) . .
O54T W53 O534 101.8(9) . .
O549 W53 O534 91.7(8) . .
O540 W53 O534 156.3(8) . .
O54T W53 O524 101.3(9) . .
O549 W53 O524 156.5(8) . .
O540 W53 O524 85.2(8) . .
O534 W53 O524 81.7(8) . .
O54T W53 O1A6 172.8(8) . .
O549 W53 O1A6 73.8(7) . .
O540 W53 O1A6 74.4(7) . .
O534 W53 O1A6 84.4(7) . .
O524 W53 O1A6 83.1(7) . .
O55T W54 O525 101.3(8) . .
O55T W54 O550 101.3(8) . .
O525 W54 O550 88.4(7) . .
O55T W54 O551 102.7(8) . .
O525 W54 O551 156.0(7) . .
O550 W54 O551 85.5(7) . .
O55T W54 O556 99.6(8) . .
O525 W54 O556 88.4(8) . .
O550 W54 O556 159.0(7) . .
O551 W54 O556 89.1(7) . .
O55T W54 O2A6 171.6(8) . .
O525 W54 O2A6 73.5(7) . .
O550 W54 O2A6 85.2(7) . .
O551 W54 O2A6 82.8(7) . .
O556 W54 O2A6 73.9(7) . .
O56T W55 O516 105.1(8) . .
O56T W55 O567 100.7(9) . .
O516 W55 O567 88.4(8) . .
O56T W55 O526 101.4(8) . .
O516 W55 O526 153.3(7) . .
O567 W55 O526 90.0(8) . .
O56T W55 O556 98.0(8) . .
O516 W55 O556 85.5(7) . .
O567 W55 O556 161.2(8) . .
O526 W55 O556 87.6(8) . .
O56T W55 O2A6 169.9(8) . .
O516 W55 O2A6 79.4(7) . .
O567 W55 O2A6 88.3(7) . .
O526 W55 O2A6 73.9(7) . .
O556 W55 O2A6 73.1(7) . .
O56T W55 Cs4 33.5(6) . .
O516 W55 Cs4 94.2(5) . .
O567 W55 Cs4 132.8(6) . .
O526 W55 Cs4 106.3(5) . .
O556 W55 Cs4 65.5(5) . .
O2A6 W55 Cs4 138.5(4) . .
O57T W56 O517 102.5(8) . .
O57T W56 O578 101.3(8) . .
O517 W56 O578 96.5(8) . .
O57T W56 O567 104.2(9) . .
O517 W56 O567 87.6(8) . .
O578 W56 O567 152.6(8) . .
O57T W56 O537 94.1(8) . .
O517 W56 O537 162.5(8) . .
O578 W56 O537 85.8(8) . .
O567 W56 O537 82.7(8) . .
O57T W56 O3A6 163.4(7) . .
O517 W56 O3A6 93.2(7) . .
O578 W56 O3A6 71.0(7) . .
O567 W56 O3A6 81.8(7) . .
O537 W56 O3A6 71.1(7) . .
O57T W56 Cs8 53.7(6) . 2_666
O517 W56 Cs8 155.6(6) . 2_666
O578 W56 Cs8 84.3(6) . 2_666
O567 W56 Cs8 102.9(6) . 2_666
O537 W56 Cs8 41.9(6) . 2_666
O3A6 W56 Cs8 110.0(4) . 2_666
O58T W57 O58A 105.4(8) . .
O58T W57 O589 99.7(8) . .
O58A W57 O589 90.5(8) . .
O58T W57 O578 98.9(8) . .
O58A W57 O578 96.0(8) . .
O589 W57 O578 158.0(7) . .
O58T W57 O538 94.6(8) . .
O58A W57 O538 160.0(7) . .
O589 W57 O538 84.6(7) . .
O578 W57 O538 82.2(7) . .
O58T W57 O3A6 166.1(8) . .
O58A W57 O3A6 87.8(7) . .
O589 W57 O3A6 84.6(7) . .
O578 W57 O3A6 74.7(7) . .
O538 W57 O3A6 72.5(7) . .
O59T W58 O59A 104.1(9) . .
O59T W58 O589 100.6(9) . .
O59A W58 O589 93.5(8) . .
O59T W58 O590 97.8(9) . .
O59A W58 O590 96.2(8) . .
O589 W58 O590 156.4(8) . .
O59T W58 O549 94.9(8) . .
O59A W58 O549 161.0(8) . .
O589 W58 O549 81.6(7) . .
O590 W58 O549 82.3(8) . .
O59T W58 O1A6 165.6(8) . .
O59A W58 O1A6 89.3(7) . .
O589 W58 O1A6 83.5(7) . .
O590 W58 O1A6 75.2(7) . .
O549 W58 O1A6 71.9(7) . .
O59T W58 Cs10 85.6(7) . .
O59A W58 Cs10 52.3(6) . .
O589 W58 Cs10 145.5(5) . .
O590 W58 Cs10 50.4(6) . .
O549 W58 Cs10 132.1(5) . .
O1A6 W58 Cs10 98.9(5) . .
O60T W59 O601 103.0(9) . .
O60T W59 O550 100.8(8) . .
O601 W59 O550 89.8(8) . .
O60T W59 O590 102.2(9) . .
O601 W59 O590 94.8(8) . .
O550 W59 O590 155.0(8) . .
O60T W59 O540 91.3(8) . .
O601 W59 O540 165.3(8) . .
O550 W59 O540 84.1(7) . .
O590 W59 O540 85.4(8) . .
O60T W59 O1A6 162.1(8) . .
O601 W59 O1A6 94.7(7) . .
O550 W59 O1A6 82.0(7) . .
O590 W59 O1A6 73.0(7) . .
O540 W59 O1A6 71.3(7) . .
O60T W59 Cs10 88.2(7) . .
O601 W59 Cs10 45.7(6) . .
O550 W59 Cs10 135.3(5) . .
O590 W59 Cs10 55.7(6) . .
O540 W59 Cs10 139.9(5) . .
O1A6 W59 Cs10 102.3(4) . .
O61A W60 O61B 100.3(8) . .
O61A W60 O551 95.3(8) . .
O61B W60 O551 104.2(8) . .
O61A W60 O612 101.3(8) . .
O61B W60 O612 92.9(7) . .
O551 W60 O612 153.7(7) . .
O61A W60 O613 96.7(8) . .
O61B W60 O613 158.5(7) . .
O551 W60 O613 87.3(7) . .
O612 W60 O613 70.7(7) . .
O61A W60 O601 172.7(8) . .
O61B W60 O601 83.9(7) . .
O551 W60 O601 77.8(7) . .
O612 W60 O601 84.4(7) . .
O613 W60 O601 80.8(7) . .
O61A W60 Cs10 138.2(6) . .
O61B W60 Cs10 64.1(6) . .
O551 W60 Cs10 125.5(5) . .
O612 W60 Cs10 45.9(5) . .
O613 W60 Cs10 94.4(5) . .
O601 W60 Cs10 49.1(5) . .
O61A W60 Cs5 62.5(6) . .
O61B W60 Cs5 77.0(6) . .
O551 W60 Cs5 157.2(5) . .
O612 W60 Cs5 46.1(5) . .
O613 W60 Cs5 99.5(5) . .
O601 W60 Cs5 124.6(5) . .
Cs10 W60 Cs5 75.94(15) . .
O62B W61 O62A 100.8(8) . .
O62B W61 O612 97.9(8) . .
O62A W61 O612 100.9(7) . .
O62B W61 O620 105.8(8) . .
O62A W61 O620 96.7(7) . .
O612 W61 O620 147.2(7) . .
O62B W61 O613 163.4(7) . .
O62A W61 O613 93.9(7) . .
O612 W61 O613 71.6(7) . .
O620 W61 O613 79.9(7) . .
O62B W61 O629 83.2(7) . .
O62A W61 O629 175.4(7) . .
O612 W61 O629 80.9(7) . .
O620 W61 O629 79.8(7) . .
O613 W61 O629 82.5(6) . .
O62B W61 Cs10 87.1(6) . .
O62A W61 Cs10 60.4(6) . .
O612 W61 Cs10 44.8(5) . .
O620 W61 Cs10 155.9(5) . .
O613 W61 Cs10 93.6(5) . .
O629 W61 Cs10 122.7(5) . .
O62B W61 Cs5 63.9(6) . .
O62A W61 Cs5 135.4(5) . .
O612 W61 Cs5 46.6(5) . .
O620 W61 Cs5 127.3(5) . .
O613 W61 Cs5 100.1(4) . .
O629 W61 Cs5 48.6(4) . .
Cs10 W61 Cs5 76.57(15) . .
O63T W62 O637 101.9(9) . .
O63T W62 O634 100.2(8) . .
O637 W62 O634 91.0(8) . .
O63T W62 O636 100.4(9) . .
O637 W62 O636 91.8(8) . .
O634 W62 O636 158.1(8) . .
O63T W62 O635 99.4(8) . .
O637 W62 O635 158.6(8) . .
O634 W62 O635 82.9(8) . .
O636 W62 O635 86.6(8) . .
O63T W62 O2A7 173.3(8) . .
O637 W62 O2A7 73.1(8) . .
O634 W62 O2A7 84.5(7) . .
O636 W62 O2A7 75.6(7) . .
O635 W62 O2A7 85.9(7) . .
O63T W62 Cs4 49.4(6) . 2_665
O637 W62 Cs4 151.3(6) . 2_665
O634 W62 Cs4 95.4(6) . 2_665
O636 W62 Cs4 92.5(6) . 2_665
O635 W62 Cs4 50.2(5) . 2_665
O2A7 W62 Cs4 135.4(5) . 2_665
O64T W63 O648 101.8(8) . .
O64T W63 O649 101.9(8) . .
O648 W63 O649 92.5(8) . .
O64T W63 O634 100.5(9) . .
O648 W63 O634 93.8(8) . .
O649 W63 O634 154.9(7) . .
O64T W63 O645 100.3(8) . .
O648 W63 O645 157.9(8) . .
O649 W63 O645 82.4(7) . .
O634 W63 O645 82.6(8) . .
O64T W63 O3A7 172.4(8) . .
O648 W63 O3A7 73.4(7) . .
O649 W63 O3A7 72.7(7) . .
O634 W63 O3A7 85.9(7) . .
O645 W63 O3A7 84.6(7) . .
O65T W64 O645 102.8(9) . .
O65T W64 O635 101.2(8) . .
O645 W64 O635 92.1(8) . .
O65T W64 O650 99.3(8) . .
O645 W64 O650 90.1(8) . .
O635 W64 O650 158.3(7) . .
O65T W64 O651 97.0(8) . .
O645 W64 O651 159.8(8) . .
O635 W64 O651 87.9(7) . .
O650 W64 O651 82.7(7) . .
O65T W64 O1A7 167.2(8) . .
O645 W64 O1A7 87.5(7) . .
O635 W64 O1A7 85.8(7) . .
O650 W64 O1A7 72.8(7) . .
O651 W64 O1A7 72.3(7) . .
O65T W64 Cs4 46.9(6) . 2_665
O645 W64 Cs4 101.2(6) . 2_665
O635 W64 Cs4 54.3(5) . 2_665
O650 W64 Cs4 145.9(5) . 2_665
O651 W64 Cs4 95.3(5) . 2_665
O1A7 W64 Cs4 139.1(5) . 2_665
O66T W65 O662 102.9(9) . .
O66T W65 O667 102.8(9) . .
O662 W65 O667 95.7(8) . .
O66T W65 O661 103.2(8) . .
O662 W65 O661 87.3(8) . .
O667 W65 O661 152.4(8) . .
O66T W65 O636 94.5(9) . .
O662 W65 O636 161.5(8) . .
O667 W65 O636 86.6(8) . .
O661 W65 O636 82.4(8) . .
O66T W65 O2A7 164.8(8) . .
O662 W65 O2A7 91.5(7) . .
O667 W65 O2A7 70.4(7) . .
O661 W65 O2A7 82.1(7) . .
O636 W65 O2A7 72.0(7) . .
O67T W66 O67A 104.4(8) . .
O67T W66 O678 99.8(8) . .
O67A W66 O678 91.6(8) . .
O67T W66 O667 97.4(8) . .
O67A W66 O667 96.1(8) . .
O678 W66 O667 158.8(8) . .
O67T W66 O637 94.8(8) . .
O67A W66 O637 160.7(8) . .
O678 W66 O637 84.2(8) . .
O667 W66 O637 82.1(8) . .
O67T W66 O2A7 165.2(8) . .
O67A W66 O2A7 88.9(7) . .
O678 W66 O2A7 86.2(7) . .
O667 W66 O2A7 74.3(7) . .
O637 W66 O2A7 72.1(7) . .
O68T W67 O68A 104.3(9) . .
O68T W67 O678 101.2(9) . .
O68A W67 O678 94.8(8) . .
O68T W67 O689 98.3(8) . .
O68A W67 O689 92.8(8) . .
O678 W67 O689 156.6(7) . .
O68T W67 O648 96.6(8) . .
O68A W67 O648 158.9(7) . .
O678 W67 O648 83.1(7) . .
O689 W67 O648 81.9(7) . .
O68T W67 O3A7 166.2(8) . .
O68A W67 O3A7 86.9(7) . .
O678 W67 O3A7 85.5(7) . .
O689 W67 O3A7 72.8(7) . .
O648 W67 O3A7 72.1(7) . .
O68T W67 Cs5 85.0(7) . .
O68A W67 Cs5 53.4(6) . .
O678 W67 Cs5 148.0(5) . .
O689 W67 Cs5 46.6(5) . .
O648 W67 Cs5 127.8(5) . .
O3A7 W67 Cs5 95.7(5) . .
O69T W68 O629 102.4(8) . .
O69T W68 O689 98.6(8) . .
O629 W68 O689 94.2(7) . .
O69T W68 O690 105.3(8) . .
O629 W68 O690 88.2(7) . .
O689 W68 O690 154.9(7) . .
O69T W68 O649 91.9(8) . .
O629 W68 O649 165.0(7) . .
O689 W68 O649 87.9(7) . .
O690 W68 O649 83.7(6) . .
O69T W68 O3A7 162.5(7) . .
O629 W68 O3A7 93.6(7) . .
O689 W68 O3A7 72.8(7) . .
O690 W68 O3A7 82.0(6) . .
O649 W68 O3A7 72.8(7) . .
O69T W68 Cs5 81.1(6) . .
O629 W68 Cs5 47.5(5) . .
O689 W68 Cs5 56.0(5) . .
O690 W68 Cs5 135.0(5) . .
O649 W68 Cs5 141.2(5) . .
O3A7 W68 Cs5 105.2(4) . .
O70T W69 O690 101.0(8) . .
O70T W69 O650 99.4(8) . .
O690 W69 O650 87.0(7) . .
O70T W69 O701 99.2(8) . .
O690 W69 O701 159.8(7) . .
O650 W69 O701 89.1(7) . .
O70T W69 O620 103.0(8) . .
O690 W69 O620 88.5(7) . .
O650 W69 O620 157.6(7) . .
O701 W69 O620 87.6(7) . .
O70T W69 O1A7 170.3(8) . .
O690 W69 O1A7 85.6(7) . .
O650 W69 O1A7 73.6(7) . .
O701 W69 O1A7 74.3(6) . .
O620 W69 O1A7 84.1(7) . .
O71T W70 O661 101.7(8) . .
O71T W70 O651 101.0(8) . .
O661 W70 O651 88.8(8) . .
O71T W70 O712 103.2(8) . .
O661 W70 O712 89.2(8) . .
O651 W70 O712 155.6(7) . .
O71T W70 O701 96.7(8) . .
O661 W70 O701 161.5(7) . .
O651 W70 O701 88.8(7) . .
O712 W70 O701 85.5(7) . .
O71T W70 O1A7 168.6(8) . .
O661 W70 O1A7 88.3(7) . .
O651 W70 O1A7 73.5(7) . .
O712 W70 O1A7 82.2(7) . .
O701 W70 O1A7 73.5(6) . .
O72A W71 O72B 100.8(8) . .
O72A W71 O726 95.0(8) . .
O72B W71 O726 100.0(8) . .
O72A W71 O712 101.3(8) . .
O72B W71 O712 94.0(8) . .
O726 W71 O712 156.2(8) . .
O72A W71 O662 87.4(8) . .
O72B W71 O662 170.5(8) . .
O726 W71 O662 84.0(7) . .
O712 W71 O662 79.5(7) . .
O72A W71 O727 172.8(8) . .
O72B W71 O727 85.0(8) . .
O726 W71 O727 79.8(8) . .
O712 W71 O727 82.3(7) . .
O662 W71 O727 87.2(7) . .
O73T W72 O735 102.2(9) . .
O73T W72 O734 101.7(9) . .
O735 W72 O734 90.5(8) . .
O73T W72 O731 97.3(8) . .
O735 W72 O731 90.8(8) . .
O734 W72 O731 160.1(8) . .
O73T W72 O736 96.9(8) . .
O735 W72 O736 160.7(8) . .
O734 W72 O736 88.4(8) . .
O731 W72 O736 83.9(7) . .
O73T W72 O3A8 167.7(8) . .
O735 W72 O3A8 87.1(7) . .
O734 W72 O3A8 86.0(7) . .
O731 W72 O3A8 74.3(7) . .
O736 W72 O3A8 73.7(7) . .
O74T W73 O747 99.4(9) . .
O74T W73 O748 101.0(9) . .
O747 W73 O748 91.4(9) . .
O74T W73 O745 99.7(9) . .
O747 W73 O745 159.9(8) . .
O748 W73 O745 91.1(9) . .
O74T W73 O734 100.2(9) . .
O747 W73 O734 87.5(8) . .
O748 W73 O734 158.7(8) . .
O745 W73 O734 83.0(8) . .
O74T W73 O1A8 171.8(9) . .
O747 W73 O1A8 75.4(7) . .
O748 W73 O1A8 73.2(7) . .
O745 W73 O1A8 86.3(7) . .
O734 W73 O1A8 86.0(7) . .
O75T W74 O759 102.1(10) . .
O75T W74 O750 99.8(10) . .
O759 W74 O750 93.2(9) . .
O75T W74 O745 101.2(10) . .
O759 W74 O745 91.8(9) . .
O750 W74 O745 156.9(8) . .
O75T W74 O735 99.6(10) . .
O759 W74 O735 158.3(8) . .
O750 W74 O735 84.4(8) . .
O745 W74 O735 82.7(8) . .
O75T W74 O2A8 172.8(9) . .
O759 W74 O2A8 74.6(8) . .
O750 W74 O2A8 74.2(7) . .
O745 W74 O2A8 85.4(7) . .
O735 W74 O2A8 84.0(7) . .
O76T W75 O767 101.8(8) . .
O76T W75 O736 100.6(8) . .
O767 W75 O736 90.7(8) . .
O76T W75 O726 104.6(9) . .
O767 W75 O726 88.0(8) . .
O736 W75 O726 154.5(8) . .
O76T W75 O761 96.4(8) . .
O767 W75 O761 161.7(8) . .
O736 W75 O761 87.9(7) . .
O726 W75 O761 85.6(8) . .
O76T W75 O3A8 168.0(8) . .
O767 W75 O3A8 89.0(7) . .
O736 W75 O3A8 73.8(7) . .
O726 W75 O3A8 80.7(7) . .
O761 W75 O3A8 73.1(7) . .
O77T W76 O727 101.4(9) . .
O77T W76 O778 102.4(9) . .
O727 W76 O778 95.2(8) . .
O77T W76 O767 104.5(9) . .
O727 W76 O767 87.4(8) . .
O778 W76 O767 151.9(8) . .
O77T W76 O747 95.6(9) . .
O727 W76 O747 161.9(8) . .
O778 W76 O747 86.9(8) . .
O767 W76 O747 82.5(7) . .
O77T W76 O1A8 164.7(8) . .
O727 W76 O1A8 92.8(7) . .
O778 W76 O1A8 70.3(7) . .
O767 W76 O1A8 81.6(7) . .
O747 W76 O1A8 71.0(7) . .
O78T W77 O78A 104.3(9) . .
O78T W77 O789 101.7(9) . .
O78A W77 O789 91.1(8) . .
O78T W77 O778 96.9(9) . .
O78A W77 O778 95.0(8) . .
O789 W77 O778 158.3(8) . .
O78T W77 O748 94.6(9) . .
O78A W77 O748 161.1(8) . .
O789 W77 O748 84.8(8) . .
O778 W77 O748 82.7(8) . .
O78T W77 O1A8 164.6(9) . .
O78A W77 O1A8 88.6(7) . .
O789 W77 O1A8 86.2(7) . .
O778 W77 O1A8 73.3(7) . .
O748 W77 O1A8 72.7(7) . .
O79T W78 O79A 105.1(9) . .
O79T W78 O789 99.5(9) . .
O79A W78 O789 91.7(8) . .
O79T W78 O790 98.7(9) . .
O79A W78 O790 95.5(8) . .
O789 W78 O790 157.9(8) . .
O79T W78 O759 95.0(9) . .
O79A W78 O759 159.9(8) . .
O789 W78 O759 84.1(8) . .
O790 W78 O759 82.0(8) . .
O79T W78 O2A8 165.1(8) . .
O79A W78 O2A8 88.6(7) . .
O789 W78 O2A8 85.8(7) . .
O790 W78 O2A8 73.5(7) . .
O759 W78 O2A8 71.6(7) . .
O80T W79 O802 102.5(9) . .
O80T W79 O790 101.1(9) . .
O802 W79 O790 92.0(8) . .
O80T W79 O801 102.5(9) . .
O802 W79 O801 89.6(8) . .
O790 W79 O801 155.4(8) . .
O80T W79 O750 95.3(8) . .
O802 W79 O750 162.1(8) . .
O790 W79 O750 85.9(8) . .
O801 W79 O750 85.1(8) . .
O80T W79 O2A8 165.3(8) . .
O802 W79 O2A8 91.2(7) . .
O790 W79 O2A8 72.6(7) . .
O801 W79 O2A8 82.8(7) . .
O750 W79 O2A8 71.2(7) . .
O80T W79 Cs3 51.3(6) . 1_455
O802 W79 Cs3 118.5(6) . 1_455
O790 W79 Cs3 53.9(6) . 1_455
O801 W79 Cs3 143.3(5) . 1_455
O750 W79 Cs3 74.2(5) . 1_455
O2A8 W79 Cs3 117.1(4) . 1_455
O81T W80 O801 102.3(8) . .
O81T W80 O812 103.0(8) . .
O801 W80 O812 86.4(8) . .
O81T W80 O761 98.0(8) . .
O801 W80 O761 159.7(8) . .
O812 W80 O761 89.7(8) . .
O81T W80 O731 99.0(8) . .
O801 W80 O731 86.6(8) . .
O812 W80 O731 157.8(8) . .
O761 W80 O731 89.6(8) . .
O81T W80 O3A8 168.4(8) . .
O801 W80 O3A8 85.6(7) . .
O812 W80 O3A8 85.9(7) . .
O761 W80 O3A8 74.3(7) . .
O731 W80 O3A8 72.6(7) . .
O81T W80 Cs6 41.4(6) . .
O801 W80 Cs6 109.3(6) . .
O812 W80 Cs6 63.2(5) . .
O761 W80 Cs6 86.4(5) . .
O731 W80 Cs6 138.8(5) . .
O3A8 W80 Cs6 143.8(4) . .
O82D W81 O82B 102.9(9) . .
O82D W81 O82C 92.2(8) . .
O82B W81 O82C 98.7(8) . .
O82D W81 O812 101.2(8) . .
O82B W81 O812 91.7(8) . .
O82C W81 O812 160.8(7) . .
O82D W81 O82A 161.1(8) . .
O82B W81 O82A 93.2(8) . .
O82C W81 O82A 75.5(7) . .
O812 W81 O82A 88.0(7) . .
O82D W81 O802 85.0(8) . .
O82B W81 O802 168.5(8) . .
O82C W81 O802 89.3(7) . .
O812 W81 O802 78.4(7) . .
O82A W81 O802 80.7(7) . .
O82D W81 Y8 128.6(7) . .
O82B W81 Y8 94.1(6) . .
O82C W81 Y8 36.9(5) . .
O812 W81 Y8 126.7(5) . .
O82A W81 Y8 38.8(5) . .
O802 W81 Y8 87.3(5) . .
O82D W81 Cs6 151.7(6) . .
O82B W81 Cs6 53.6(6) . .
O82C W81 Cs6 105.9(5) . .
O812 W81 Cs6 67.7(5) . .
O82A W81 Cs6 47.2(5) . .
O802 W81 Cs6 116.2(5) . .
Y8 W81 Cs6 73.81(5) . .
O82D W81 Cs10 65.1(7) . .
O82B W81 Cs10 91.0(6) . .
O82C W81 Cs10 30.5(5) . .
O812 W81 Cs10 166.3(5) . .
O82A W81 Cs10 105.3(5) . .
O802 W81 Cs10 100.1(5) . .
Y8 W81 Cs10 66.49(14) . .
Cs6 W81 Cs10 123.95(14) . .
O1A W82 O110 96.4(13) . .
O1A W82 O1B 94.5(12) . .
O110 W82 O1B 163.6(12) . .
O1A W82 O19 136.7(13) . .
O110 W82 O19 83.8(12) . .
O1B W82 O19 96.6(11) . .
O2A1 As1 O1A1 95.4(11) . .
O2A1 As1 O3A1 98.1(11) . .
O1A1 As1 O3A1 100.0(11) . .
O1A2 As2 O3A2 95.1(10) . .
O1A2 As2 O2A2 96.6(10) . .
O3A2 As2 O2A2 101.3(11) . .
O1A3 As3 O2A3 98.1(9) . .
O1A3 As3 O3A3 96.8(8) . .
O2A3 As3 O3A3 97.9(8) . .
O2A4 As4 O3A4 97.4(9) . .
O2A4 As4 O1A4 96.3(9) . .
O3A4 As4 O1A4 98.8(9) . .
O2A5 As5 O3A5 97.1(8) . .
O2A5 As5 O1A5 96.8(8) . .
O3A5 As5 O1A5 100.5(8) . .
O2A6 As6 O1A6 95.7(8) . .
O2A6 As6 O3A6 96.3(8) . .
O1A6 As6 O3A6 98.7(8) . .
O1A7 As7 O2A7 95.4(9) . .
O1A7 As7 O3A7 96.8(8) . .
O2A7 As7 O3A7 100.6(8) . .
O3A8 As8 O1A8 96.5(8) . .
O3A8 As8 O2A8 95.1(8) . .
O1A8 As8 O2A8 100.9(8) . .
O11A Y1 O16A 116.5(9) . .
O11A Y1 O17A 73.7(8) . .
O16A Y1 O17A 75.1(9) . .
O11A Y1 O21A 71.3(7) . .
O16A Y1 O21A 78.6(8) . .
O17A Y1 O21A 119.6(8) . .
O11A Y1 O1B 86.4(8) . .
O16A Y1 O1B 135.9(9) . .
O17A Y1 O1B 149.0(9) . .
O21A Y1 O1B 73.9(8) . .
O11A Y1 O4Y2 143.2(10) . .
O16A Y1 O4Y2 80.8(10) . .
O17A Y1 O4Y2 80.8(10) . .
O21A Y1 O4Y2 145.4(9) . .
O1B Y1 O4Y2 103.4(10) . .
O11A Y1 O4Y1 137.3(9) . .
O16A Y1 O4Y1 83.6(9) . .
O17A Y1 O4Y1 148.6(9) . .
O21A Y1 O4Y1 77.2(8) . .
O1B Y1 O4Y1 57.2(9) . .
O4Y2 Y1 O4Y1 73.2(10) . .
O11A Y1 O3Y1 75.1(9) . .
O16A Y1 O3Y1 148.2(10) . .
O17A Y1 O3Y1 80.9(9) . .
O21A Y1 O3Y1 132.2(9) . .
O1B Y1 O3Y1 71.0(10) . .
O4Y2 Y1 O3Y1 75.0(11) . .
O4Y1 Y1 O3Y1 108.3(10) . .
O11A Y1 C1 112.3(11) . .
O16A Y1 C1 108.9(12) . .
O17A Y1 C1 168.7(11) . .
O21A Y1 C1 71.7(10) . .
O1B Y1 C1 29.3(11) . .
O4Y2 Y1 C1 89.3(12) . .
O4Y1 Y1 C1 28.0(11) . .
O3Y1 Y1 C1 91.4(12) . .
O11A Y1 Cs9 135.1(6) . .
O16A Y1 Cs9 44.2(7) . .
O17A Y1 Cs9 118.3(6) . .
O21A Y1 Cs9 65.4(5) . .
O1B Y1 Cs9 92.6(7) . .
O4Y2 Y1 Cs9 80.5(8) . .
O4Y1 Y1 Cs9 40.7(7) . .
O3Y1 Y1 Cs9 145.9(7) . .
C1 Y1 Cs9 64.7(10) . .
O11B Y2 O6A 76.1(8) . .
O11B Y2 O5A 107.3(8) . .
O6A Y2 O5A 70.0(8) . .
O11B Y2 O21B 86.3(8) . .
O6A Y2 O21B 147.1(8) . .
O5A Y2 O21B 142.7(8) . .
O11B Y2 O3Y2 147.6(8) . .
O6A Y2 O3Y2 131.4(8) . .
O5A Y2 O3Y2 74.6(8) . .
O21B Y2 O3Y2 75.9(7) . .
O11B Y2 O2Y2 142.0(8) . .
O6A Y2 O2Y2 77.2(8) . .
O5A Y2 O2Y2 88.2(8) . .
O21B Y2 O2Y2 102.2(7) . .
O3Y2 Y2 O2Y2 69.4(8) . .
O11B Y2 O1A 75.7(8) . .
O6A Y2 O1A 125.7(9) . .
O5A Y2 O1A 75.5(9) . .
O21B Y2 O1A 74.6(8) . .
O3Y2 Y2 O1A 73.5(8) . .
O2Y2 Y2 O1A 142.3(8) . .
O11B Y2 O1Y2 77.6(8) . .
O6A Y2 O1Y2 78.3(8) . .
O5A Y2 O1Y2 145.2(8) . .
O21B Y2 O1Y2 70.8(8) . .
O3Y2 Y2 O1Y2 120.0(8) . .
O2Y2 Y2 O1Y2 70.8(8) . .
O1A Y2 O1Y2 137.2(9) . .
O11B Y2 Cs6 134.7(6) . .
O6A Y2 Cs6 127.6(6) . .
O5A Y2 Cs6 116.8(6) . .
O21B Y2 Cs6 52.3(5) . .
O3Y2 Y2 Cs6 47.9(5) . .
O2Y2 Y2 Cs6 52.6(6) . .
O1A Y2 Cs6 105.0(6) . .
O1Y2 Y2 Cs6 72.3(6) . .
O32A Y3 O36A 109.3(8) . .
O32A Y3 O22B 80.3(7) . .
O36A Y3 O22B 145.9(8) . .
O32A Y3 O3Y3 144.0(8) . .
O36A Y3 O3Y3 86.2(9) . .
O22B Y3 O3Y3 105.3(8) . .
O32A Y3 O41A 76.7(7) . .
O36A Y3 O41A 72.4(8) . .
O22B Y3 O41A 140.9(8) . .
O3Y3 Y3 O41A 77.6(9) . .
O32A Y3 O1Y3 73.9(7) . .
O36A Y3 O1Y3 75.5(8) . .
O22B Y3 O1Y3 76.2(7) . .
O3Y3 Y3 O1Y3 142.1(9) . .
O41A Y3 O1Y3 125.5(8) . .
O32A Y3 O15T 141.0(7) . .
O36A Y3 O15T 82.3(8) . .
O22B Y3 O15T 71.8(7) . .
O3Y3 Y3 O15T 71.4(9) . .
O41A Y3 O15T 141.0(8) . .
O1Y3 Y3 O15T 73.4(8) . .
O32A Y3 O2Y3 76.4(7) . .
O36A Y3 O2Y3 145.9(8) . .
O22B Y3 O2Y3 67.4(7) . .
O3Y3 Y3 O2Y3 73.5(8) . .
O41A Y3 O2Y3 76.7(7) . .
O1Y3 Y3 O2Y3 136.0(7) . .
O15T Y3 O2Y3 115.1(7) . .
O32A Y3 Cs9 112.9(5) . .
O36A Y3 Cs9 136.8(6) . .
O22B Y3 Cs9 53.2(5) . .
O3Y3 Y3 Cs9 53.9(7) . .
O41A Y3 Cs9 108.9(6) . .
O1Y3 Y3 Cs9 124.6(6) . .
O15T Y3 Cs9 70.7(6) . .
O2Y3 Y3 Cs9 44.5(5) . .
O51B Y4 O61B 70.8(6) . .
O51B Y4 O2Y4 138.3(7) . .
O61B Y4 O2Y4 150.7(7) . .
O51B Y4 O58A 77.8(6) . .
O61B Y4 O58A 118.1(6) . .
O2Y4 Y4 O58A 79.1(7) . .
O51B Y4 O59A 115.5(7) . .
O61B Y4 O59A 77.5(6) . .
O2Y4 Y4 O59A 87.8(7) . .
O58A Y4 O59A 70.1(6) . .
O51B Y4 O3Y4 78.6(7) . .
O61B Y4 O3Y4 80.7(6) . .
O2Y4 Y4 O3Y4 100.2(7) . .
O58A Y4 O3Y4 142.2(6) . .
O59A Y4 O3Y4 147.6(7) . .
O51B Y4 O26T 139.7(6) . .
O61B Y4 O26T 78.8(6) . .
O2Y4 Y4 O26T 74.0(7) . .
O58A Y4 O26T 141.5(6) . .
O59A Y4 O26T 81.8(6) . .
O3Y4 Y4 O26T 70.6(6) . .
O51B Y4 O1Y4 68.5(6) . .
O61B Y4 O1Y4 133.7(6) . .
O2Y4 Y4 O1Y4 71.9(7) . .
O58A Y4 O1Y4 73.4(6) . .
O59A Y4 O1Y4 141.0(7) . .
O3Y4 Y4 O1Y4 70.6(7) . .
O26T Y4 O1Y4 121.6(6) . .
O51B Y4 Cs10 124.9(5) . .
O61B Y4 Cs10 54.5(5) . .
O2Y4 Y4 Cs10 96.7(6) . .
O58A Y4 Cs10 120.7(4) . .
O59A Y4 Cs10 50.6(5) . .
O3Y4 Y4 Cs10 97.1(5) . .
O26T Y4 Cs10 39.1(4) . .
O1Y4 Y4 Cs10 160.6(5) . .
O51A Y5 O69T 138.8(6) . .
O51A Y5 O50A 77.5(7) . .
O69T Y5 O50A 143.1(7) . .
O51A Y5 O45A 111.0(7) . .
O69T Y5 O45A 93.1(7) . .
O50A Y5 O45A 73.2(7) . .
O51A Y5 O3Y5 72.7(6) . .
O69T Y5 O3Y5 81.8(7) . .
O50A Y5 O3Y5 125.3(7) . .
O45A Y5 O3Y5 76.3(7) . .
O51A Y5 O2Y5 81.9(7) . .
O69T Y5 O2Y5 97.0(7) . .
O50A Y5 O2Y5 79.1(7) . .
O45A Y5 O2Y5 145.5(7) . .
O3Y5 Y5 O2Y5 137.8(7) . .
O51A Y5 O1Y5 145.1(7) . .
O69T Y5 O1Y5 70.5(7) . .
O50A Y5 O1Y5 73.3(7) . .
O45A Y5 O1Y5 78.2(7) . .
O3Y5 Y5 O1Y5 140.9(7) . .
O2Y5 Y5 O1Y5 74.3(7) . .
O51A Y5 O61A 71.6(6) . .
O69T Y5 O61A 69.0(6) . .
O50A Y5 O61A 140.1(6) . .
O45A Y5 O61A 141.7(6) . .
O3Y5 Y5 O61A 68.0(6) . .
O2Y5 Y5 O61A 72.2(6) . .
O1Y5 Y5 O61A 122.5(6) . .
O72B Y6 O82D 69.5(7) . .
O72B Y6 O78A 74.3(6) . .
O82D Y6 O78A 120.0(6) . .
O72B Y6 O79A 111.9(6) . .
O82D Y6 O79A 81.4(6) . .
O78A Y6 O79A 69.8(6) . .
O72B Y6 O62A 84.5(6) . .
O82D Y6 O62A 79.3(6) . .
O78A Y6 O62A 142.0(6) . .
O79A Y6 O62A 148.1(6) . .
O72B Y6 O1Y6 139.0(7) . .
O82D Y6 O1Y6 151.0(7) . .
O78A Y6 O1Y6 74.8(6) . .
O79A Y6 O1Y6 81.3(6) . .
O62A Y6 O1Y6 104.5(6) . .
O72B Y6 O3Y6 143.9(6) . .
O82D Y6 O3Y6 77.0(7) . .
O78A Y6 O3Y6 136.8(6) . .
O79A Y6 O3Y6 74.9(6) . .
O62A Y6 O3Y6 76.2(6) . .
O1Y6 Y6 O3Y6 76.1(7) . .
O72B Y6 O2Y6 71.8(6) . .
O82D Y6 O2Y6 131.1(6) . .
O78A Y6 O2Y6 75.3(6) . .
O79A Y6 O2Y6 141.8(6) . .
O62A Y6 O2Y6 68.2(6) . .
O1Y6 Y6 O2Y6 74.8(6) . .
O3Y6 Y6 O2Y6 125.8(6) . .
O72B Y6 Cs10 115.8(5) . .
O82D Y6 Cs10 61.3(5) . .
O78A Y6 Cs10 167.9(4) . .
O79A Y6 Cs10 99.2(5) . .
O62A Y6 Cs10 49.1(4) . .
O1Y6 Y6 Cs10 98.9(5) . .
O3Y6 Y6 Cs10 31.3(5) . .
O2Y6 Y6 Cs10 113.5(5) . .
O72A Y7 O68A 112.3(6) . .
O72A Y7 O82B 85.2(6) . .
O68A Y7 O82B 149.1(7) . .
O72A Y7 O1Y7 139.1(7) . .
O68A Y7 O1Y7 84.1(7) . .
O82B Y7 O1Y7 99.2(7) . .
O72A Y7 O62B 72.5(6) . .
O68A Y7 O62B 79.9(6) . .
O82B Y7 O62B 81.9(6) . .
O1Y7 Y7 O62B 148.4(7) . .
O72A Y7 O67A 74.6(6) . .
O68A Y7 O67A 70.9(6) . .
O82B Y7 O67A 139.9(6) . .
O1Y7 Y7 O67A 76.4(6) . .
O62B Y7 O67A 122.4(6) . .
O72A Y7 O3Y7 148.5(6) . .
O68A Y7 O3Y7 79.0(6) . .
O82B Y7 O3Y7 73.8(6) . .
O1Y7 Y7 O3Y7 68.9(6) . .
O62B Y7 O3Y7 81.4(6) . .
O67A Y7 O3Y7 135.9(6) . .
O72A Y7 O2Y7 72.1(6) . .
O68A Y7 O2Y7 138.9(6) . .
O82B Y7 O2Y7 69.4(6) . .
O1Y7 Y7 O2Y7 71.6(6) . .
O62B Y7 O2Y7 135.7(6) . .
O67A Y7 O2Y7 71.5(6) . .
O3Y7 Y7 O2Y7 119.5(6) . .
O72A Y7 Cs6 110.8(5) . .
O68A Y7 Cs6 134.1(5) . .
O82B Y7 Cs6 48.9(5) . .
O1Y7 Y7 Cs6 52.4(5) . .
O62B Y7 Cs6 128.6(4) . .
O67A Y7 Cs6 106.9(4) . .
O3Y7 Y7 Cs6 72.4(4) . .
O2Y7 Y7 Cs6 47.1(4) . .
O72A Y7 Cs5 124.4(5) . .
O68A Y7 Cs5 51.6(5) . .
O82B Y7 Cs5 97.6(5) . .
O1Y7 Y7 Cs5 95.5(5) . .
O62B Y7 Cs5 53.4(4) . .
O67A Y7 Cs5 122.4(4) . .
O3Y7 Y7 Cs5 39.7(4) . .
O2Y7 Y7 Cs5 159.2(4) . .
Cs6 Y7 Cs5 112.07(6) . .
O32B Y8 O82C 147.7(7) . .
O32B Y8 O82A 145.8(7) . .
O82C Y8 O82A 64.2(6) . .
O32B Y8 O22A 70.9(7) . .
O82C Y8 O22A 141.4(6) . .
O82A Y8 O22A 78.7(6) . .
O32B Y8 O31A 109.9(7) . .
O82C Y8 O31A 83.1(6) . .
O82A Y8 O31A 78.4(7) . .
O22A Y8 O31A 79.2(6) . .
O32B Y8 O26A 75.4(7) . .
O82C Y8 O26A 81.9(6) . .
O82A Y8 O26A 136.4(6) . .
O22A Y8 O26A 122.9(6) . .
O31A Y8 O26A 70.7(6) . .
O32B Y8 O1Y8 82.6(7) . .
O82C Y8 O1Y8 101.7(6) . .
O82A Y8 O1Y8 76.0(6) . .
O22A Y8 O1Y8 78.0(6) . .
O31A Y8 O1Y8 148.5(7) . .
O26A Y8 O1Y8 140.6(6) . .
O32B Y8 O2Y8 76.1(7) . .
O82C Y8 O2Y8 75.7(6) . .
O82A Y8 O2Y8 119.1(6) . .
O22A Y8 O2Y8 135.8(6) . .
O31A Y8 O2Y8 140.8(7) . .
O26A Y8 O2Y8 73.9(6) . .
O1Y8 Y8 O2Y8 69.3(6) . .
O32B Y8 W81 173.8(5) . .
O82C Y8 W81 30.8(4) . .
O82A Y8 W81 33.6(4) . .
O22A Y8 W81 111.0(5) . .
O31A Y8 W81 76.3(5) . .
O26A Y8 W81 107.5(4) . .
O1Y8 Y8 W81 91.9(5) . .
O2Y8 Y8 W81 99.2(5) . .
O32B Y8 Cs10 113.6(5) . .
O82C Y8 Cs10 36.3(5) . .
O82A Y8 Cs10 100.1(5) . .
O22A Y8 Cs10 163.5(5) . .
O31A Y8 Cs10 84.4(5) . .
O26A Y8 Cs10 48.0(4) . .
O1Y8 Y8 Cs10 117.9(5) . .
O2Y8 Y8 Cs10 59.2(5) . .
W81 Y8 Cs10 66.44(14) . .
O32B Y8 Cs6 125.8(5) . .
O82C Y8 Cs6 85.4(4) . .
O82A Y8 Cs6 36.8(4) . .
O22A Y8 Cs6 57.3(4) . .
O31A Y8 Cs6 48.9(5) . .
O26A Y8 Cs6 119.3(4) . .
O1Y8 Y8 Cs6 100.1(5) . .
O2Y8 Y8 Cs6 155.5(5) . .
W81 Y8 Cs6 58.05(5) . .
Cs10 Y8 Cs6 112.33(15) . .
O4Y1 C1 O1B 120(4) . .
O4Y1 C1 C2 122(4) . .
O1B C1 C2 118(4) . .
O4Y1 C1 Y1 60(2) . .
O1B C1 Y1 60(2) . .
C2 C1 Y1 174(3) . .
C1 O1B W82 129(3) . .
C1 O1B Y1 91(2) . .
W82 O1B Y1 139.2(13) . .
W82 O1A Y2 146.4(15) . .
W3A O4T W3 28.2(10) . .
W4 O5A W4A 21.7(5) . .
W4 O5A Y2 162.4(14) . .
W4A O5A Y2 142.1(12) . .
W4A O5T W4 28.4(7) . .
W5 O6A Y2 160.5(13) . .
W7 O8T Na10 154.6(14) . 1_565
W9 O10T W9A 20.6(6) . .
W10 O11A Y1 170.7(13) . .
W10 O11B Y2 170.2(12) . .
As1 O1A1 W9A 135.4(14) . .
As1 O1A1 W4 115.0(11) . .
W9A O1A1 W4 74.9(9) . .
As1 O1A1 W3 136.2(13) . .
W9A O1A1 W3 81.9(9) . .
W4 O1A1 W3 93.8(8) . .
As1 O1A1 W9 118.1(11) . .
W9A O1A1 W9 20.0(6) . .
W4 O1A1 W9 91.5(8) . .
W3 O1A1 W9 91.7(8) . .
As2 O1A2 W13 136.2(11) . .
As2 O1A2 W18 114.9(10) . .
W13 O1A2 W18 93.2(8) . .
As2 O1A2 W19 117.1(10) . .
W13 O1A2 W19 92.7(7) . .
W18 O1A2 W19 92.8(7) . .
As3 O1A3 W22 135.8(10) . .
As3 O1A3 W28 115.9(9) . .
W22 O1A3 W28 93.9(7) . .
As3 O1A3 W27 116.0(9) . .
W22 O1A3 W27 92.8(7) . .
W28 O1A3 W27 92.7(7) . .
Y3 O1Y3 Cs7 132.3(8) . 1_455
As4 O1A4 W35 115.5(10) . .
As4 O1A4 W32 134.6(11) . .
W35 O1A4 W32 94.5(8) . .
As4 O1A4 W36 116.9(10) . .
W35 O1A4 W36 92.4(8) . .
W32 O1A4 W36 93.5(7) . .
As5 O1A5 W49 114.4(9) . .
As5 O1A5 W43 132.4(9) . .
W49 O1A5 W43 94.8(6) . .
As5 O1A5 W48 122.7(9) . .
W49 O1A5 W48 92.0(6) . .
W43 O1A5 W48 91.0(6) . .
W14 O15T Y3 147.7(12) . .
As6 O1A6 W58 115.2(8) . .
As6 O1A6 W53 134.4(9) . .
W58 O1A6 W53 94.3(6) . .
As6 O1A6 W59 119.6(8) . .
W58 O1A6 W59 91.5(6) . .
W53 O1A6 W59 91.7(6) . .
W15 O16A Y1 154.4(15) . .
W15 O16A Cs9 100.1(11) . .
Y1 O16A Cs9 105.1(9) . .
Y7 O1Y7 Cs6 94.9(6) . .
As7 O1A7 W64 136.2(9) . .
As7 O1A7 W69 113.8(9) . .
W64 O1A7 W69 94.0(7) . .
As7 O1A7 W70 116.2(9) . .
W64 O1A7 W70 94.2(7) . .
W69 O1A7 W70 92.9(6) . .
W16 O17A Y1 156.8(13) . .
As8 O1A8 W77 116.0(9) . .
As8 O1A8 W73 130.9(9) . .
W77 O1A8 W73 94.1(6) . .
As8 O1A8 W76 122.9(9) . .
W77 O1A8 W76 93.4(7) . .
W73 O1A8 W76 90.5(6) . .
W17 O18T Na10 128.0(16) . 1_565
W8 O19 W82 148.3(15) . .
W19 O20T Cs7 108.8(9) . 1_455
W20 O21A Y1 173.1(12) . .
W20 O21B Y2 151.8(11) . .
W20 O21B Cs6 110.4(8) . .
Y2 O21B Cs6 93.5(6) . .
As1 O2A1 W7 115.4(11) . .
As1 O2A1 W2 134.5(12) . .
W7 O2A1 W2 93.0(8) . .
As1 O2A1 W8 119.3(11) . .
W7 O2A1 W8 91.8(8) . .
W2 O2A1 W8 92.8(8) . .
W21 O22A Y8 171.0(10) . .
Y2 O2Y2 Cs6 92.8(7) . .
W21 O22B Y3 158.8(12) . .
W21 O22B Cs9 100.9(8) . .
Y3 O22B Cs9 94.7(7) . .
As2 O2A2 W16 115.5(11) . .
As2 O2A2 W12 131.7(12) . .
W16 O2A2 W12 94.6(9) . .
As2 O2A2 W17 122.0(11) . .
W16 O2A2 W17 93.4(8) . .
W12 O2A2 W17 90.6(8) . .
As3 O2A3 W25 118.6(9) . .
As3 O2A3 W24 131.6(9) . .
W25 O2A3 W24 94.6(7) . .
As3 O2A3 W26 120.6(9) . .
W25 O2A3 W26 94.0(6) . .
W24 O2A3 W26 88.0(6) . .
Y3 O2Y3 Cs9 102.8(7) . .
W1 O23 W2 150.8(14) . .
As4 O2A4 W34 135.6(11) . .
As4 O2A4 W37 114.8(10) . .
W34 O2A4 W37 96.0(7) . .
As4 O2A4 W38 115.4(10) . .
W34 O2A4 W38 92.8(8) . .
W37 O2A4 W38 92.6(7) . .
W3A O24 W1 176(2) . .
W3A O24 W3 22.7(11) . .
W1 O24 W3 154.7(15) . .
Y5 O2Y5 Cs4 116.9(7) . .
As5 O2A5 W46 115.0(9) . .
As5 O2A5 W42 135.6(9) . .
W46 O2A5 W42 95.8(6) . .
As5 O2A5 W47 117.0(8) . .
W46 O2A5 W47 92.9(6) . .
W42 O2A5 W47 90.9(6) . .
W24 O25T Na11 150.3(13) . .
As6 O2A6 W51 136.6(9) . .
As6 O2A6 W54 115.8(9) . .
W51 O2A6 W54 93.3(6) . .
As6 O2A6 W55 115.0(8) . .
W51 O2A6 W55 93.5(6) . .
W54 O2A6 W55 92.8(6) . .
W25 O26T Y4 143.4(9) . .
W25 O26T Cs10 105.6(8) . .
Y4 O26T Cs10 109.5(6) . .
W25 O26A Y8 158.1(10) . .
W25 O26A Cs10 92.1(7) . .
Y8 O26A Cs10 100.6(6) . .
W1 O26 W5 120.1(14) . .
Y7 O2Y7 Cs6 99.0(6) . .
W26 O27T Cs8 105.8(9) . .
As7 O2A7 W66 115.6(9) . .
As7 O2A7 W62 133.1(10) . .
W66 O2A7 W62 94.7(7) . .
As7 O2A7 W65 121.0(9) . .
W66 O2A7 W65 92.7(7) . .
W62 O2A7 W65 90.2(7) . .
W1 O27 W6 124.9(13) . .
As8 O2A8 W78 113.0(8) . .
As8 O2A8 W74 134.7(9) . .
W78 O2A8 W74 94.8(6) . .
As8 O2A8 W79 118.9(8) . .
W78 O2A8 W79 92.8(6) . .
W74 O2A8 W79 93.2(6) . .
W27 O28T Na15 139.4(13) . .
W27 O28T Cs8 105.6(10) . .
Na15 O28T Cs8 33.9(7) . .
W28 O29T Na8 159.0(13) . .
W28 O29T Cs9 118.3(10) . .
Na8 O29T Cs9 42.2(6) . .
W30 O31A Y8 159.1(11) . .
W30 O31A Cs6 100.0(8) . .
Y8 O31A Cs6 100.7(6) . .
As1 O3A1 W5 115.4(11) . .
As1 O3A1 W1 132.0(12) . .
W5 O3A1 W1 94.1(8) . .
As1 O3A1 W6 121.7(11) . .
W5 O3A1 W6 92.7(8) . .
W1 O3A1 W6 91.6(8) . .
Y2 O3Y2 Cs6 98.1(7) . .
W31 O32B Y8 167.9(11) . .
W31 O32A Y3 170.4(11) . .
As2 O3A2 W15 113.6(11) . .
As2 O3A2 W11 133.6(12) . .
W15 O3A2 W11 93.8(8) . .
As2 O3A2 W14 120.9(11) . .
W15 O3A2 W14 92.9(8) . .
W11 O3A2 W14 92.4(8) . .
As3 O3A3 W30 115.7(9) . .
As3 O3A3 W23 134.8(10) . .
W30 O3A3 W23 94.9(7) . .
As3 O3A3 W29 117.2(9) . .
W30 O3A3 W29 92.8(7) . .
W23 O3A3 W29 91.9(6) . .
Y3 O3Y3 Cs9 93.8(8) . .
Y4 O3Y4 Cs5 119.2(7) . .
As4 O3A4 W40 116.7(10) . .
As4 O3A4 W33 132.4(10) . .
W40 O3A4 W33 94.2(7) . .
As4 O3A4 W39 120.9(9) . .
W40 O3A4 W39 92.4(7) . .
W33 O3A4 W39 90.6(7) . .
W2 O34 W3 149.3(14) . .
W2 O34 W3A 137.8(14) . .
W3 O34 W3A 17.4(6) . .
Y5 O3Y5 Cs5 127.7(7) . .
As5 O3A5 W44 116.6(8) . .
As5 O3A5 W45 119.2(8) . .
W44 O3A5 W45 92.2(6) . .
As5 O3A5 W41 133.0(9) . .
W44 O3A5 W41 94.1(6) . .
W45 O3A5 W41 92.1(6) . .
Y6 O3Y6 Cs10 122.7(8) . .
As6 O3A6 W57 115.1(8) . .
As6 O3A6 W52 134.0(8) . .
W57 O3A6 W52 95.0(6) . .
As6 O3A6 W56 120.0(8) . .
W57 O3A6 W56 92.2(6) . .
W52 O3A6 W56 90.9(6) . .
W35 O36A Y3 155.5(13) . .
W30 O3Y7 Y7 148.8(10) . .
W30 O3Y7 Cs5 100.5(7) . .
Y7 O3Y7 Cs5 110.3(6) . .
As7 O3A7 W67 114.7(9) . .
As7 O3A7 W68 121.2(9) . .
W67 O3A7 W68 94.0(7) . .
As7 O3A7 W63 131.7(9) . .
W67 O3A7 W63 93.8(6) . .
W68 O3A7 W63 92.8(6) . .
W36 O37T Cs7 133.0(10) . 1_455
W36 O37A Cs3 101.4(10) . 1_455
As8 O3A8 W72 136.7(9) . .
As8 O3A8 W75 114.9(8) . .
W72 O3A8 W75 94.1(7) . .
As8 O3A8 W80 114.5(8) . .
W72 O3A8 W80 94.1(6) . .
W75 O3A8 W80 92.9(6) . .
W37 O38A Na2 142.3(12) . 1_455
W37 O38A Cs3 104.4(9) . 1_455
Na2 O38A Cs3 102.3(8) 1_455 1_455
W7 O38 W2 118.9(11) . .
W8 O39 W2 121.5(13) . .
W39 O40T Na15 137.9(13) . .
W39 O40T Cs8 148.0(11) . .
Na15 O40T Cs8 40.1(7) . .
W40 O41A Y3 160.8(12) . .
C1 O4Y1 Na8 132(3) . .
C1 O4Y1 Y1 92(3) . .
Na8 O4Y1 Y1 136.4(13) . .
C1 O4Y1 Cs9 138(3) . .
Na8 O4Y1 Cs9 46.2(7) . .
Y1 O4Y1 Cs9 107.5(10) . .
W41 O42T Na5 131.6(12) . .
W41 O42T Na2 132.3(12) . .
Na5 O42T Na2 93.3(8) . .
W44 O45A Y5 156.9(11) . .
W3A O45 W3 26.2(9) . .
W3A O45 W4A 128.3(17) . .
W3 O45 W4A 128.5(15) . .
W3A O45 W4 131.1(17) . .
W3 O45 W4 118.9(14) . .
W4A O45 W4 23.0(5) . .
W45 O46T Cs3 120.8(10) . .
W45 O46T Cs2 93.9(9) . .
Cs3 O46T Cs2 95.0(6) . .
W46 O47A Na11 166.6(14) . .
W46 O47A Na16 96.2(11) . .
Na11 O47A Na16 96.7(11) . .
W46 O47A Cs2 91.0(8) . .
Na11 O47A Cs2 83.3(8) . .
Na16 O47A Cs2 132.0(9) . .
W47 O48T Na3 145.7(11) . .
W47 O48T Cs1 104.1(8) . .
Na3 O48T Cs1 99.2(7) . .
W48 O49T Cs1 102.9(8) . .
W49 O50A Y5 158.7(11) . .
W49 O50A Cs4 85.0(7) . .
Y5 O50A Cs4 113.2(6) . .
W49 O50T Cs4 102.1(8) . .
W50 O51A Y5 166.8(10) . .
W50 O51B Y4 176.0(11) . .
W51 O52T Na10 147.0(12) . .
W54 O55T Na4 147.5(10) . .
W55 O56T Cs4 128.7(9) . .
W4A O56 W5 153(2) . .
W4A O56 W4 19.2(8) . .
W5 O56 W4 141.0(15) . .
W56 O57T Cs1 142.1(9) . .
W56 O57T Cs8 103.0(8) . 2_666
Cs1 O57T Cs8 114.1(6) . 2_666
W57 O58A Y4 162.6(9) . .
W57 O58T Na1 132.0(10) . .
W58 O59A Y4 157.9(11) . .
W58 O59A Cs10 103.8(8) . .
Y4 O59A Cs10 98.2(6) . .
W60 O61A Y5 162.7(10) . .
W60 O61A Cs5 93.3(7) . .
Y5 O61A Cs5 102.4(5) . .
W60 O61B Y4 174.2(10) . .
W60 O61B Cs10 90.3(7) . .
Y4 O61B Cs10 95.0(6) . .
W61 O62A Y6 156.1(10) . .
W61 O62A Cs10 93.9(6) . .
Y6 O62A Cs10 100.4(6) . .
W61 O62B Y7 167.0(10) . .
W61 O62B Cs5 90.9(6) . .
Y7 O62B Cs5 95.8(5) . .
W62 O63T Cs4 107.9(8) . 2_665
W63 O64T Na6 141.0(11) . .
W64 O65T Cs4 109.6(8) . 2_665
W66 O67A Y7 160.2(10) . .
W6 O67 W5 122.2(13) . .
W67 O68A Y7 158.0(10) . .
W67 O68A Cs5 103.4(7) . .
Y7 O68A Cs5 98.6(6) . .
W68 O69T Y5 167.2(10) . .
W69 O70T Na4 149.1(10) . .
W71 O72B Y6 170.1(10) . .
W71 O72A Y7 172.5(11) . .
W73 O74T Na9 147.8(13) . .
W77 O78A Y6 159.8(9) . .
W77 O78T Na7 152.6(13) . .
W7 O78 W6 146.0(13) . .
W78 O79A Y6 161.0(10) . .
W79 O80T Cs7 132.4(10) . 1_455
W79 O80T Cs3 104.7(8) . 1_455
Cs7 O80T Cs3 100.8(5) 1_455 1_455
W80 O81T Cs6 117.2(8) . .
W81 O82A Y8 107.5(8) . .
W81 O82A Cs6 103.0(7) . .
Y8 O82A Cs6 115.9(7) . .
W81 O82B Y7 153.0(10) . .
W81 O82B Cs6 101.3(7) . .
Y7 O82B Cs6 99.4(6) . .
W81 O82C Y8 112.2(8) . .
W81 O82C Cs10 129.6(8) . .
Y8 O82C Cs10 116.0(7) . .
W81 O82D Y6 171.6(11) . .
W8 O89 W7 122.5(14) . .
W82 O110 W9 157.5(18) . .
W82 O110 W9A 158.9(16) . .
W9 O110 W9A 20.6(6) . .
W17 O118 W10 153.6(13) . .
W18 O119 W10 152.6(13) . .
W12 O123 W11 159.9(16) . .
W13 O124 W11 148.3(14) . .
W11 O125 W14 120.6(13) . .
W11 O126 W15 120.0(13) . .
W13 O134 W12 147.1(16) . .
W12 O137 W16 119.3(15) . .
W12 O138 W17 125.3(14) . .
W19 O140 W13 121.3(11) . .
W18 O149 W13 121.7(13) . .
W14 O150 W19 146.3(12) . .
W14 O150 Cs7 110.1(9) . 1_455
W19 O150 Cs7 97.7(8) . 1_455
W14 O151 W20 151.9(12) . .
W14 O151 Cs9 102.9(9) . .
W20 O151 Cs9 104.6(7) . .
W14 O156 W15 120.5(13) . .
W14 O156 Cs9 106.5(10) . .
W15 O156 Cs9 98.4(9) . .
W15 O167 W16 145.0(14) . .
W17 O178 W16 122.7(13) . .
W18 O189 W17 145.7(13) . .
W19 O190 W18 121.0(10) . .
W20 O201 W19 155.1(12) . .
W21 O212 W20 113.5(10) . .
W21 O212 Cs6 104.5(8) . .
W20 O212 Cs6 106.6(8) . .
W20 O213 W21 102.8(9) . .
W20 O213 Cs9 113.6(8) . .
W21 O213 Cs9 103.6(8) . .
W29 O220 W21 153.1(11) . .
W29 O220 Cs6 106.4(8) . .
W21 O220 Cs6 100.2(7) . .
W28 O229 W21 155.6(12) . .
W22 O234 W23 147.8(12) . .
W22 O235 W24 149.0(11) . .
W27 O238 W22 120.7(11) . .
W28 O239 W22 120.2(9) . .
W23 O240 W29 120.2(9) . .
W23 O241 W30 118.4(9) . .
W23 O241 Cs5 139.9(8) . .
W30 O241 Cs5 82.0(5) . .
W23 O245 W24 158.6(11) . .
W24 O256 W25 119.4(10) . .
W24 O257 W26 126.4(10) . .
W25 O261 W30 141.5(10) . .
W25 O261 Cs5 120.3(8) . .
W30 O261 Cs5 94.3(7) . .
W26 O267 W25 124.7(10) . .
W26 O272 W31 154.2(12) . .
W27 O278 W26 145.6(11) . .
W27 O278 Cs8 103.9(8) . .
W26 O278 Cs8 99.2(7) . .
W27 O282 W31 151.5(12) . .
W28 O289 W27 120.5(10) . .
W29 O290 W28 145.1(11) . .
W30 O301 W29 119.5(10) . .
W30 O301 Cs6 105.6(7) . .
W29 O301 Cs6 100.3(7) . .
W39 O320 W31 151.6(12) . .
W38 O329 W31 153.5(12) . .
W32 O334 W33 157.2(14) . .
W34 O335 W32 149.8(13) . .
W34 O335 Cs2 104.1(9) . 1_455
W32 O335 Cs2 103.6(8) . 1_455
W32 O336 W35 119.7(13) . .
W32 O337 W36 122.4(13) . .
W32 O337 Cs2 109.5(11) . 1_455
W36 O337 Cs2 104.7(10) . 1_455
W33 O340 W39 123.3(12) . .
W33 O340 Cs1 112.3(9) . 2_666
W39 O340 Cs1 100.7(8) . 2_666
W33 O341 W40 120.3(13) . .
W33 O345 W34 149.5(14) . .
W33 O345 Cs1 101.7(9) . 2_666
W34 O345 Cs1 108.3(9) . 2_666
W34 O358 W37 120.6(11) . .
W34 O358 Cs2 103.1(8) . 1_455
W37 O358 Cs2 102.9(8) . 1_455
W38 O359 W34 119.7(11) . .
W38 O359 Cs1 101.3(8) . 2_666
W34 O359 Cs1 108.6(8) . 2_666
W35 O361 W40 144.5(14) . .
W36 O367 W35 121.4(13) . .
W36 O378 W37 141.9(12) . .
W36 O378 Cs2 108.9(9) . 1_455
W37 O378 Cs2 108.3(9) . 1_455
W36 O378 Cs3 93.6(8) . 1_455
W37 O378 Cs3 90.9(8) . 1_455
Cs2 O378 Cs3 95.4(6) 1_455 1_455
W38 O389 W37 118.5(10) . .
W39 O390 W38 147.0(13) . .
W39 O390 Cs1 103.2(9) . 2_666
W38 O390 Cs1 109.6(9) . 2_666
W39 O401 W40 121.1(11) . .
W9A O410 W3 107.9(16) . .
W9A O410 W9 24.7(8) . .
W3 O410 W9 123.7(15) . .
W42 O423 W41 151.3(12) . .
W43 O424 W41 154.1(11) . .
W43 O424 Na12 105.5(10) . .
W41 O424 Na12 98.1(10) . .
W41 O425 W44 121.6(10) . .
W41 O425 Na12 104.8(12) . .
W44 O425 Na12 105.0(11) . .
W41 O426 W45 121.2(11) . .
W41 O426 Cs2 132.0(10) . .
W45 O426 Cs2 82.2(7) . .
W42 O434 W43 149.4(12) . .
W42 O437 W46 120.1(10) . .
W42 O437 Cs2 124.3(9) . .
W46 O437 Cs2 84.9(6) . .
W47 O438 W42 118.0(10) . .
W43 O440 W49 118.5(10) . .
W43 O440 Na12 99.8(10) . .
W49 O440 Na12 101.3(10) . .
W43 O449 W48 122.4(10) . .
W49 O450 W44 144.6(10) . .
W49 O450 Na12 108.6(10) . .
W44 O450 Na12 104.6(10) . .
W44 O456 W45 117.9(11) . .
W46 O467 W45 145.6(11) . .
W46 O467 Cs2 112.0(8) . .
W45 O467 Cs2 100.2(7) . .
W47 O478 W46 119.6(10) . .
W47 O478 Na16 132.9(12) . .
W46 O478 Na16 99.5(10) . .
W47 O481 W50 152.0(10) . .
W47 O489 W48 145.7(11) . .
W47 O489 Cs1 103.1(8) . .
W48 O489 Cs1 103.5(7) . .
W48 O490 W50 154.2(10) . .
W48 O491 W49 121.0(10) . .
W48 O491 Cs4 132.9(8) . .
W49 O491 Cs4 89.2(6) . .
W9A O510 W4 108(2) . .
W9A O510 W9 19.3(10) . .
W4 O510 W9 120.3(15) . .
W55 O516 W50 149.2(10) . .
W56 O517 W50 154.1(10) . .
W51 O523 W52 147.7(10) . .
W51 O524 W53 150.3(11) . .
W54 O525 W51 120.7(9) . .
W55 O526 W51 119.7(9) . .
W53 O534 W52 158.4(11) . .
W52 O537 W56 122.9(10) . .
W52 O537 Cs8 119.2(8) . 2_666
W56 O537 Cs8 112.2(8) . 2_666
W52 O538 W57 118.4(9) . .
W53 O540 W59 122.2(9) . .
W53 O549 W58 119.9(9) . .
W54 O550 W59 146.9(9) . .
W60 O551 W54 155.3(10) . .
W54 O556 W55 120.0(9) . .
W55 O567 W56 145.2(11) . .
W56 O578 W57 121.3(9) . .
W58 O589 W57 143.5(10) . .
W59 O590 W58 119.1(10) . .
W59 O590 Cs10 96.5(7) . .
W58 O590 Cs10 103.2(7) . .
W59 O601 W60 150.5(10) . .
W59 O601 Cs10 109.8(8) . .
W60 O601 Cs10 98.8(6) . .
W61 O612 W60 116.6(8) . .
W61 O612 Cs10 109.3(7) . .
W60 O612 Cs10 106.0(7) . .
W61 O612 Cs5 107.8(7) . .
W60 O612 Cs5 106.8(6) . .
Cs10 O612 Cs5 110.3(5) . .
W60 O613 W61 100.9(7) . .
W61 O620 W69 148.5(10) . .
W68 O629 W61 152.4(9) . .
W68 O629 Cs5 107.9(7) . .
W61 O629 Cs5 99.6(6) . .
W62 O634 W63 159.6(11) . .
W64 O635 W62 146.9(10) . .
W64 O635 Cs4 98.7(7) . 2_665
W62 O635 Cs4 103.2(7) . 2_665
W62 O636 W65 122.1(10) . .
W62 O637 W66 120.1(10) . .
W64 O645 W63 146.3(11) . .
W63 O648 W67 120.7(9) . .
W63 O649 W68 121.2(9) . .
W69 O650 W64 119.4(9) . .
W70 O651 W64 119.8(9) . .
W70 O661 W65 144.5(11) . .
W65 O662 W71 155.4(11) . .
W65 O667 W66 122.1(10) . .
W66 O678 W67 142.2(10) . .
W68 O689 W67 119.8(9) . .
W68 O689 Cs5 95.9(6) . .
W67 O689 Cs5 108.5(6) . .
W69 O690 W68 147.4(9) . .
W69 O701 W70 119.1(8) . .
W6 O711 W10 153.6(13) . .
W70 O712 W71 153.2(11) . .
W71 O726 W75 151.8(11) . .
W76 O727 W71 152.3(11) . .
W80 O731 W72 118.9(9) . .
W72 O734 W73 147.7(11) . .
W72 O735 W74 148.5(11) . .
W75 O736 W72 118.2(9) . .
W74 O745 W73 157.0(11) . .
W73 O747 W76 122.9(10) . .
W73 O748 W77 120.0(10) . .
W74 O750 W79 120.9(10) . .
W74 O759 W78 119.0(10) . .
W80 O761 W75 119.6(9) . .
W75 O767 W76 145.8(11) . .
W76 O778 W77 122.8(10) . .
W77 O789 W78 143.7(11) . .
W79 O790 W78 119.8(10) . .
W79 O790 Cs3 99.0(7) . 1_455
W78 O790 Cs3 134.3(8) . 1_455
W80 O801 W79 147.1(11) . .
W79 O802 W81 152.6(10) . .
W7 O811 W10 154.2(13) . .
W80 O812 W81 154.0(11) . .
W80 O812 Cs6 90.1(6) . .
W81 O812 Cs6 83.3(6) . .
W9 O910 W8 149.3(15) . .
W9 O910 W9A 15.2(5) . .
W8 O910 W9A 146.8(14) . .
O8W Na1 O8W 180.0 2_666 .
O8W Na1 O58T 79.6(7) 2_666 .
O8W Na1 O58T 100.4(7) . .
O8W Na1 O58T 100.4(7) 2_666 2_666
O8W Na1 O58T 79.6(7) . 2_666
O58T Na1 O58T 180.0(8) . 2_666
O8W Na1 O12W 99.3(8) 2_666 2_666
O8W Na1 O12W 80.7(8) . 2_666
O58T Na1 O12W 95.6(7) . 2_666
O58T Na1 O12W 84.4(7) 2_666 2_666
O8W Na1 O12W 80.7(8) 2_666 .
O8W Na1 O12W 99.3(8) . .
O58T Na1 O12W 84.4(7) . .
O58T Na1 O12W 95.6(7) 2_666 .
O12W Na1 O12W 180.0 2_666 .
O8W Na1 Na3 114.7(6) 2_666 2_666
O8W Na1 Na3 65.3(6) . 2_666
O58T Na1 Na3 72.5(5) . 2_666
O58T Na1 Na3 107.4(5) 2_666 2_666
O12W Na1 Na3 31.5(5) 2_666 2_666
O12W Na1 Na3 148.5(5) . 2_666
O8W Na1 Na3 65.3(6) 2_666 .
O8W Na1 Na3 114.7(6) . .
O58T Na1 Na3 107.5(5) . .
O58T Na1 Na3 72.6(5) 2_666 .
O12W Na1 Na3 148.5(5) 2_666 .
O12W Na1 Na3 31.5(5) . .
Na3 Na1 Na3 180.0(4) 2_666 .
O27W Na2 O4W 156.9(10) . .
O27W Na2 O38A 79.8(10) . 1_655
O4W Na2 O38A 81.4(9) . 1_655
O27W Na2 O29W 112.8(11) . .
O4W Na2 O29W 85.6(10) . .
O38A Na2 O29W 167.0(11) 1_655 .
O27W Na2 O3W 89.7(10) . .
O4W Na2 O3W 105.9(8) . .
O38A Na2 O3W 96.7(9) 1_655 .
O29W Na2 O3W 86.8(10) . .
O27W Na2 O42T 82.1(9) . .
O4W Na2 O42T 84.1(8) . .
O38A Na2 O42T 88.8(8) 1_655 .
O29W Na2 O42T 89.9(10) . .
O3W Na2 O42T 169.1(9) . .
O27W Na2 Na5 124.2(8) . .
O4W Na2 Na5 42.4(6) . .
O38A Na2 Na5 90.3(7) 1_655 .
O29W Na2 Na5 80.1(8) . .
O3W Na2 Na5 146.1(7) . .
O42T Na2 Na5 42.6(6) . .
O27W Na2 Cs3 39.4(7) . .
O4W Na2 Cs3 126.1(7) . .
O38A Na2 Cs3 45.2(6) 1_655 .
O29W Na2 Cs3 147.6(9) . .
O3W Na2 Cs3 78.6(6) . .
O42T Na2 Cs3 99.1(6) . .
Na5 Na2 Cs3 126.6(4) . .
O48T Na3 O34W 160.6(11) . .
O48T Na3 O57W 108.1(11) . .
O34W Na3 O57W 91.0(12) . .
O48T Na3 O15W 84.3(9) . .
O34W Na3 O15W 78.4(11) . .
O57W Na3 O15W 159.9(12) . .
O48T Na3 O13W 81.8(8) . .
O34W Na3 O13W 92.1(10) . .
O57W Na3 O13W 98.4(11) . .
O15W Na3 O13W 98.9(10) . .
O48T Na3 O12W 83.2(8) . .
O34W Na3 O12W 104.0(10) . .
O57W Na3 O12W 80.8(11) . .
O15W Na3 O12W 85.3(9) . .
O13W Na3 O12W 163.8(9) . .
O48T Na3 Na16 76.5(7) . .
O34W Na3 Na16 121.6(10) . .
O57W Na3 Na16 33.0(10) . .
O15W Na3 Na16 159.7(9) . .
O13W Na3 Na16 85.0(8) . .
O12W Na3 Na16 85.9(7) . .
O48T Na3 Na1 114.6(6) . .
O34W Na3 Na1 74.2(8) . .
O57W Na3 Na1 71.7(9) . .
O15W Na3 Na1 89.0(7) . .
O13W Na3 Na1 162.6(7) . .
O12W Na3 Na1 31.5(5) . .
Na16 Na3 Na1 93.0(5) . .
O48T Na3 Cs1 48.7(5) . .
O34W Na3 Cs1 112.4(9) . .
O57W Na3 Cs1 148.5(10) . .
O15W Na3 Cs1 51.1(7) . .
O13W Na3 Cs1 61.4(6) . .
O12W Na3 Cs1 111.7(6) . .
Na16 Na3 Cs1 116.6(5) . .
Na1 Na3 Cs1 133.6(3) . .
O19W Na4 O22W 173.2(11) . .
O19W Na4 O17W 98.2(10) . .
O22W Na4 O17W 85.9(10) . .
O19W Na4 O70T 81.0(9) . .
O22W Na4 O70T 94.0(9) . .
O17W Na4 O70T 170.4(10) . .
O19W Na4 O55T 80.8(9) . .
O22W Na4 O55T 94.1(9) . .
O17W Na4 O55T 86.0(9) . .
O70T Na4 O55T 84.5(7) . .
O19W Na4 O21W 86.5(10) . .
O22W Na4 O21W 97.3(10) . .
O17W Na4 O21W 108.2(10) . .
O70T Na4 O21W 81.3(8) . .
O55T Na4 O21W 162.3(9) . .
O19W Na4 Na6 145.6(9) . 2_665
O22W Na4 Na6 31.5(7) . 2_665
O17W Na4 Na6 70.5(7) . 2_665
O70T Na4 Na6 104.7(6) . 2_665
O55T Na4 Na6 66.3(5) . 2_665
O21W Na4 Na6 127.8(7) . 2_665
O40W Na5 O35W 88.2(12) . .
O40W Na5 O10W 166.4(11) . .
O35W Na5 O10W 99.2(10) . .
O40W Na5 O4W 96.1(11) . .
O35W Na5 O4W 85.8(10) . .
O10W Na5 O4W 95.8(9) . .
O40W Na5 O42T 88.9(10) . .
O35W Na5 O42T 169.6(11) . .
O10W Na5 O42T 85.7(8) . .
O4W Na5 O42T 84.6(9) . .
O40W Na5 O23W 86.6(11) . .
O35W Na5 O23W 88.7(11) . .
O10W Na5 O23W 82.2(9) . .
O4W Na5 O23W 173.8(10) . .
O42T Na5 O23W 101.1(9) . .
O40W Na5 Na14 65.3(11) . .
O35W Na5 Na14 46.4(10) . .
O10W Na5 Na14 112.1(9) . .
O4W Na5 Na14 126.3(9) . .
O42T Na5 Na14 139.8(9) . .
O23W Na5 Na14 50.0(8) . .
O40W Na5 Na2 86.6(9) . .
O35W Na5 Na2 125.7(9) . .
O10W Na5 Na2 98.1(7) . .
O4W Na5 Na2 41.5(6) . .
O42T Na5 Na2 44.0(6) . .
O23W Na5 Na2 144.5(7) . .
Na14 Na5 Na2 149.4(7) . .
O38W Na6 O41W 91.4(13) . .
O38W Na6 O6W 91.3(12) . .
O41W Na6 O6W 94.1(11) . .
O38W Na6 O25W 80.2(12) . .
O41W Na6 O25W 171.6(13) . .
O6W Na6 O25W 85.5(10) . .
O38W Na6 O64T 101.4(11) . .
O41W Na6 O64T 95.2(10) . .
O6W Na6 O64T 164.0(10) . .
O25W Na6 O64T 87.1(10) . .
O38W Na6 O22W 168.9(13) . 2_665
O41W Na6 O22W 99.3(11) . 2_665
O6W Na6 O22W 90.8(10) . 2_665
O25W Na6 O22W 89.1(11) . 2_665
O64T Na6 O22W 74.9(9) . 2_665
O38W Na6 Na4 157.6(10) . 2_665
O41W Na6 Na4 85.9(9) . 2_665
O6W Na6 Na4 66.7(7) . 2_665
O25W Na6 Na4 101.6(9) . 2_665
O64T Na6 Na4 101.0(7) . 2_665
O22W Na6 Na4 28.4(7) 2_665 2_665
O78T Na7 O20W 85.1(11) . 2_565
O78T Na7 O7W 169.4(12) . 2_565
O20W Na7 O7W 89.0(10) 2_565 2_565
O78T Na7 O20W 93.4(10) . .
O20W Na7 O20W 84.9(11) 2_565 .
O7W Na7 O20W 94.9(11) 2_565 .
O78T Na7 O21W 87.0(10) . 2_565
O20W Na7 O21W 106.3(11) 2_565 2_565
O7W Na7 O21W 86.2(10) 2_565 2_565
O20W Na7 O21W 168.8(12) . 2_565
O78T Na7 Na7 89.0(9) . 2_565
O20W Na7 Na7 43.2(8) 2_565 2_565
O7W Na7 Na7 92.7(9) 2_565 2_565
O20W Na7 Na7 41.6(7) . 2_565
O21W Na7 Na7 149.5(12) 2_565 2_565
Cs9 Na8 O4Y1 83.4(10) . .
Cs9 Na8 O29T 86.8(9) . .
O4Y1 Na8 O29T 92.5(11) . .
Cs9 Na8 O42W 86.8(11) . .
O4Y1 Na8 O42W 91.1(13) . .
O29T Na8 O42W 172.2(13) . .
Cs9 Na8 Na8 133.5(11) . 2_676
O4Y1 Na8 Na8 140.3(12) . 2_676
O29T Na8 Na8 78.0(8) . 2_676
O42W Na8 Na8 103.3(12) . 2_676
O16W Na9 O6W 167.6(13) 2_575 1_455
O16W Na9 O48W 89.8(13) 2_575 .
O6W Na9 O48W 101.0(13) 1_455 .
O16W Na9 O74T 94.4(10) 2_575 .
O6W Na9 O74T 81.5(10) 1_455 .
O48W Na9 O74T 80.3(12) . .
O16W Na9 O49W 72.8(11) 2_575 .
O6W Na9 O49W 94.9(12) 1_455 .
O48W Na9 O49W 151.3(14) . .
O74T Na9 O49W 78.6(11) . .
O16W Na9 O32W 115.7(13) 2_575 2_575
O6W Na9 O32W 73.7(11) 1_455 2_575
O48W Na9 O32W 73.7(13) . 2_575
O74T Na9 O32W 139.4(12) . 2_575
O49W Na9 O32W 134.2(13) . 2_575
O16W Na9 Na10 40.3(8) 2_575 2_565
O6W Na9 Na10 134.9(10) 1_455 2_565
O48W Na9 Na10 117.2(12) . 2_565
O74T Na9 Na10 125.8(9) . 2_565
O49W Na9 Na10 62.7(9) . 2_565
O32W Na9 Na10 94.0(10) 2_575 2_565
O52T Na10 O16W 95.4(11) . 1_545
O52T Na10 O8T 82.7(10) . 1_545
O16W Na10 O8T 79.8(10) 1_545 1_545
O52T Na10 O18T 176.9(13) . 1_545
O16W Na10 O18T 87.5(11) 1_545 1_545
O8T Na10 O18T 96.7(12) 1_545 1_545
O52T Na10 Na9 55.9(7) . 2_565
O16W Na10 Na9 39.9(8) 1_545 2_565
O8T Na10 Na9 81.5(9) 1_545 2_565
O18T Na10 Na9 127.2(10) 1_545 2_565
O47A Na11 O25T 83.4(11) . .
O47A Na11 Na16 45.5(8) . .
O25T Na11 Na16 86.2(9) . .
O47A Na11 Cs2 62.4(8) . .
O25T Na11 Cs2 126.4(10) . .
Na16 Na11 Cs2 95.5(7) . .
O425 Na12 O424 59.6(9) . .
O425 Na12 O450 59.6(9) . .
O424 Na12 O450 71.8(10) . .
O425 Na12 O440 100.7(12) . .
O424 Na12 O440 57.9(9) . .
O450 Na12 O440 58.5(9) . .
O425 Na12 W41 30.3(6) . .
O424 Na12 W41 33.1(6) . .
O450 Na12 W41 72.8(8) . .
O440 Na12 W41 87.5(9) . .
O425 Na12 W43 85.4(10) . .
O424 Na12 W43 29.6(5) . .
O450 Na12 W43 70.8(8) . .
O440 Na12 W43 31.0(5) . .
W41 Na12 W43 62.5(5) . .
O425 Na12 W44 32.8(6) . .
O424 Na12 W44 72.7(8) . .
O450 Na12 W44 30.3(5) . .
O440 Na12 W44 85.4(9) . .
W41 Na12 W44 56.4(5) . .
W43 Na12 W44 86.5(7) . .
O59W Na13 O2W 127.0(15) 2_666 1_545
O59W Na13 Na15 39.2(12) 2_666 2_666
O2W Na13 Na15 88.2(9) 1_545 2_666
O59W Na13 Cs8 46.7(11) 2_666 2_666
O2W Na13 Cs8 84.4(7) 1_545 2_666
Na15 Na13 Cs8 27.1(4) 2_666 2_666
O35W Na14 O46W 82.8(15) . 1_655
O35W Na14 O23W 92.3(15) . .
O46W Na14 O23W 166.7(18) 1_655 .
O35W Na14 O40W 74.8(14) . .
O46W Na14 O40W 93.1(14) 1_655 .
O23W Na14 O40W 73.6(12) . .
O35W Na14 Na5 49.1(11) . .
O46W Na14 Na5 117.8(14) 1_655 .
O23W Na14 Na5 51.4(9) . .
O40W Na14 Na5 44.3(8) . .
O35W Na14 Na16 81.2(12) . 2_766
O46W Na14 Na16 66.9(11) 1_655 2_766
O23W Na14 Na16 124.7(13) . 2_766
O40W Na14 Na16 150.6(12) . 2_766
Na5 Na14 Na16 125.4(10) . 2_766
Cs8 Na15 O40T 89.1(11) . .
Cs8 Na15 O59W 86.4(14) . .
O40T Na15 O59W 75.1(13) . .
Cs8 Na15 O28T 98.1(12) . .
O40T Na15 O28T 92.0(11) . .
O59W Na15 O28T 166.4(16) . .
Cs8 Na15 Na13 84.7(10) . 2_666
O40T Na15 Na13 113.5(11) . 2_666
O59W Na15 Na13 38.5(11) . 2_666
O28T Na15 Na13 154.3(11) . 2_666
O57W Na16 O478 106.9(14) . .
O57W Na16 O5W 84.7(13) . .
O478 Na16 O5W 85.2(11) . .
O57W Na16 O47A 159.9(15) . .
O478 Na16 O47A 64.3(9) . .
O5W Na16 O47A 76.8(10) . .
O57W Na16 W46 141.0(14) . .
O478 Na16 W46 34.9(6) . .
O5W Na16 W46 84.1(9) . .
O47A Na16 W46 30.1(5) . .
O57W Na16 Na11 140.5(14) . .
O478 Na16 Na11 101.2(10) . .
O5W Na16 Na11 70.4(9) . .
O47A Na16 Na11 37.8(7) . .
W46 Na16 Na11 67.9(6) . .
O57W Na16 Na3 34.2(10) . .
O478 Na16 Na3 75.7(8) . .
O5W Na16 Na3 95.7(9) . .
O47A Na16 Na3 139.7(10) . .
W46 Na16 Na3 110.6(7) . .
Na11 Na16 Na3 166.1(9) . .
O57W Na16 Na14 72.6(12) . 2_766
O478 Na16 Na14 136.7(11) . 2_766
O5W Na16 Na14 136.2(12) . 2_766
O47A Na16 Na14 126.6(10) . 2_766
W46 Na16 Na14 136.0(9) . 2_766
Na11 Na16 Na14 104.6(8) . 2_766
Na3 Na16 Na14 86.1(7) . 2_766
O53W Cs1 O390 113.5(7) 2_666 2_666
O53W Cs1 O489 64.6(7) 2_666 .
O390 Cs1 O489 170.8(5) 2_666 .
O53W Cs1 O340 97.5(7) 2_666 2_666
O390 Cs1 O340 48.6(6) 2_666 2_666
O489 Cs1 O340 139.6(5) . 2_666
O53W Cs1 O48T 92.2(7) 2_666 .
O390 Cs1 O48T 122.6(5) 2_666 .
O489 Cs1 O48T 49.9(5) . .
O340 Cs1 O48T 169.1(5) 2_666 .
O53W Cs1 O57T 149.8(7) 2_666 .
O390 Cs1 O57T 96.7(5) 2_666 .
O489 Cs1 O57T 86.0(5) . .
O340 Cs1 O57T 100.8(5) 2_666 .
O48T Cs1 O57T 72.5(5) . .
O53W Cs1 O49T 84.2(7) 2_666 .
O390 Cs1 O49T 137.7(5) 2_666 .
O489 Cs1 O49T 51.5(5) . .
O340 Cs1 O49T 92.8(5) 2_666 .
O48T Cs1 O49T 93.0(5) . .
O57T Cs1 O49T 71.2(5) . .
O53W Cs1 O15W 138.5(8) 2_666 .
O390 Cs1 O15W 71.6(6) 2_666 .
O489 Cs1 O15W 103.7(6) . .
O340 Cs1 O15W 112.1(6) 2_666 .
O48T Cs1 O15W 57.0(6) . .
O57T Cs1 O15W 52.5(6) . .
O49T Cs1 O15W 121.0(6) . .
O53W Cs1 O359 75.6(7) 2_666 2_666
O390 Cs1 O359 47.2(5) 2_666 2_666
O489 Cs1 O359 125.2(5) . 2_666
O340 Cs1 O359 79.2(5) 2_666 2_666
O48T Cs1 O359 98.6(5) . 2_666
O57T Cs1 O359 131.4(5) . 2_666
O49T Cs1 O359 156.9(5) . 2_666
O15W Cs1 O359 82.0(6) . 2_666
O53W Cs1 O345 61.9(7) 2_666 2_666
O390 Cs1 O345 54.3(6) 2_666 2_666
O489 Cs1 O345 126.0(5) . 2_666
O340 Cs1 O345 46.0(5) 2_666 2_666
O48T Cs1 O345 137.7(5) . 2_666
O57T Cs1 O345 144.7(5) . 2_666
O49T Cs1 O345 114.9(5) . 2_666
O15W Cs1 O345 120.9(6) . 2_666
O359 Cs1 O345 45.2(5) 2_666 2_666
O53W Cs1 W39 120.5(6) 2_666 2_666
O390 Cs1 W39 27.3(4) 2_666 2_666
O489 Cs1 W39 161.8(4) . 2_666
O340 Cs1 W39 28.6(4) 2_666 2_666
O48T Cs1 W39 140.6(3) . 2_666
O57T Cs1 W39 85.3(3) . 2_666
O49T Cs1 W39 110.5(4) . 2_666
O15W Cs1 W39 83.6(5) . 2_666
O359 Cs1 W39 71.9(4) 2_666 2_666
O345 Cs1 W39 59.7(4) 2_666 2_666
O53W Cs1 W47 73.5(6) 2_666 .
O390 Cs1 W47 144.1(4) 2_666 .
O489 Cs1 W47 27.3(3) . .
O340 Cs1 W47 166.5(4) 2_666 .
O48T Cs1 W47 24.0(3) . .
O57T Cs1 W47 83.7(3) . .
O49T Cs1 W47 76.5(4) . .
O15W Cs1 W47 80.8(5) . .
O359 Cs1 W47 107.5(4) 2_666 .
O345 Cs1 W47 131.4(4) 2_666 .
W39 Cs1 W47 164.26(7) 2_666 .
O467 Cs2 O337 146.7(6) . 1_655
O467 Cs2 O378 133.4(6) . 1_655
O337 Cs2 O378 49.5(6) 1_655 1_655
O467 Cs2 O335 161.7(6) . 1_655
O337 Cs2 O335 49.4(6) 1_655 1_655
O378 Cs2 O335 60.6(6) 1_655 1_655
O467 Cs2 O358 125.2(5) . 1_655
O337 Cs2 O358 83.8(6) 1_655 1_655
O378 Cs2 O358 51.6(6) 1_655 1_655
O335 Cs2 O358 49.6(6) 1_655 1_655
O467 Cs2 O46T 53.8(5) . .
O337 Cs2 O46T 100.8(6) 1_655 .
O378 Cs2 O46T 85.0(6) 1_655 .
O335 Cs2 O46T 144.0(6) 1_655 .
O358 Cs2 O46T 117.4(6) 1_655 .
O467 Cs2 O58W 89.4(7) . .
O337 Cs2 O58W 113.3(8) 1_655 .
O378 Cs2 O58W 127.7(7) 1_655 .
O335 Cs2 O58W 72.7(7) 1_655 .
O358 Cs2 O58W 80.9(7) 1_655 .
O46T Cs2 O58W 143.2(7) . .
O467 Cs2 O426 48.6(5) . .
O337 Cs2 O426 133.0(6) 1_655 .
O378 Cs2 O426 88.8(5) 1_655 .
O335 Cs2 O426 133.8(5) 1_655 .
O358 Cs2 O426 84.4(5) 1_655 .
O46T Cs2 O426 47.5(5) . .
O58W Cs2 O426 109.4(7) . .
O467 Cs2 O47A 47.7(5) . .
O337 Cs2 O47A 121.4(6) 1_655 .
O378 Cs2 O47A 167.6(6) 1_655 .
O335 Cs2 O47A 122.0(5) 1_655 .
O358 Cs2 O47A 140.3(5) 1_655 .
O46T Cs2 O47A 89.4(5) . .
O58W Cs2 O47A 61.6(7) . .
O426 Cs2 O47A 95.5(5) . .
O467 Cs2 O437 45.2(5) . .
O337 Cs2 O437 155.6(6) 1_655 .
O378 Cs2 O437 148.1(5) 1_655 .
O335 Cs2 O437 116.5(5) 1_655 .
O358 Cs2 O437 100.6(5) 1_655 .
O46T Cs2 O437 98.3(5) . .
O58W Cs2 O437 45.2(7) . .
O426 Cs2 O437 71.3(5) . .
O47A Cs2 O437 43.7(5) . .
O467 Cs2 W45 29.7(4) . .
O337 Cs2 W45 127.7(5) 1_655 .
O378 Cs2 W45 104.3(4) 1_655 .
O335 Cs2 W45 163.3(4) 1_655 .
O358 Cs2 W45 116.2(4) 1_655 .
O46T Cs2 W45 26.9(4) . .
O58W Cs2 W45 117.2(6) . .
O426 Cs2 W45 32.2(3) . .
O47A Cs2 W45 74.4(3) . .
O437 Cs2 W45 71.9(3) . .
O467 Cs2 W34 141.1(4) . 1_655
O337 Cs2 W34 72.2(5) 1_655 1_655
O378 Cs2 W34 61.9(4) 1_655 1_655
O335 Cs2 W34 26.3(4) 1_655 1_655
O358 Cs2 W34 26.9(4) 1_655 1_655
O46T Cs2 W34 142.2(4) . 1_655
O58W Cs2 W34 65.7(6) . 1_655
O426 Cs2 W34 110.2(4) . 1_655
O47A Cs2 W34 126.5(4) . 1_655
O437 Cs2 W34 101.1(3) . 1_655
W45 Cs2 W34 142.36(10) . 1_655
O27W Cs3 O38A 59.8(7) . 1_655
O27W Cs3 O46T 88.9(7) . .
O38A Cs3 O46T 93.6(6) 1_655 .
O27W Cs3 O37A 150.8(7) . 1_655
O38A Cs3 O37A 100.0(6) 1_655 1_655
O46T Cs3 O37A 70.5(6) . 1_655
O27W Cs3 O80T 103.1(7) . 1_655
O38A Cs3 O80T 97.9(5) 1_655 1_655
O46T Cs3 O80T 166.4(5) . 1_655
O37A Cs3 O80T 100.3(6) 1_655 1_655
O27W Cs3 O33W 67.2(7) . .
O38A Cs3 O33W 125.0(6) 1_655 .
O46T Cs3 O33W 71.2(6) . .
O37A Cs3 O33W 121.3(6) 1_655 .
O80T Cs3 O33W 107.4(6) 1_655 .
O27W Cs3 O790 59.3(7) . 1_655
O38A Cs3 O790 93.8(5) 1_655 1_655
O46T Cs3 O790 136.9(5) . 1_655
O37A Cs3 O790 148.6(6) 1_655 1_655
O80T Cs3 O790 49.6(5) 1_655 1_655
O33W Cs3 O790 69.9(5) . 1_655
O27W Cs3 O378 108.9(7) . 1_655
O38A Cs3 O378 51.0(6) 1_655 1_655
O46T Cs3 O378 81.3(5) . 1_655
O37A Cs3 O378 49.2(6) 1_655 1_655
O80T Cs3 O378 100.4(5) 1_655 1_655
O33W Cs3 O378 152.1(6) . 1_655
O790 Cs3 O378 133.7(5) 1_655 1_655
O27W Cs3 W37 84.8(6) . 1_655
O38A Cs3 W37 25.1(4) 1_655 1_655
O46T Cs3 W37 97.6(4) . 1_655
O37A Cs3 W37 78.1(5) 1_655 1_655
O80T Cs3 W37 89.9(4) 1_655 1_655
O33W Cs3 W37 149.5(5) . 1_655
O790 Cs3 W37 106.7(3) 1_655 1_655
O378 Cs3 W37 29.6(4) 1_655 1_655
O27W Cs3 W36 137.1(6) . 1_655
O38A Cs3 W36 78.3(4) 1_655 1_655
O46T Cs3 W36 84.7(4) . 1_655
O37A Cs3 W36 25.3(4) 1_655 1_655
O80T Cs3 W36 90.5(4) 1_655 1_655
O33W Cs3 W36 146.4(5) . 1_655
O790 Cs3 W36 138.3(3) 1_655 1_655
O378 Cs3 W36 28.2(4) 1_655 1_655
W37 Cs3 W36 54.35(5) 1_655 1_655
O27W Cs3 W79 85.4(6) . 1_655
O38A Cs3 W79 103.0(4) 1_655 1_655
O46T Cs3 W79 156.6(4) . 1_655
O37A Cs3 W79 121.5(5) 1_655 1_655
O80T Cs3 W79 24.0(3) 1_655 1_655
O33W Cs3 W79 85.8(5) . 1_655
O790 Cs3 W79 27.1(3) 1_655 1_655
O378 Cs3 W79 122.0(4) 1_655 1_655
W37 Cs3 W79 104.44(7) 1_655 1_655
W36 Cs3 W79 114.53(9) 1_655 1_655
O27W Cs3 Na2 30.6(6) . .
O38A Cs3 Na2 32.5(4) 1_655 .
O46T Cs3 Na2 101.8(4) . .
O37A Cs3 Na2 132.5(5) 1_655 .
O80T Cs3 Na2 91.8(4) 1_655 .
O33W Cs3 Na2 97.6(5) . .
O790 Cs3 Na2 66.2(4) 1_655 .
O378 Cs3 Na2 83.5(4) 1_655 .
W37 Cs3 Na2 55.95(17) 1_655 .
W36 Cs3 Na2 110.24(17) 1_655 .
W79 Cs3 Na2 84.44(16) 1_655 .
O56T Cs4 O41W 88.5(7) . 2_665
O56T Cs4 O65T 147.6(5) . 2_665
O41W Cs4 O65T 77.1(7) 2_665 2_665
O56T Cs4 O50T 118.1(5) . .
O41W Cs4 O50T 138.9(7) 2_665 .
O65T Cs4 O50T 63.7(5) 2_665 .
O56T Cs4 O635 157.7(5) . 2_665
O41W Cs4 O635 84.9(7) 2_665 2_665
O65T Cs4 O635 50.5(5) 2_665 2_665
O50T Cs4 O635 79.6(5) . 2_665
O56T Cs4 O63T 108.4(5) . 2_665
O41W Cs4 O63T 76.0(7) 2_665 2_665
O65T Cs4 O63T 96.2(5) 2_665 2_665
O50T Cs4 O63T 118.2(5) . 2_665
O635 Cs4 O63T 49.3(4) 2_665 2_665
O56T Cs4 O491 70.4(5) . .
O41W Cs4 O491 147.7(7) 2_665 .
O65T Cs4 O491 107.6(5) 2_665 .
O50T Cs4 O491 48.3(5) . .
O635 Cs4 O491 123.4(4) 2_665 .
O63T Cs4 O491 133.1(5) 2_665 .
O56T Cs4 O2Y5 76.5(5) . .
O41W Cs4 O2Y5 63.8(7) 2_665 .
O65T Cs4 O2Y5 71.1(5) 2_665 .
O50T Cs4 O2Y5 91.1(5) . .
O635 Cs4 O2Y5 118.8(5) 2_665 .
O63T Cs4 O2Y5 139.5(5) 2_665 .
O491 Cs4 O2Y5 87.0(5) . .
O56T Cs4 O50A 87.0(5) . .
O41W Cs4 O50A 111.6(7) 2_665 .
O65T Cs4 O50A 72.2(5) 2_665 .
O50T Cs4 O50A 46.2(5) . .
O635 Cs4 O50A 115.2(4) 2_665 .
O63T Cs4 O50A 163.4(4) 2_665 .
O491 Cs4 O50A 45.3(4) . .
O2Y5 Cs4 O50A 48.9(4) . .
O56T Cs4 O44W 128.8(7) . .
O41W Cs4 O44W 138.5(8) 2_665 .
O65T Cs4 O44W 77.2(7) 2_665 .
O50T Cs4 O44W 44.6(7) . .
O635 Cs4 O44W 53.6(6) 2_665 .
O63T Cs4 O44W 75.1(6) 2_665 .
O491 Cs4 O44W 71.9(6) . .
O2Y5 Cs4 O44W 134.2(7) . .
O50A Cs4 O44W 90.5(6) . .
O56T Cs4 W49 94.7(3) . .
O41W Cs4 W49 137.2(6) 2_665 .
O65T Cs4 W49 77.7(3) 2_665 .
O50T Cs4 W49 25.3(4) . .
O635 Cs4 W49 104.5(3) 2_665 .
O63T Cs4 W49 140.9(3) 2_665 .
O491 Cs4 W49 29.9(3) . .
O2Y5 Cs4 W49 75.5(3) . .
O50A Cs4 W49 26.7(3) . .
O44W Cs4 W49 65.9(6) . .
O56T Cs4 W64 166.8(4) . 2_665
O41W Cs4 W64 79.4(6) 2_665 2_665
O65T Cs4 W64 23.5(3) 2_665 2_665
O50T Cs4 W64 69.6(4) . 2_665
O635 Cs4 W64 27.0(3) 2_665 2_665
O63T Cs4 W64 74.0(3) 2_665 2_665
O491 Cs4 W64 117.9(3) . 2_665
O2Y5 Cs4 W64 93.3(3) . 2_665
O50A Cs4 W64 92.5(3) . 2_665
O44W Cs4 W64 64.4(6) . 2_665
W49 Cs4 W64 90.61(5) . 2_665
O3Y7 Cs5 O629 94.6(5) . .
O3Y7 Cs5 O612 90.3(4) . .
O629 Cs5 O612 50.0(4) . .
O3Y7 Cs5 O3Y5 173.4(5) . .
O629 Cs5 O3Y5 85.2(5) . .
O612 Cs5 O3Y5 94.5(4) . .
O3Y7 Cs5 O261 54.3(5) . .
O629 Cs5 O261 133.5(4) . .
O612 Cs5 O261 92.4(4) . .
O3Y5 Cs5 O261 129.8(5) . .
O3Y7 Cs5 O689 97.2(4) . .
O629 Cs5 O689 48.8(4) . .
O612 Cs5 O689 98.8(4) . .
O3Y5 Cs5 O689 77.6(4) . .
O261 Cs5 O689 149.6(4) . .
O3Y7 Cs5 O52W 109.9(7) . .
O629 Cs5 O52W 150.3(7) . .
O612 Cs5 O52W 142.0(7) . .
O3Y5 Cs5 O52W 68.6(7) . .
O261 Cs5 O52W 75.9(7) . .
O689 Cs5 O52W 109.6(7) . .
O3Y7 Cs5 O241 49.7(4) . .
O629 Cs5 O241 139.4(4) . .
O612 Cs5 O241 132.4(4) . .
O3Y5 Cs5 O241 127.9(4) . .
O261 Cs5 O241 45.7(4) . .
O689 Cs5 O241 109.6(4) . .
O52W Cs5 O241 60.3(7) . .
O3Y7 Cs5 O3Y4 126.2(5) . .
O629 Cs5 O3Y4 121.0(4) . .
O612 Cs5 O3Y4 85.4(4) . .
O3Y5 Cs5 O3Y4 58.9(5) . .
O261 Cs5 O3Y4 72.3(5) . .
O689 Cs5 O3Y4 136.5(4) . .
O52W Cs5 O3Y4 56.7(7) . .
O241 Cs5 O3Y4 98.1(4) . .
O3Y7 Cs5 O68A 52.5(4) . .
O629 Cs5 O68A 57.4(4) . .
O612 Cs5 O68A 91.7(4) . .
O3Y5 Cs5 O68A 122.7(4) . .
O261 Cs5 O68A 106.6(4) . .
O689 Cs5 O68A 45.2(4) . .
O52W Cs5 O68A 126.2(7) . .
O241 Cs5 O68A 82.9(4) . .
O3Y4 Cs5 O68A 176.9(4) . .
O3Y7 Cs5 O62B 53.8(4) . .
O629 Cs5 O62B 44.6(4) . .
O612 Cs5 O62B 46.2(4) . .
O3Y5 Cs5 O62B 127.8(4) . .
O261 Cs5 O62B 90.8(4) . .
O689 Cs5 O62B 77.2(4) . .
O52W Cs5 O62B 163.6(7) . .
O241 Cs5 O62B 103.5(4) . .
O3Y4 Cs5 O62B 128.7(4) . .
O68A Cs5 O62B 48.2(4) . .
O3Y7 Cs5 O61A 137.4(4) . .
O629 Cs5 O61A 52.9(4) . .
O612 Cs5 O61A 48.6(4) . .
O3Y5 Cs5 O61A 46.5(4) . .
O261 Cs5 O61A 125.8(4) . .
O689 Cs5 O61A 81.4(4) . .
O52W Cs5 O61A 110.5(7) . .
O241 Cs5 O61A 167.2(4) . .
O3Y4 Cs5 O61A 69.2(4) . .
O68A Cs5 O61A 109.8(4) . .
O62B Cs5 O61A 84.9(4) . .
O82A Cs6 O3Y2 166.7(5) . .
O82A Cs6 O81T 72.0(5) . .
O3Y2 Cs6 O81T 120.7(5) . .
O82A Cs6 O220 90.2(5) . .
O3Y2 Cs6 O220 78.1(6) . .
O81T Cs6 O220 132.3(5) . .
O82A Cs6 O212 78.8(5) . .
O3Y2 Cs6 O212 98.7(5) . .
O81T Cs6 O212 79.7(5) . .
O220 Cs6 O212 53.2(5) . .
O82A Cs6 O2Y7 92.4(5) . .
O3Y2 Cs6 O2Y7 94.2(5) . .
O81T Cs6 O2Y7 78.6(5) . .
O220 Cs6 O2Y7 147.8(5) . .
O212 Cs6 O2Y7 158.1(5) . .
O82A Cs6 O301 100.4(5) . .
O3Y2 Cs6 O301 67.2(5) . .
O81T Cs6 O301 171.6(5) . .
O220 Cs6 O301 49.3(5) . .
O212 Cs6 O301 102.5(5) . .
O2Y7 Cs6 O301 98.7(5) . .
O82A Cs6 O21B 128.1(5) . .
O3Y2 Cs6 O21B 53.5(5) . .
O81T Cs6 O21B 87.5(5) . .
O220 Cs6 O21B 69.1(5) . .
O212 Cs6 O21B 50.3(5) . .
O2Y7 Cs6 O21B 130.3(5) . .
O301 Cs6 O21B 100.2(5) . .
O82A Cs6 O82B 51.5(5) . .
O3Y2 Cs6 O82B 127.3(5) . .
O81T Cs6 O82B 91.2(5) . .
O220 Cs6 O82B 112.1(5) . .
O212 Cs6 O82B 129.6(5) . .
O2Y7 Cs6 O82B 49.1(5) . .
O301 Cs6 O82B 81.2(5) . .
O21B Cs6 O82B 178.6(5) . .
O82A Cs6 O2Y2 143.7(5) . .
O3Y2 Cs6 O2Y2 49.3(6) . .
O81T Cs6 O2Y2 76.8(5) . .
O220 Cs6 O2Y2 125.0(5) . .
O212 Cs6 O2Y2 113.6(5) . .
O2Y7 Cs6 O2Y2 63.1(5) . .
O301 Cs6 O2Y2 109.2(5) . .
O21B Cs6 O2Y2 67.4(5) . .
O82B Cs6 O2Y2 112.1(5) . .
O82A Cs6 O1Y7 112.8(5) . .
O3Y2 Cs6 O1Y7 63.9(5) . .
O81T Cs6 O1Y7 127.6(5) . .
O220 Cs6 O1Y7 100.1(5) . .
O212 Cs6 O1Y7 152.1(5) . .
O2Y7 Cs6 O1Y7 49.7(4) . .
O301 Cs6 O1Y7 51.6(5) . .
O21B Cs6 O1Y7 117.3(5) . .
O82B Cs6 O1Y7 63.4(4) . .
O2Y2 Cs6 O1Y7 72.8(5) . .
O82A Cs6 O31A 53.3(5) . .
O3Y2 Cs6 O31A 114.0(5) . .
O81T Cs6 O31A 125.2(5) . .
O220 Cs6 O31A 57.0(5) . .
O212 Cs6 O31A 90.6(5) . .
O2Y7 Cs6 O31A 100.2(5) . .
O301 Cs6 O31A 47.1(5) . .
O21B Cs6 O31A 125.9(5) . .
O82B Cs6 O31A 55.1(5) . .
O2Y2 Cs6 O31A 151.0(5) . .
O1Y7 Cs6 O31A 78.4(5) . .
O1W Cs7 O80T 60.5(5) 1_655 1_655
O1W Cs7 O1Y3 67.7(5) 1_655 1_655
O80T Cs7 O1Y3 83.0(5) 1_655 1_655
O1W Cs7 O37T 103.3(5) 1_655 1_655
O80T Cs7 O37T 74.1(5) 1_655 1_655
O1Y3 Cs7 O37T 47.3(5) 1_655 1_655
O1W Cs7 O20T 51.7(5) 1_655 1_655
O80T Cs7 O20T 94.6(5) 1_655 1_655
O1Y3 Cs7 O20T 109.2(5) 1_655 1_655
O37T Cs7 O20T 154.1(5) 1_655 1_655
O1W Cs7 O37W 81.0(6) 1_655 1_655
O80T Cs7 O37W 74.4(6) 1_655 1_655
O1Y3 Cs7 O37W 147.7(6) 1_655 1_655
O37T Cs7 O37W 140.5(6) 1_655 1_655
O20T Cs7 O37W 51.5(6) 1_655 1_655
O1W Cs7 O150 74.6(5) 1_655 1_655
O80T Cs7 O150 134.7(5) 1_655 1_655
O1Y3 Cs7 O150 86.0(5) 1_655 1_655
O37T Cs7 O150 125.6(5) 1_655 1_655
O20T Cs7 O150 48.6(5) 1_655 1_655
O37W Cs7 O150 93.6(6) 1_655 1_655
O1W Cs7 W19 64.6(4) 1_655 1_655
O80T Cs7 W19 116.5(4) 1_655 1_655
O1Y3 Cs7 W19 103.8(4) 1_655 1_655
O37T Cs7 W19 149.7(4) 1_655 1_655
O20T Cs7 W19 22.8(4) 1_655 1_655
O37W Cs7 W19 67.8(5) 1_655 1_655
O150 Cs7 W19 26.9(4) 1_655 1_655
O1W Cs7 Cs3 99.5(4) 1_655 .
O80T Cs7 Cs3 40.5(4) 1_655 .
O1Y3 Cs7 Cs3 87.6(4) 1_655 .
O37T Cs7 Cs3 50.7(4) 1_655 .
O20T Cs7 Cs3 131.0(4) 1_655 .
O37W Cs7 Cs3 89.8(5) 1_655 .
O150 Cs7 Cs3 172.6(4) 1_655 .
W19 Cs7 Cs3 153.67(10) 1_655 .
Na15 Cs8 O40T 50.7(9) . .
Na15 Cs8 O537 118.5(9) . 2_666
O40T Cs8 O537 113.4(6) . 2_666
Na15 Cs8 O51W 122.4(10) . .
O40T Cs8 O51W 144.2(8) . .
O537 Cs8 O51W 100.3(7) 2_666 .
Na15 Cs8 O59W 55.1(12) . .
O40T Cs8 O59W 58.3(9) . .
O537 Cs8 O59W 67.0(9) 2_666 .
O51W Cs8 O59W 153.9(11) . .
Na15 Cs8 O27T 128.0(9) . .
O40T Cs8 O27T 85.2(6) . .
O537 Cs8 O27T 102.2(6) 2_666 .
O51W Cs8 O27T 75.7(7) . .
O59W Cs8 O27T 128.1(9) . .
Na15 Cs8 O278 95.2(9) . .
O40T Cs8 O278 87.4(6) . .
O537 Cs8 O278 146.3(6) 2_666 .
O51W Cs8 O278 57.0(7) . .
O59W Cs8 O278 143.8(9) . .
O27T Cs8 O278 51.3(5) . .
Na15 Cs8 O28T 48.0(9) . .
O40T Cs8 O28T 66.2(6) . .
O537 Cs8 O28T 164.3(6) 2_666 .
O51W Cs8 O28T 84.8(7) . .
O59W Cs8 O28T 102.2(10) . .
O27T Cs8 O28T 93.4(6) . .
O278 Cs8 O28T 48.0(5) . .
Na15 Cs8 O57T 102.0(9) . 2_666
O40T Cs8 O57T 68.5(5) . 2_666
O537 Cs8 O57T 48.5(5) 2_666 2_666
O51W Cs8 O57T 135.3(7) . 2_666
O59W Cs8 O57T 53.0(9) . 2_666
O27T Cs8 O57T 81.1(5) . 2_666
O278 Cs8 O57T 128.7(5) . 2_666
O28T Cs8 O57T 134.6(5) . 2_666
Na15 Cs8 W26 114.2(8) . .
O40T Cs8 W26 85.7(4) . .
O537 Cs8 W26 123.8(4) 2_666 .
O51W Cs8 W26 64.8(6) . .
O59W Cs8 W26 141.3(9) . .
O27T Cs8 W26 23.8(4) . .
O278 Cs8 W26 27.5(3) . .
O28T Cs8 W26 71.8(4) . .
O57T Cs8 W26 103.3(4) 2_666 .
Na15 Cs8 W27 70.9(8) . .
O40T Cs8 W27 78.6(4) . .
O537 Cs8 W27 167.6(4) 2_666 .
O51W Cs8 W27 67.4(6) . .
O59W Cs8 W27 124.4(9) . .
O27T Cs8 W27 75.0(4) . .
O278 Cs8 W27 25.7(3) . .
O28T Cs8 W27 22.9(4) . .
O57T Cs8 W27 140.7(4) 2_666 .
W26 Cs8 W27 51.75(10) . .
Na15 Cs8 Na13 68.2(9) . 2_666
O40T Cs8 Na13 93.1(6) . 2_666
O537 Cs8 Na13 52.6(5) 2_666 2_666
O51W Cs8 Na13 117.9(7) . 2_666
O59W Cs8 Na13 36.1(9) . 2_666
O27T Cs8 Na13 151.5(6) . 2_666
O278 Cs8 Na13 157.2(6) . 2_666
O28T Cs8 Na13 111.9(6) . 2_666
O57T Cs8 Na13 72.0(5) 2_666 2_666
W26 Cs8 Na13 175.2(4) . 2_666
W27 Cs8 Na13 132.5(4) . 2_666
Na8 Cs9 O4Y1 50.4(8) . .
Na8 Cs9 O156 141.7(8) . .
O4Y1 Cs9 O156 112.4(8) . .
Na8 Cs9 O16A 96.6(8) . .
O4Y1 Cs9 O16A 61.6(7) . .
O156 Cs9 O16A 52.0(7) . .
Na8 Cs9 O213 101.1(7) . .
O4Y1 Cs9 O213 65.4(7) . .
O156 Cs9 O213 99.0(7) . .
O16A Cs9 O213 87.6(7) . .
Na8 Cs9 O2Y3 114.5(8) . .
O4Y1 Cs9 O2Y3 142.7(8) . .
O156 Cs9 O2Y3 97.9(7) . .
O16A Cs9 O2Y3 148.7(7) . .
O213 Cs9 O2Y3 89.5(6) . .
Na8 Cs9 O29T 51.0(7) . .
O4Y1 Cs9 O29T 68.2(7) . .
O156 Cs9 O29T 165.1(7) . .
O16A Cs9 O29T 129.7(7) . .
O213 Cs9 O29T 67.3(6) . .
O2Y3 Cs9 O29T 76.9(6) . .
Na8 Cs9 O42W 51.8(9) . .
O4Y1 Cs9 O42W 67.8(9) . .
O156 Cs9 O42W 90.9(8) . .
O16A Cs9 O42W 62.7(8) . .
O213 Cs9 O42W 132.5(8) . .
O2Y3 Cs9 O42W 135.1(8) . .
O29T Cs9 O42W 102.7(8) . .
Na8 Cs9 O151 139.9(8) . .
O4Y1 Cs9 O151 89.6(7) . .
O156 Cs9 O151 49.2(6) . .
O16A Cs9 O151 60.5(6) . .
O213 Cs9 O151 49.8(5) . .
O2Y3 Cs9 O151 94.6(6) . .
O29T Cs9 O151 116.7(6) . .
O42W Cs9 O151 123.0(8) . .
Na8 Cs9 O22B 137.9(8) . .
O4Y1 Cs9 O22B 117.2(7) . .
O156 Cs9 O22B 79.5(6) . .
O16A Cs9 O22B 111.4(7) . .
O213 Cs9 O22B 51.7(5) . .
O2Y3 Cs9 O22B 46.2(5) . .
O29T Cs9 O22B 87.0(6) . .
O42W Cs9 O22B 170.3(8) . .
O151 Cs9 O22B 50.9(5) . .
Na8 Cs9 O3Y3 140.5(8) . .
O4Y1 Cs9 O3Y3 164.7(8) . .
O156 Cs9 O3Y3 52.2(7) . .
O16A Cs9 O3Y3 103.4(7) . .
O213 Cs9 O3Y3 113.3(6) . .
O2Y3 Cs9 O3Y3 50.0(6) . .
O29T Cs9 O3Y3 126.3(7) . .
O42W Cs9 O3Y3 109.4(8) . .
O151 Cs9 O3Y3 79.3(6) . .
O22B Cs9 O3Y3 63.4(6) . .
Na8 Cs9 W15 112.2(6) . .
O4Y1 Cs9 W15 88.2(6) . .
O156 Cs9 W15 30.1(5) . .
O16A Cs9 W15 27.3(5) . .
O213 Cs9 W15 105.6(5) . .
O2Y3 Cs9 W15 126.5(5) . .
O29T Cs9 W15 156.3(5) . .
O42W Cs9 W15 64.5(7) . .
O151 Cs9 W15 63.1(4) . .
O22B Cs9 W15 106.6(4) . .
O3Y3 Cs9 W15 77.4(5) . .
O3Y6 Cs10 O82C 75.8(6) . .
O3Y6 Cs10 O26T 174.4(7) . .
O82C Cs10 O26T 107.7(6) . .
O3Y6 Cs10 O612 102.4(6) . .
O82C Cs10 O612 109.2(6) . .
O26T Cs10 O612 80.8(5) . .
O3Y6 Cs10 O601 81.0(6) . .
O82C Cs10 O601 147.7(6) . .
O26T Cs10 O601 97.4(6) . .
O612 Cs10 O601 54.5(5) . .
O3Y6 Cs10 O24W 112.4(7) . .
O82C Cs10 O24W 91.4(6) . .
O26T Cs10 O24W 63.6(6) . .
O612 Cs10 O24W 143.1(7) . .
O601 Cs10 O24W 118.4(7) . .
O3Y6 Cs10 O26A 128.9(6) . .
O82C Cs10 O26A 57.7(5) . .
O26T Cs10 O26A 52.7(5) . .
O612 Cs10 O26A 111.3(5) . .
O601 Cs10 O26A 150.0(6) . .
O24W Cs10 O26A 54.3(6) . .
O3Y6 Cs10 O590 69.4(5) . .
O82C Cs10 O590 135.9(6) . .
O26T Cs10 O590 105.5(6) . .
O612 Cs10 O590 104.1(5) . .
O601 Cs10 O590 49.6(5) . .
O24W Cs10 O590 78.2(6) . .
O26A Cs10 O590 132.4(6) . .
O3Y6 Cs10 O59A 117.2(6) . .
O82C Cs10 O59A 151.0(6) . .
O26T Cs10 O59A 57.7(5) . .
O612 Cs10 O59A 93.8(5) . .
O601 Cs10 O59A 60.8(5) . .
O24W Cs10 O59A 60.0(6) . .
O26A Cs10 O59A 98.0(5) . .
O590 Cs10 O59A 47.8(5) . .
O3Y6 Cs10 O62A 53.6(5) . .
O82C Cs10 O62A 85.9(5) . .
O26T Cs10 O62A 130.2(5) . .
O612 Cs10 O62A 50.0(4) . .
O601 Cs10 O62A 62.2(5) . .
O24W Cs10 O62A 166.0(6) . .
O26A Cs10 O62A 132.9(5) . .
O590 Cs10 O62A 94.3(5) . .
O59A Cs10 O62A 123.0(5) . .
O3Y6 Cs10 O61B 126.1(6) . .
O82C Cs10 O61B 146.8(5) . .
O26T Cs10 O61B 53.1(5) . .
O612 Cs10 O61B 46.8(4) . .
O601 Cs10 O61B 45.3(4) . .
O24W Cs10 O61B 100.2(6) . .
O26A Cs10 O61B 104.9(5) . .
O590 Cs10 O61B 77.2(5) . .
O59A Cs10 O61B 47.7(4) . .
O62A Cs10 O61B 89.5(5) . .
O3Y6 Cs10 W25 156.1(5) . .
O82C Cs10 W25 81.7(4) . .
O26T Cs10 W25 26.2(3) . .
O612 Cs10 W25 92.4(4) . .
O601 Cs10 W25 122.8(5) . .
O24W Cs10 W25 59.7(5) . .
O26A Cs10 W25 27.3(3) . .
O590 Cs10 W25 125.2(4) . .
O59A Cs10 W25 79.8(4) . .
O62A Cs10 W25 133.1(4) . .
O61B Cs10 W25 77.6(3) . .
Na2 O4W Na5 96.1(9) . .
Na6 O6W Na9 128.6(12) . 1_655
Na1 O12W Na3 117.0(9) . .
Na3 O15W Cs1 95.2(9) . .
Na9 O16W Na10 99.7(11) 2_575 1_565
Na7 O20W Na7 95.1(11) 2_565 .
Na7 O21W Na4 124.2(12) 2_565 .
Na4 O22W Na6 120.1(12) . 2_665
Na14 O23W Na5 78.6(11) . .
Na2 O27W Cs3 110.0(11) . .
Na14 O35W Na5 84.5(14) . .
Na5 O40W Na14 70.4(11) . .
Na6 O41W Cs4 141.9(14) . 2_665
Na8 O42W Cs9 41.4(7) . .
Na16 O57W Na3 112.8(17) . .
Na13 O59W Na15 102.3(18) 2_666 .
Na13 O59W Cs8 97.2(15) 2_666 .
Na15 O59W Cs8 38.4(9) . .

loop_
_geom_bond_atom_site_label_1
_geom_bond_atom_site_label_2
_geom_bond_distance
_geom_bond_site_symmetry_2
W1 O2T 1.71(3) .
W1 O26 1.88(3) .
W1 O27 1.89(2) .
W1 O23 1.90(2) .
W1 O24 1.92(3) .
W1 O3A1 2.37(2) .
W2 O3T 1.71(3) .
W2 O34 1.84(3) .
W2 O23 1.92(2) .
W2 O38 1.98(2) .
W2 O39 1.98(3) .
W2 O2A1 2.32(2) .
W3 W3A 0.82(2) .
W3 O4T 1.72(3) .
W3 O45 1.84(3) .
W3 O410 1.84(3) .
W3 O24 1.93(3) .
W3 O34 1.97(3) .
W3 O1A1 2.34(2) .
W3 W9A 2.867(18) .
W3A O24 1.44(3) .
W3A O4T 1.60(4) .
W3A O45 1.75(4) .
W3A O34 2.45(3) .
W4 W4A 0.825(15) .
W4 O5T 1.71(3) .
W4 O5A 1.75(2) .
W4 O510 1.90(3) .
W4 O56 1.96(3) .
W4 O45 2.08(3) .
W4 O1A1 2.28(2) .
W4 W9A 2.622(19) .
W4A O56 1.34(3) .
W4A O5T 1.63(3) .
W4A O45 2.05(3) .
W4A O5A 2.14(3) .
W4A W5 3.171(14) .
W5 O6T 1.72(3) .
W5 O6A 1.77(2) .
W5 O56 1.92(3) .
W5 O67 1.99(3) .
W5 O26 2.04(3) .
W5 O3A1 2.28(2) .
W6 O7T 1.70(3) .
W6 O711 1.78(2) .
W6 O67 1.89(3) .
W6 O78 1.95(2) .
W6 O27 1.97(2) .
W6 O3A1 2.40(2) .
W7 O8T 1.72(2) .
W7 O811 1.87(2) .
W7 O78 1.89(2) .
W7 O38 1.93(2) .
W7 O89 1.95(3) .
W7 O2A1 2.32(2) .
W8 O9T 1.72(3) .
W8 O19 1.84(3) .
W8 O89 1.88(3) .
W8 O39 1.91(3) .
W8 O910 1.92(3) .
W8 O2A1 2.36(2) .
W9 W9A 0.860(19) .
W9 O10T 1.75(3) .
W9 O110 1.83(3) .
W9 O910 1.88(3) .
W9 O510 1.97(3) .
W9 O410 2.03(3) .
W9 O1A1 2.41(2) .
W9A O510 1.30(3) .
W9A O410 1.71(3) .
W9A O1A1 2.01(3) .
W9A O10T 2.24(4) .
W9A O110 2.28(3) .
W9A O910 2.52(3) .
W10 O11A 1.71(2) .
W10 O11B 1.74(2) .
W10 O811 1.94(2) .
W10 O119 1.95(2) .
W10 O118 2.09(2) .
W10 O711 2.12(2) .
W11 O12T 1.75(3) .
W11 O126 1.80(3) .
W11 O125 1.86(3) .
W11 O123 1.91(3) .
W11 O124 1.98(2) .
W11 O3A2 2.35(2) .
W12 O13T 1.68(3) .
W12 O137 1.82(3) .
W12 O138 1.83(3) .
W12 O123 1.90(3) .
W12 O134 2.02(3) .
W12 O2A2 2.37(2) .
W13 O14T 1.73(3) .
W13 O134 1.82(3) .
W13 O124 1.87(2) .
W13 O149 1.95(3) .
W13 O140 1.95(2) .
W13 O1A2 2.31(2) .
W14 O15T 1.73(2) .
W14 O151 1.75(2) .
W14 O156 1.89(3) .
W14 O150 1.92(2) .
W14 O125 2.04(3) .
W14 O3A2 2.35(2) .
W14 Cs9 4.050(11) .
W15 O16T 1.73(3) .
W15 O16A 1.82(3) .
W15 O167 1.91(3) .
W15 O156 1.98(3) .
W15 O126 2.10(3) .
W15 O3A2 2.29(2) .
W15 Cs9 3.898(12) .
W16 O17T 1.72(3) .
W16 O17A 1.80(2) .
W16 O167 1.92(3) .
W16 O178 1.99(3) .
W16 O137 2.09(3) .
W16 O2A2 2.23(2) .
W17 O18T 1.68(3) .
W17 O118 1.79(2) .
W17 O178 1.90(3) .
W17 O189 1.94(2) .
W17 O138 2.03(3) .
W17 O2A2 2.46(2) .
W18 O19T 1.67(3) .
W18 O119 1.87(2) .
W18 O189 1.90(2) .
W18 O149 1.91(2) .
W18 O190 1.98(2) .
W18 O1A2 2.33(2) .
W19 O20T 1.73(2) .
W19 O190 1.91(2) .
W19 O140 1.92(2) .
W19 O150 1.93(2) .
W19 O201 1.94(2) .
W19 O1A2 2.35(2) .
W19 Cs7 4.235(4) 1_455
W20 O21A 1.74(2) .
W20 O21B 1.79(2) .
W20 O201 1.93(2) .
W20 O213 2.03(2) .
W20 O212 2.05(2) .
W20 O151 2.21(2) .
W20 Cs6 4.278(2) .
W20 Cs9 4.389(11) .
W21 O22B 1.77(2) .
W21 O22A 1.775(18) .
W21 O212 1.88(2) .
W21 O229 1.98(2) .
W21 O220 2.13(2) .
W21 O213 2.18(2) .
W21 Cs6 4.111(2) .
W21 Cs9 4.241(11) .
W22 O23T 1.74(2) .
W22 O234 1.85(2) .
W22 O235 1.87(2) .
W22 O239 1.947(19) .
W22 O238 1.98(2) .
W22 O1A3 2.302(19) .
W23 O24T 1.718(19) .
W23 O245 1.867(19) .
W23 O241 1.872(17) .
W23 O240 1.911(19) .
W23 O234 2.02(2) .
W23 O3A3 2.345(18) .
W24 O25T 1.70(2) .
W24 O257 1.833(18) .
W24 O256 1.862(19) .
W24 O245 1.949(19) .
W24 O235 1.958(19) .
W24 O2A3 2.427(18) .
W25 O26T 1.768(17) .
W25 O26A 1.770(18) .
W25 O261 1.897(19) .
W25 O267 1.997(19) .
W25 O256 2.074(19) .
W25 O2A3 2.196(18) .
W25 Cs10 3.857(10) .
W25 Cs5 4.468(2) .
W26 O27T 1.73(2) .
W26 O272 1.77(2) .
W26 O267 1.906(19) .
W26 O278 1.931(19) .
W26 O257 2.019(17) .
W26 O2A3 2.523(18) .
W26 Cs8 4.130(8) .
W27 O28T 1.71(2) .
W27 O278 1.89(2) .
W27 O238 1.89(2) .
W27 O282 1.91(2) .
W27 O289 1.99(2) .
W27 O1A3 2.339(19) .
W27 Cs8 4.225(8) .
W28 O29T 1.72(2) .
W28 O289 1.88(2) .
W28 O229 1.89(2) .
W28 O290 1.927(19) .
W28 O239 1.942(18) .
W28 O1A3 2.310(19) .
W28 Cs9 4.306(11) .
W29 O30T 1.74(2) .
W29 O220 1.82(2) .
W29 O290 1.905(19) .
W29 O301 1.955(19) .
W29 O240 2.003(19) .
W29 O3A3 2.376(19) .
W29 Cs6 4.063(2) .
W30 O31A 1.747(19) .
W30 O3Y7 1.780(18) .
W30 O301 1.929(19) .
W30 O261 1.957(19) .
W30 O241 2.072(17) .
W30 O3A3 2.255(18) .
W30 Cs5 3.874(2) .
W30 Cs6 4.185(2) .
W31 O32A 1.75(2) .
W31 O32B 1.76(2) .
W31 O329 1.92(2) .
W31 O282 1.93(2) .
W31 O320 2.10(2) .
W31 O272 2.12(2) .
W32 O33T 1.72(3) .
W32 O336 1.83(3) .
W32 O337 1.86(3) .
W32 O334 1.90(2) .
W32 O335 2.01(2) .
W32 O1A4 2.34(2) .
W32 Cs2 4.132(3) 1_455
W33 O34T 1.75(3) .
W33 O341 1.87(3) .
W33 O340 1.91(2) .
W33 O345 1.91(2) .
W33 O334 1.91(2) .
W33 O3A4 2.37(2) .
W33 Cs1 4.287(3) 2_666
W34 O35T 1.70(2) .
W34 O335 1.84(2) .
W34 O358 1.87(2) .
W34 O345 1.91(2) .
W34 O359 1.99(2) .
W34 O2A4 2.31(2) .
W34 Cs2 4.033(3) 1_455
W34 Cs1 4.462(3) 2_666
W35 O36T 1.71(3) .
W35 O36A 1.81(2) .
W35 O361 1.90(2) .
W35 O367 1.93(2) .
W35 O336 2.09(3) .
W35 O1A4 2.28(2) .
W36 O37T 1.74(2) .
W36 O37A 1.75(3) .
W36 O378 1.90(2) .
W36 O367 1.91(3) .
W36 O337 2.04(3) .
W36 O1A4 2.36(2) .
W36 Cs3 4.007(4) 1_455
W36 Cs2 4.137(4) 1_455
W37 O38A 1.74(2) .
W37 O38T 1.75(2) .
W37 O378 1.95(2) .
W37 O389 1.99(2) .
W37 O358 2.08(2) .
W37 O2A4 2.31(2) .
W37 Cs3 3.962(3) 1_455
W37 Cs2 4.164(3) 1_455
W38 O39T 1.70(2) .
W38 O359 1.90(2) .
W38 O329 1.90(2) .
W38 O389 1.917(19) .
W38 O390 1.92(2) .
W38 O2A4 2.33(2) .
W38 Cs1 4.213(2) 2_666
W39 O40T 1.73(2) .
W39 O320 1.79(2) .
W39 O390 1.90(2) .
W39 O401 1.91(2) .
W39 O340 1.97(2) .
W39 O3A4 2.428(19) .
W39 Cs1 4.045(3) 2_666
W40 O41T 1.75(3) .
W40 O41A 1.75(2) .
W40 O361 1.93(2) .
W40 O401 1.97(2) .
W40 O341 2.04(3) .
W40 O3A4 2.261(19) .
W41 O42T 1.72(2) .
W41 O425 1.84(2) .
W41 O426 1.85(2) .
W41 O424 1.944(19) .
W41 O423 1.97(2) .
W41 O3A5 2.384(16) .
W41 Na12 3.52(3) .
W42 O43T 1.72(2) .
W42 O437 1.84(2) .
W42 O423 1.87(2) .
W42 O434 1.93(2) .
W42 O438 1.958(19) .
W42 O2A5 2.337(18) .
W43 O44T 1.73(2) .
W43 O424 1.875(19) .
W43 O449 1.874(19) .
W43 O440 1.91(2) .
W43 O434 1.93(2) .
W43 O1A5 2.344(18) .
W43 Na12 3.65(3) .
W44 O45T 1.74(2) .
W44 O45A 1.783(19) .
W44 O450 1.924(18) .
W44 O456 1.94(2) .
W44 O425 2.07(2) .
W44 O3A5 2.279(17) .
W44 Na12 3.70(3) .
W45 O46T 1.74(2) .
W45 O46A 1.75(2) .
W45 O467 1.94(2) .
W45 O456 1.96(2) .
W45 O426 2.07(2) .
W45 O3A5 2.356(17) .
W45 Cs2 3.843(3) .
W45 Cs3 4.403(4) .
W46 O47A 1.71(2) .
W46 O47T 1.766(19) .
W46 O467 1.900(19) .
W46 O478 1.96(2) .
W46 O437 2.12(2) .
W46 O2A5 2.296(18) .
W46 Na16 3.38(3) .
W46 Cs2 4.105(3) .
W47 O48T 1.698(19) .
W47 O489 1.907(19) .
W47 O481 1.919(17) .
W47 O478 1.93(2) .
W47 O438 1.934(19) .
W47 O2A5 2.344(18) .
W47 Cs1 4.048(3) .
W48 O49T 1.71(2) .
W48 O490 1.827(18) .
W48 O491 1.915(19) .
W48 O489 1.952(19) .
W48 O449 2.004(19) .
W48 O1A5 2.421(18) .
W48 Cs1 4.089(2) .
W49 O50T 1.72(2) .
W49 O50A 1.774(19) .
W49 O450 1.920(18) .
W49 O491 1.964(19) .
W49 O440 2.05(2) .
W49 O1A5 2.273(18) .
W49 Cs4 3.936(3) .
W50 O51B 1.729(18) .
W50 O51A 1.748(18) .
W50 O481 1.935(17) .
W50 O516 1.949(17) .
W50 O490 2.030(18) .
W50 O517 2.134(17) .
W51 O52T 1.741(19) .
W51 O524 1.820(19) .
W51 O523 1.867(17) .
W51 O525 1.986(18) .
W51 O526 2.010(18) .
W51 O2A6 2.303(17) .
W52 O53T 1.71(2) .
W52 O538 1.856(18) .
W52 O537 1.890(19) .
W52 O534 1.928(18) .
W52 O523 1.985(17) .
W52 O3A6 2.354(16) .
W52 Cs8 4.305(8) 2_666
W53 O54T 1.72(2) .
W53 O549 1.840(18) .
W53 O540 1.866(19) .
W53 O534 1.894(19) .
W53 O524 2.010(19) .
W53 O1A6 2.368(16) .
W54 O55T 1.708(19) .
W54 O525 1.884(18) .
W54 O550 1.904(17) .
W54 O551 1.921(16) .
W54 O556 1.933(18) .
W54 O2A6 2.321(18) .
W55 O56T 1.710(18) .
W55 O516 1.887(17) .
W55 O567 1.887(19) .
W55 O526 1.895(18) .
W55 O556 1.961(18) .
W55 O2A6 2.335(17) .
W55 Cs4 4.347(3) .
W56 O57T 1.72(2) .
W56 O517 1.770(17) .
W56 O578 1.913(18) .
W56 O567 1.955(19) .
W56 O537 2.000(19) .
W56 O3A6 2.443(16) .
W56 Cs8 4.236(8) 2_666
W57 O58T 1.721(19) .
W57 O58A 1.761(17) .
W57 O589 1.946(17) .
W57 O578 1.968(18) .
W57 O538 2.092(18) .
W57 O3A6 2.248(16) .
W58 O59T 1.74(2) .
W58 O59A 1.788(19) .
W58 O589 1.876(18) .
W58 O590 1.955(19) .
W58 O549 2.088(18) .
W58 O1A6 2.271(17) .
W58 Cs10 4.282(11) .
W59 O60T 1.71(2) .
W59 O601 1.801(18) .
W59 O550 1.921(17) .
W59 O590 1.917(19) .
W59 O540 2.032(18) .
W59 O1A6 2.388(17) .
W59 Cs10 4.079(10) .
W60 O61A 1.718(18) .
W60 O61B 1.752(17) .
W60 O551 1.910(17) .
W60 O612 1.990(17) .
W60 O613 2.108(17) .
W60 O601 2.185(18) .
W60 Cs10 4.058(10) .
W60 Cs5 4.184(2) .
W61 O62B 1.758(17) .
W61 O62A 1.765(16) .
W61 O612 1.877(17) .
W61 O620 1.923(17) .
W61 O613 2.160(17) .
W61 O629 2.203(17) .
W61 Cs10 4.056(11) .
W61 Cs5 4.130(2) .
W62 O63T 1.729(19) .
W62 O637 1.836(19) .
W62 O634 1.898(19) .
W62 O636 1.907(19) .
W62 O635 1.967(18) .
W62 O2A7 2.370(19) .
W62 Cs4 4.265(3) 2_665
W63 O64T 1.709(19) .
W63 O648 1.849(18) .
W63 O649 1.898(17) .
W63 O634 1.901(19) .
W63 O645 2.024(19) .
W63 O3A7 2.378(18) .
W64 O65T 1.732(19) .
W64 O645 1.845(19) .
W64 O635 1.879(18) .
W64 O650 1.979(17) .
W64 O651 2.009(17) .
W64 O1A7 2.286(18) .
W64 Cs4 4.093(3) 2_665
W65 O66T 1.72(2) .
W65 O662 1.791(18) .
W65 O667 1.906(19) .
W65 O661 1.974(18) .
W65 O636 2.000(19) .
W65 O2A7 2.459(19) .
W66 O67T 1.745(19) .
W66 O67A 1.747(18) .
W66 O678 1.915(18) .
W66 O667 1.982(19) .
W66 O637 2.07(2) .
W66 O2A7 2.236(19) .
W67 O68T 1.72(2) .
W67 O68A 1.785(18) .
W67 O678 1.917(19) .
W67 O689 1.955(17) .
W67 O648 2.065(18) .
W67 O3A7 2.281(17) .
W67 Cs5 4.411(2) .
W68 O69T 1.752(19) .
W68 O629 1.771(17) .
W68 O689 1.921(16) .
W68 O690 1.949(15) .
W68 O649 1.992(17) .
W68 O3A7 2.305(18) .
W68 Cs5 4.056(2) .
W69 O70T 1.699(18) .
W69 O690 1.884(15) .
W69 O650 1.905(17) .
W69 O701 1.932(16) .
W69 O620 1.934(17) .
W69 O1A7 2.302(19) .
W70 O71T 1.726(18) .
W70 O661 1.879(19) .
W70 O651 1.892(17) .
W70 O712 1.912(18) .
W70 O701 1.954(16) .
W70 O1A7 2.321(18) .
W71 O72A 1.731(18) .
W71 O72B 1.753(18) .
W71 O726 1.896(19) .
W71 O712 1.913(18) .
W71 O662 2.091(18) .
W71 O727 2.114(19) .
W72 O73T 1.71(2) .
W72 O735 1.850(19) .
W72 O734 1.859(19) .
W72 O731 1.955(18) .
W72 O736 2.010(17) .
W72 O3A8 2.260(18) .
W73 O74T 1.73(2) .
W73 O747 1.856(19) .
W73 O748 1.86(2) .
W73 O745 1.91(2) .
W73 O734 1.986(19) .
W73 O1A8 2.381(18) .
W74 O75T 1.69(2) .
W74 O759 1.84(2) .
W74 O750 1.895(19) .
W74 O745 1.912(19) .
W74 O735 1.991(19) .
W74 O2A8 2.315(17) .
W75 O76T 1.738(19) .
W75 O767 1.881(18) .
W75 O736 1.905(18) .
W75 O726 1.926(19) .
W75 O761 1.994(18) .
W75 O3A8 2.332(18) .
W76 O77T 1.72(2) .
W76 O727 1.807(19) .
W76 O778 1.905(19) .
W76 O767 1.948(18) .
W76 O747 2.040(19) .
W76 O1A8 2.441(19) .
W77 O78T 1.75(2) .
W77 O78A 1.778(17) .
W77 O789 1.904(19) .
W77 O778 1.990(19) .
W77 O748 2.06(2) .
W77 O1A8 2.255(18) .
W78 O79T 1.74(2) .
W78 O79A 1.750(17) .
W78 O789 1.908(19) .
W78 O790 1.972(19) .
W78 O759 2.08(2) .
W78 O2A8 2.272(18) .
W79 O80T 1.74(2) .
W79 O802 1.787(17) .
W79 O790 1.905(19) .
W79 O801 1.943(19) .
W79 O750 2.011(19) .
W79 O2A8 2.360(17) .
W79 Cs3 4.131(3) 1_455
W80 O81T 1.727(18) .
W80 O801 1.893(18) .
W80 O812 1.897(19) .
W80 O761 1.920(18) .
W80 O731 1.952(19) .
W80 O3A8 2.335(17) .
W80 Cs6 4.223(2) .
W81 O82D 1.739(19) .
W81 O82B 1.751(18) .
W81 O82C 1.968(17) .
W81 O812 1.976(19) .
W81 O82A 2.063(18) .
W81 O802 2.144(17) .
W81 Y8 3.552(3) .
W81 Cs6 4.047(2) .
W81 Cs10 4.447(11) .
W82 O1A 1.65(3) .
W82 O110 1.84(3) .
W82 O1B 2.09(3) .
W82 O19 2.21(3) .
As1 O2A1 1.76(2) .
As1 O1A1 1.77(2) .
As1 O3A1 1.81(2) .
As2 O1A2 1.77(2) .
As2 O3A2 1.82(2) .
As2 O2A2 1.83(2) .
As3 O1A3 1.787(19) .
As3 O2A3 1.794(18) .
As3 O3A3 1.807(18) .
As4 O2A4 1.78(2) .
As4 O3A4 1.798(19) .
As4 O1A4 1.81(2) .
As5 O2A5 1.780(18) .
As5 O3A5 1.793(17) .
As5 O1A5 1.799(18) .
As6 O2A6 1.770(17) .
As6 O1A6 1.801(17) .
As6 O3A6 1.809(17) .
As7 O1A7 1.801(18) .
As7 O2A7 1.808(19) .
As7 O3A7 1.828(18) .
As8 O3A8 1.794(18) .
As8 O1A8 1.801(18) .
As8 O2A8 1.836(17) .
Y1 O11A 2.29(2) .
Y1 O16A 2.31(3) .
Y1 O17A 2.31(2) .
Y1 O21A 2.35(2) .
Y1 O1B 2.39(3) .
Y1 O4Y2 2.39(3) .
Y1 O4Y1 2.41(3) .
Y1 O3Y1 2.41(3) .
Y1 C1 2.76(5) .
Y1 Cs9 4.358(12) .
Y2 O11B 2.27(2) .
Y2 O6A 2.29(2) .
Y2 O5A 2.34(2) .
Y2 O21B 2.36(2) .
Y2 O3Y2 2.36(2) .
Y2 O2Y2 2.38(2) .
Y2 O1A 2.37(3) .
Y2 O1Y2 2.40(2) .
Y2 Cs6 4.183(4) .
Y3 O32A 2.29(2) .
Y3 O36A 2.32(2) .
Y3 O22B 2.34(2) .
Y3 O3Y3 2.35(3) .
Y3 O41A 2.36(2) .
Y3 O1Y3 2.37(2) .
Y3 O15T 2.43(2) .
Y3 O2Y3 2.44(2) .
Y3 Cs9 4.398(12) .
Y4 O51B 2.256(18) .
Y4 O61B 2.280(18) .
Y4 O2Y4 2.29(2) .
Y4 O58A 2.336(17) .
Y4 O59A 2.341(19) .
Y4 O3Y4 2.414(19) .
Y4 O26T 2.476(18) .
Y4 O1Y4 2.51(2) .
Y4 Cs10 4.469(11) .
Y5 O51A 2.284(18) .
Y5 O69T 2.293(19) .
Y5 O50A 2.31(2) .
Y5 O45A 2.340(19) .
Y5 O3Y5 2.344(19) .
Y5 O2Y5 2.37(2) .
Y5 O1Y5 2.41(2) .
Y5 O61A 2.591(18) .
Y6 O72B 2.252(18) .
Y6 O82D 2.332(19) .
Y6 O78A 2.337(17) .
Y6 O79A 2.337(18) .
Y6 O62A 2.370(17) .
Y6 O1Y6 2.38(2) .
Y6 O3Y6 2.39(2) .
Y6 O2Y6 2.510(19) .
Y6 Cs10 4.598(11) .
Y7 O72A 2.298(18) .
Y7 O68A 2.311(18) .
Y7 O82B 2.323(19) .
Y7 O1Y7 2.361(19) .
Y7 O62B 2.365(18) .
Y7 O67A 2.403(18) .
Y7 O3Y7 2.448(18) .
Y7 O2Y7 2.456(19) .
Y7 Cs6 4.353(3) .
Y7 Cs5 4.596(3) .
Y8 O32B 2.26(2) .
Y8 O82C 2.305(17) .
Y8 O82A 2.336(19) .
Y8 O22A 2.340(18) .
Y8 O31A 2.359(19) .
Y8 O26A 2.361(18) .
Y8 O1Y8 2.401(19) .
Y8 O2Y8 2.468(19) .
Y8 Cs10 4.448(11) .
Y8 Cs6 4.580(3) .
C1 O4Y1 1.30(5) .
C1 O1B 1.35(5) .
C1 C2 1.54(6) .
O8T Na10 2.39(3) 1_565
O1Y3 Cs7 3.24(2) 1_455
O16A Cs9 3.14(3) .
O1Y7 Cs6 3.462(19) .
O18T Na10 2.48(4) 1_565
O20T Cs7 3.35(2) 1_455
O21B Cs6 3.31(2) .
O2Y2 Cs6 3.33(2) .
O22B Cs9 3.53(2) .
O2Y3 Cs9 3.16(2) .
O2Y5 Cs4 3.52(2) .
O25T Na11 2.42(3) .
O26T Cs10 2.99(2) .
O26A Cs10 3.36(2) .
O2Y7 Cs6 3.229(18) .
O27T Cs8 3.31(2) .
O28T Na15 2.58(4) .
O28T Cs8 3.43(2) .
O29T Na8 2.50(3) .
O29T Cs9 3.22(2) .
O31A Cs6 3.51(2) .
O3Y2 Cs6 3.13(2) .
O3Y3 Cs9 3.56(3) .
O3Y4 Cs5 3.60(2) .
O3Y5 Cs5 3.175(19) .
O3Y6 Cs10 2.84(2) .
O3Y7 Cs5 3.132(18) .
O37T Cs7 3.31(2) 1_455
O37A Cs3 3.28(3) 1_455
O38A Na2 2.39(3) 1_455
O38A Cs3 3.15(2) 1_455
O40T Na15 2.32(3) .
O40T Cs8 3.00(2) .
O4Y1 Na8 2.31(3) .
O4Y1 Cs9 2.98(3) .
O42T Na5 2.41(2) .
O42T Na2 2.47(2) .
O46T Cs3 3.25(2) .
O46T Cs2 3.31(2) .
O47A Na11 2.35(3) .
O47A Na16 2.74(3) .
O47A Cs2 3.70(2) .
O48T Na3 2.33(2) .
O48T Cs1 3.285(19) .
O49T Cs1 3.35(2) .
O50A Cs4 3.674(19) .
O50T Cs4 3.20(2) .
O52T Na10 2.33(3) .
O55T Na4 2.48(2) .
O56T Cs4 3.069(19) .
O57T Cs1 3.321(19) .
O57T Cs8 3.51(2) 2_666
O58T Na1 2.406(19) .
O59A Cs10 3.49(2) .
O61A Cs5 3.717(19) .
O61B Cs10 3.65(2) .
O62A Cs10 3.53(2) .
O62B Cs5 3.709(17) .
O63T Cs4 3.403(19) 2_665
O64T Na6 2.43(2) .
O65T Cs4 3.17(2) 2_665
O68A Cs5 3.642(19) .
O70T Na4 2.46(2) .
O74T Na9 2.46(3) .
O78T Na7 2.31(3) .
O80T Cs7 3.21(2) 1_455
O80T Cs3 3.33(2) 1_455
O81T Cs6 3.143(18) .
O82A Cs6 3.048(18) .
O82B Cs6 3.323(19) .
O82C Cs10 2.93(2) .
O150 Cs7 3.52(2) 1_455
O151 Cs9 3.28(2) .
O156 Cs9 3.08(3) .
O212 Cs6 3.21(2) .
O213 Cs9 3.16(2) .
O220 Cs6 3.16(2) .
O241 Cs5 3.575(17) .
O261 Cs5 3.200(18) .
O278 Cs8 3.35(2) .
O301 Cs6 3.230(19) .
O335 Cs2 3.17(2) 1_455
O337 Cs2 3.12(3) 1_455
O340 Cs1 3.18(2) 2_666
O345 Cs1 3.47(2) 2_666
O358 Cs2 3.17(2) 1_455
O359 Cs1 3.41(2) 2_666
O378 Cs2 3.11(2) 1_455
O378 Cs3 3.41(2) 1_455
O390 Cs1 3.16(2) 2_666
O424 Na12 2.68(4) .
O425 Na12 2.57(4) .
O426 Cs2 3.53(2) .
O437 Cs2 3.71(2) .
O440 Na12 2.81(4) .
O450 Na12 2.71(4) .
O467 Cs2 2.996(19) .
O478 Na16 2.45(3) .
O489 Cs1 3.17(2) .
O491 Cs4 3.438(19) .
O537 Cs8 3.05(2) 2_666
O590 Cs10 3.39(2) .
O601 Cs10 3.10(2) .
O612 Cs10 3.029(19) .
O612 Cs5 3.150(16) .
O629 Cs5 3.144(17) .
O635 Cs4 3.363(18) 2_665
O689 Cs5 3.382(17) .
O790 Cs3 3.380(19) 1_455
O812 Cs6 3.771(18) .
Na1 O8W 2.36(2) 2_666
Na1 O8W 2.36(2) .
Na1 O58T 2.406(19) 2_666
Na1 O12W 2.45(2) 2_666
Na1 O12W 2.45(2) .
Na1 Na3 4.183(13) 2_666
Na1 Na3 4.183(13) .
Na2 O27W 2.35(3) .
Na2 O4W 2.37(3) .
Na2 O38A 2.39(3) 1_655
Na2 O29W 2.40(3) .
Na2 O3W 2.43(2) .
Na2 Na5 3.554(18) .
Na2 Cs3 4.344(14) .
Na3 O34W 2.34(3) .
Na3 O57W 2.38(4) .
Na3 O15W 2.41(3) .
Na3 O13W 2.44(3) .
Na3 O12W 2.45(3) .
Na3 Na16 3.90(3) .
Na3 Cs1 4.319(14) .
Na4 O19W 2.29(3) .
Na4 O22W 2.32(3) .
Na4 O17W 2.35(3) .
Na4 O21W 2.51(3) .
Na4 Na6 4.219(19) 2_665
Na5 O40W 2.31(4) .
Na5 O35W 2.37(3) .
Na5 O10W 2.40(3) .
Na5 O4W 2.41(3) .
Na5 O23W 2.48(3) .
Na5 Na14 3.11(4) .
Na6 O38W 2.33(4) .
Na6 O41W 2.34(4) .
Na6 O6W 2.35(3) .
Na6 O25W 2.43(3) .
Na6 O22W 2.55(3) 2_665
Na6 Na4 4.220(19) 2_665
Na7 O20W 2.38(3) 2_565
Na7 O7W 2.39(3) 2_565
Na7 O20W 2.45(3) .
Na7 O21W 2.46(3) 2_565
Na7 Na7 3.56(4) 2_565
Na8 Cs9 2.16(2) .
Na8 O42W 2.57(4) .
Na8 Na8 3.64(4) 2_676
Na9 O16W 2.37(3) 2_575
Na9 O6W 2.38(3) 1_455
Na9 O48W 2.38(4) .
Na9 O49W 2.48(4) .
Na9 O32W 2.64(4) 2_575
Na9 Na10 3.63(3) 2_565
Na10 O16W 2.39(3) 1_545
Na10 O8T 2.39(3) 1_545
Na10 O18T 2.48(4) 1_545
Na10 Na9 3.63(3) 2_565
Na11 Na16 3.81(4) .
Na11 Cs2 4.15(2) .
Na13 O59W 2.51(5) 2_666
Na13 O2W 2.81(3) 1_545
Na13 Na15 3.95(4) 2_666
Na13 Cs8 4.23(3) 2_666
Na14 O35W 2.27(5) .
Na14 O46W 2.38(4) 1_655
Na14 O23W 2.43(4) .
Na14 O40W 3.00(5) .
Na14 Na16 4.02(4) 2_766
Na15 Cs8 1.93(3) .
Na15 O59W 2.55(5) .
Na15 Na13 3.95(4) 2_666
Na16 O57W 2.30(5) .
Na16 O5W 2.46(3) .
Na16 Na14 4.02(4) 2_766
Na17 Cs4 4.52(3) 1_565
Cs1 O53W 3.16(3) 2_666
Cs1 O390 3.16(2) 2_666
Cs1 O340 3.18(2) 2_666
Cs1 O15W 3.37(3) .
Cs1 O359 3.41(2) 2_666
Cs1 O345 3.47(2) 2_666
Cs1 W39 4.045(3) 2_666
Cs2 O337 3.12(3) 1_655
Cs2 O378 3.11(2) 1_655
Cs2 O335 3.17(2) 1_655
Cs2 O358 3.17(2) 1_655
Cs2 O58W 3.49(4) .
Cs2 W34 4.033(3) 1_655
Cs3 O27W 2.94(3) .
Cs3 O38A 3.15(2) 1_655
Cs3 O37A 3.28(3) 1_655
Cs3 O80T 3.33(2) 1_655
Cs3 O33W 3.34(3) .
Cs3 O790 3.38(2) 1_655
Cs3 O378 3.41(2) 1_655
Cs3 W37 3.962(3) 1_655
Cs3 W36 4.007(4) 1_655
Cs3 W79 4.131(3) 1_655
Cs4 O41W 3.08(3) 2_665
Cs4 O65T 3.17(2) 2_665
Cs4 O635 3.363(18) 2_665
Cs4 O63T 3.403(19) 2_665
Cs4 O44W 3.78(4) .
Cs4 W64 4.093(3) 2_665
Cs5 O52W 3.52(4) .
Cs7 O1W 3.17(2) 1_655
Cs7 O80T 3.21(2) 1_655
Cs7 O1Y3 3.24(2) 1_655
Cs7 O37T 3.31(2) 1_655
Cs7 O20T 3.35(2) 1_655
Cs7 O37W 3.42(3) 1_655
Cs7 O150 3.52(2) 1_655
Cs7 W19 4.235(4) 1_655
Cs8 O537 3.06(2) 2_666
Cs8 O51W 3.06(3) .
Cs8 O59W 3.11(5) .
Cs8 O57T 3.51(2) 2_666
Cs8 Na13 4.23(3) 2_666
Cs9 O42W 3.27(4) .
Cs10 O24W 3.26(3) .
O1W Cs7 3.17(2) 1_455
O2W Na13 2.81(3) 1_565
O6W Na9 2.38(3) 1_655
O7W Na7 2.39(3) 2_565
O16W Na9 2.37(3) 2_575
O16W Na10 2.39(3) 1_565
O20W Na7 2.38(3) 2_565
O21W Na7 2.46(3) 2_565
O22W Na6 2.55(3) 2_665
O32W Na9 2.64(4) 2_575
O37W Cs7 3.42(3) 1_455
O41W Cs4 3.08(3) 2_665
O46W Na14 2.38(4) 1_455
O53W Cs1 3.16(3) 2_666
O59W Na13 2.51(5) 2_666
